data_7031832
loop_
_publ_author_name
'Bortoluzzi, Marco'
'Ciabatti, Iacopo'
'Femoni, Cristina'
'Hayatifar, Mohammad'
'Iapalucci, Maria Carmela'
'Longoni, Giuliano'
'Zacchini, Stefano'

_publ_section_title
;
 Peraurated nickel carbide carbonyl clusters: the cationic
 [Ni6(C)(CO)8(AuPPh3)8](2+) monocarbide and the
 [Ni12(C)(C2)(CO)17(AuPPh3)3](-) anion containing one carbide and one
 acetylide unit.
;
_journal_issue 36
_journal_name_full 'Dalton transactions (Cambridge, England : 2003)'
_journal_page_first 13471
_journal_page_last 13475
_journal_paper_doi 10.1039/c4dt01849d
_journal_volume 43
_journal_year 2014
_chemical_formula_sum 'C86 H73 Au3 N Ni12 O18 P3'
_chemical_formula_weight 2796.78
_chemical_name_systematic
; 
 ? 
;
_space_group_IT_number 15
_symmetry_cell_setting monoclinic
_symmetry_space_group_name_Hall '-C 2yc'
_symmetry_space_group_name_H-M 'C 1 2/c 1'
_atom_sites_solution_hydrogens geom
_atom_sites_solution_primary direct
_atom_sites_solution_secondary difmap
_audit_creation_method SHELXL-97
_cell_angle_alpha 90.00
_cell_angle_beta 97.681(2)
_cell_angle_gamma 90.00
_cell_formula_units_Z 8
_cell_length_a 24.132(4)
_cell_length_b 15.619(3)
_cell_length_c 48.350(8)
_cell_measurement_reflns_used 9938
_cell_measurement_temperature 100(2)
_cell_measurement_theta_max 28.3525
_cell_measurement_theta_min 2.5415
_cell_volume 18060(5)
_computing_cell_refinement 'APEX2 (Bruker AXS, 2006)'
_computing_data_collection 'APEX2 (Bruker AXS, 2006)'
_computing_data_reduction 'SAINT (Bruker AXS, 2004)'
_computing_molecular_graphics 'SCHAKAL99 (Keller, 1999)'
_computing_publication_material 'XCIF (Bruker AXS, 2001)'
_computing_structure_refinement 'SHELXL-97 (Sheldrick, 1997)'
_computing_structure_solution 'SHELXS-97 (Sheldrick, 1990)'
_diffrn_ambient_temperature 100(2)
_diffrn_measured_fraction_theta_full 0.999
_diffrn_measured_fraction_theta_max 0.999
_diffrn_measurement_device_type 'CCD area detector'
_diffrn_measurement_method 'phi and omega scans'
_diffrn_radiation_monochromator graphite
_diffrn_radiation_source 'fine-focus sealed tube'
_diffrn_radiation_type MoK\a
_diffrn_radiation_wavelength 0.71073
_diffrn_reflns_av_R_equivalents 0.0436
_diffrn_reflns_av_unetI/netI 0.0314
_diffrn_reflns_limit_h_max 28
_diffrn_reflns_limit_h_min -28
_diffrn_reflns_limit_k_max 18
_diffrn_reflns_limit_k_min -18
_diffrn_reflns_limit_l_max 57
_diffrn_reflns_limit_l_min -57
_diffrn_reflns_number 85012
_diffrn_reflns_theta_full 25.03
_diffrn_reflns_theta_max 25.03
_diffrn_reflns_theta_min 1.56
_exptl_absorpt_coefficient_mu 7.407
_exptl_absorpt_correction_T_max 0.4702
_exptl_absorpt_correction_T_min 0.3490
_exptl_absorpt_correction_type empirical
_exptl_absorpt_process_details
;
 Data were corrected for Lorentz polarization and absorption
 effects (empirical absorption corrections SADABS).
 R(int) = 0.1587 (selected reflections only, before parameter refinement)
 R(int) = 0.0530 (selected reflections only, after parameter refinement)
;
_exptl_crystal_colour black
_exptl_crystal_density_diffrn 2.057
_exptl_crystal_density_method 'not measured'
_exptl_crystal_description plate
_exptl_crystal_F_000 10864
_exptl_crystal_size_max 0.18
_exptl_crystal_size_mid 0.16
_exptl_crystal_size_min 0.12
_refine_diff_density_max 2.906
_refine_diff_density_min -1.586
_refine_diff_density_rms 0.161
_refine_ls_extinction_method none
_refine_ls_goodness_of_fit_ref 1.064
_refine_ls_hydrogen_treatment constr
_refine_ls_matrix_type full
_refine_ls_number_parameters 1018
_refine_ls_number_reflns 15948
_refine_ls_number_restraints 401
_refine_ls_restrained_S_all 1.088
_refine_ls_R_factor_all 0.0489
_refine_ls_R_factor_gt 0.0412
_refine_ls_shift/su_max 0.001
_refine_ls_shift/su_mean 0.000
_refine_ls_structure_factor_coef Fsqd
_refine_ls_weighting_details 'calc w=1/[\s^2^(Fo^2^)+(0.0375P)^2^+383.9012P] where P=(Fo^2^+2Fc^2^)/3'
_refine_ls_weighting_scheme calc
_refine_ls_wR_factor_gt 0.0965
_refine_ls_wR_factor_ref 0.1004
_reflns_number_gt 14048
_reflns_number_total 15948
_reflns_threshold_expression >2sigma(I)
_cod_data_source_file c4dt01849d2.cif
_cod_data_source_block 1
_cod_depositor_comments
;
The following automatic conversions were performed:

'_symmetry_cell_setting' value 'Monoclinic' changed to 'monoclinic'
according to
/usr/data/users/saulius/crontab/automatic-downloads/rss-feeds/RSC/lib/dictionaries/cif_core.dic
dictionary named 'cif_core.dic' version 2.4.2 from 2011-04-26.

Automatic conversion script
Id: cif_fix_values 2281 2013-09-26 08:29:07Z andrius 

 Adding full bibliography for 7031832--7031833.cif.
;
_cod_original_sg_symbol_H-M C2/c
_cod_database_code 7031832

loop_
_symmetry_equiv_pos_as_xyz
'x, y, z'
'-x, y, -z+1/2'
'x+1/2, y+1/2, z'
'-x+1/2, y+1/2, -z+1/2'
'-x, -y, -z'
'x, -y, z-1/2'
'-x+1/2, -y+1/2, -z'
'x+1/2, -y+1/2, z-1/2'

loop_
_atom_site_label
_atom_site_type_symbol
_atom_site_fract_x
_atom_site_fract_y
_atom_site_fract_z
_atom_site_U_iso_or_equiv
_atom_site_adp_type
_atom_site_occupancy
_atom_site_symmetry_multiplicity
_atom_site_calc_flag
_atom_site_refinement_flags
_atom_site_disorder_assembly
_atom_site_disorder_group
Au1 Au 0.099053(11) 0.368339(18) 0.164846(6) 0.02134(7) Uani 1 1 d . . .
Au2 Au 0.142786(13) 0.082014(18) 0.127473(7) 0.02896(8) Uani 1 1 d . A .
Au3 Au -0.014529(12) 0.243814(18) 0.083676(6) 0.02498(8) Uani 1 1 d . . .
Ni1 Ni 0.15702(4) 0.25568(6) 0.05670(2) 0.0255(2) Uani 1 1 d . . .
Ni2 Ni 0.09021(4) 0.20663(6) 0.10011(2) 0.0233(2) Uani 1 1 d . . .
Ni3 Ni 0.08924(4) 0.18231(6) 0.16125(2) 0.0247(2) Uani 1 1 d . . .
Ni4 Ni 0.01091(4) 0.26651(6) 0.14037(2) 0.0230(2) Uani 1 1 d . . .
Ni5 Ni 0.06654(4) 0.32560(6) 0.05643(2) 0.0247(2) Uani 1 1 d . . .
Ni6 Ni 0.05742(4) 0.35822(6) 0.108522(19) 0.0205(2) Uani 1 1 d . . .
Ni7 Ni 0.16775(4) 0.24768(6) 0.139562(19) 0.0206(2) Uani 1 1 d . . .
Ni8 Ni 0.24887(4) 0.31956(6) 0.11741(2) 0.0236(2) Uani 1 1 d . . .
Ni9 Ni 0.20494(4) 0.38976(6) 0.07438(2) 0.0232(2) Uani 1 1 d . . .
Ni10 Ni 0.16233(4) 0.41115(6) 0.123757(19) 0.0206(2) Uani 1 1 d . . .
Ni11 Ni 0.11430(4) 0.46419(6) 0.08008(2) 0.0232(2) Uani 1 1 d . . .
Ni12 Ni 0.20596(4) 0.17867(6) 0.09614(2) 0.0246(2) Uani 1 1 d . . .
C1 C 0.0881(3) 0.2700(5) 0.13380(15) 0.0212(15) Uani 1 1 d . . .
C2 C 0.1270(3) 0.3404(4) 0.08720(14) 0.0198(15) Uani 1 1 d . . .
C3 C 0.1724(3) 0.2921(4) 0.09993(15) 0.0225(15) Uani 1 1 d . . .
C4 C 0.3104(3) 0.2964(6) 0.13941(19) 0.037(2) Uani 1 1 d . . .
C5 C 0.2801(3) 0.3929(5) 0.09072(18) 0.0316(18) Uani 1 1 d . . .
C6 C 0.1907(4) 0.4977(5) 0.06207(17) 0.0305(18) Uani 1 1 d . . .
C7 C 0.2143(3) 0.4287(5) 0.15313(17) 0.0279(17) Uani 1 1 d . . .
C8 C 0.2160(3) 0.2173(5) 0.16911(17) 0.0314(18) Uani 1 1 d . . .
C9 C 0.2579(4) 0.1036(6) 0.10875(17) 0.0335(19) Uani 1 1 d . . .
C10 C 0.1960(3) 0.1519(5) 0.05663(16) 0.0265(17) Uani 1 1 d . . .
C11 C 0.0687(3) 0.1169(5) 0.07822(17) 0.0271(17) Uani 1 1 d . . .
C12 C 0.0943(4) 0.2462(5) 0.03019(17) 0.0334(19) Uani 1 1 d . . .
C13 C 0.0120(3) 0.1748(5) 0.16584(16) 0.0262(17) Uani 1 1 d . . .
C14 C 0.0045(4) 0.3572(5) 0.03548(18) 0.0338(19) Uani 1 1 d . . .
C15 C -0.0585(4) 0.3057(5) 0.14008(16) 0.0302(18) Uani 1 1 d . . .
C16 C 0.0017(3) 0.4335(5) 0.10250(16) 0.0264(17) Uani 1 1 d . . .
C17 C 0.0732(4) 0.5340(5) 0.05771(18) 0.0328(19) Uani 1 1 d . . .
C18 C 0.1292(3) 0.5207(5) 0.11631(16) 0.0280(17) Uani 1 1 d . . .
C19 C 0.1146(4) 0.1125(6) 0.1887(2) 0.039(2) Uani 1 1 d . . .
C20 C 0.2050(4) 0.3317(5) 0.03839(17) 0.035(2) Uani 1 1 d . . .
O4 O 0.3511(3) 0.2805(5) 0.15341(17) 0.067(2) Uani 1 1 d U . .
O5 O 0.3237(2) 0.4209(4) 0.08864(14) 0.0424(15) Uani 1 1 d . . .
O6 O 0.2003(2) 0.5620(3) 0.05224(12) 0.0337(13) Uani 1 1 d . . .
O7 O 0.2443(2) 0.4457(4) 0.17237(12) 0.0343(13) Uani 1 1 d . . .
O8 O 0.2461(3) 0.1975(5) 0.18834(14) 0.058(2) Uani 1 1 d . . .
O9 O 0.2941(3) 0.0602(4) 0.11688(15) 0.0526(18) Uani 1 1 d . . .
O10 O 0.2102(2) 0.0970(4) 0.04265(12) 0.0336(13) Uani 1 1 d . . .
O11 O 0.0552(2) 0.0597(4) 0.06442(12) 0.0365(14) Uani 1 1 d . . .
O12 O 0.0729(3) 0.2108(4) 0.01047(13) 0.0496(18) Uani 1 1 d . . .
O13 O -0.0172(2) 0.1334(4) 0.17753(12) 0.0362(14) Uani 1 1 d . . .
O14 O -0.0349(3) 0.3808(5) 0.02208(14) 0.0530(18) Uani 1 1 d . . .
O15 O -0.1010(2) 0.3352(4) 0.14023(13) 0.0400(15) Uani 1 1 d . . .
O16 O -0.0353(2) 0.4801(4) 0.09981(13) 0.0395(14) Uani 1 1 d . . .
O17 O 0.0469(3) 0.5766(5) 0.04203(16) 0.065(2) Uani 1 1 d U . .
O18 O 0.1211(3) 0.5868(4) 0.12583(12) 0.0385(14) Uani 1 1 d . . .
O19 O 0.1319(3) 0.0713(5) 0.20747(16) 0.060(2) Uani 1 1 d . . .
O20 O 0.2202(3) 0.3406(4) 0.01729(14) 0.0549(18) Uani 1 1 d U . .
P1 P 0.09489(8) 0.45193(12) 0.20338(4) 0.0215(4) Uani 1 1 d . . .
C101 C 0.03081(17) 0.5158(2) 0.19975(11) 0.0294(17) Uani 1 1 d G . .
C102 C -0.0125(2) 0.4997(3) 0.17843(12) 0.041(2) Uani 1 1 d G . .
H102 H -0.0108 0.4515 0.1666 0.049 Uiso 1 1 calc R . .
C103 C -0.0585(2) 0.5542(4) 0.17441(13) 0.061(3) Uani 1 1 d G . .
H103 H -0.0881 0.5433 0.1598 0.074 Uiso 1 1 calc R . .
C104 C -0.06101(17) 0.6248(3) 0.19172(14) 0.061(3) Uani 1 1 d G . .
H104 H -0.0924 0.6620 0.1890 0.073 Uiso 1 1 calc R . .
C105 C -0.0177(2) 0.6408(3) 0.21305(12) 0.041(2) Uani 1 1 d G . .
H105 H -0.0194 0.6890 0.2249 0.050 Uiso 1 1 calc R . .
C106 C 0.0283(2) 0.5863(3) 0.21706(10) 0.0344(19) Uani 1 1 d G . .
H106 H 0.0579 0.5973 0.2316 0.041 Uiso 1 1 calc R . .
C107 C 0.15236(19) 0.5258(3) 0.21350(11) 0.0257(16) Uani 1 1 d G . .
C108 C 0.1599(2) 0.5926(3) 0.19538(9) 0.0316(18) Uani 1 1 d G . .
H108 H 0.1342 0.6004 0.1789 0.038 Uiso 1 1 calc R . .
C109 C 0.2050(2) 0.6479(3) 0.20137(12) 0.041(2) Uani 1 1 d G . .
H109 H 0.2102 0.6936 0.1890 0.050 Uiso 1 1 calc R . .
C110 C 0.2426(2) 0.6364(4) 0.22549(14) 0.060(3) Uani 1 1 d G . .
H110 H 0.2735 0.6742 0.2296 0.072 Uiso 1 1 calc R . .
C111 C 0.2351(2) 0.5696(4) 0.24361(12) 0.064(3) Uani 1 1 d G . .
H111 H 0.2608 0.5618 0.2601 0.077 Uiso 1 1 calc R . .
C112 C 0.1899(3) 0.5143(4) 0.23762(11) 0.049(3) Uani 1 1 d G . .
H112 H 0.1848 0.4687 0.2500 0.059 Uiso 1 1 calc R . .
C113 C 0.0899(2) 0.3817(3) 0.23359(11) 0.0279(17) Uani 1 1 d G . .
C114 C 0.0675(3) 0.4088(3) 0.25714(14) 0.063(3) Uani 1 1 d GU . .
H114 H 0.0569 0.4669 0.2588 0.075 Uiso 1 1 calc R . .
C115 C 0.0607(3) 0.3508(5) 0.27823(12) 0.081(4) Uani 1 1 d GU . .
H115 H 0.0453 0.3693 0.2943 0.097 Uiso 1 1 calc R . .
C116 C 0.0762(3) 0.2657(4) 0.27577(12) 0.058(3) Uani 1 1 d G . .
H116 H 0.0715 0.2261 0.2902 0.070 Uiso 1 1 calc R . .
C117 C 0.0986(3) 0.2386(3) 0.25223(14) 0.057(3) Uani 1 1 d G . .
H117 H 0.1093 0.1805 0.2505 0.068 Uiso 1 1 calc R . .
C118 C 0.1055(3) 0.2966(3) 0.23114(10) 0.045(2) Uani 1 1 d G . .
H118 H 0.1208 0.2781 0.2150 0.054 Uiso 1 1 calc R . .
P2 P -0.10401(8) 0.20404(13) 0.06704(4) 0.0244(4) Uani 1 1 d . . .
C201 C -0.1474(2) 0.2913(3) 0.05063(10) 0.0269(17) Uani 1 1 d G . .
C202 C -0.1507(2) 0.3664(3) 0.06577(8) 0.035(2) Uani 1 1 d G . .
H202 H -0.1329 0.3699 0.0845 0.043 Uiso 1 1 calc R . .
C203 C -0.1801(2) 0.4362(3) 0.05353(11) 0.036(2) Uani 1 1 d G . .
H203 H -0.1824 0.4875 0.0639 0.043 Uiso 1 1 calc R . .
C204 C -0.2062(2) 0.4311(3) 0.02615(11) 0.037(2) Uani 1 1 d G . .
H204 H -0.2263 0.4788 0.0178 0.044 Uiso 1 1 calc R . .
C205 C -0.2029(2) 0.3560(3) 0.01101(8) 0.039(2) Uani 1 1 d G . .
H205 H -0.2207 0.3525 -0.0077 0.047 Uiso 1 1 calc R . .
C206 C -0.1735(2) 0.2861(3) 0.02325(10) 0.0358(19) Uani 1 1 d G . .
H206 H -0.1712 0.2349 0.0129 0.043 Uiso 1 1 calc R . .
C207 C -0.1423(2) 0.1636(3) 0.09445(10) 0.0305(18) Uani 1 1 d G . .
C208 C -0.1990(2) 0.1789(4) 0.09453(11) 0.043(2) Uani 1 1 d G . .
H208 H -0.2196 0.2097 0.0796 0.052 Uiso 1 1 calc R . .
C209 C -0.2256(2) 0.1494(4) 0.11646(14) 0.058(3) Uani 1 1 d G . .
H209 H -0.2644 0.1599 0.1165 0.069 Uiso 1 1 calc R . .
C210 C -0.1955(3) 0.1044(4) 0.13831(12) 0.057(3) Uani 1 1 d G . .
H210 H -0.2137 0.0842 0.1533 0.068 Uiso 1 1 calc R . .
C211 C -0.1388(3) 0.0890(4) 0.13823(10) 0.052(3) Uani 1 1 d G . .
H211 H -0.1182 0.0583 0.1532 0.062 Uiso 1 1 calc R . .
C212 C -0.11217(19) 0.1186(4) 0.11631(12) 0.042(2) Uani 1 1 d G . .
H212 H -0.0734 0.1081 0.1163 0.050 Uiso 1 1 calc R . .
C213 C -0.1081(2) 0.1193(3) 0.04086(9) 0.0254(16) Uani 1 1 d G . .
C214 C -0.15103(18) 0.0594(3) 0.03783(10) 0.0282(17) Uani 1 1 d G . .
H214 H -0.1793 0.0614 0.0497 0.034 Uiso 1 1 calc R . .
C215 C -0.15262(19) -0.0035(3) 0.01739(11) 0.0341(19) Uani 1 1 d G . .
H215 H -0.1820 -0.0444 0.0153 0.041 Uiso 1 1 calc R . .
C216 C -0.1112(2) -0.0065(3) -0.00001(10) 0.036(2) Uani 1 1 d G . .
H216 H -0.1123 -0.0494 -0.0140 0.043 Uiso 1 1 calc R . .
C217 C -0.06827(19) 0.0534(3) 0.00302(10) 0.0346(19) Uani 1 1 d G . .
H217 H -0.0400 0.0514 -0.0089 0.042 Uiso 1 1 calc R . .
C218 C -0.06667(18) 0.1163(3) 0.02345(11) 0.0305(18) Uani 1 1 d G . .
H218 H -0.0373 0.1573 0.0255 0.037 Uiso 1 1 calc R . .
P3 P 0.14755(9) -0.06230(12) 0.13462(4) 0.0279(4) Uani 1 1 d . . .
C301 C 0.1517(2) -0.1260(3) 0.10363(9) 0.0263(15) Uani 1 1 d GU A .
C302 C 0.1666(2) -0.0867(3) 0.07990(11) 0.0354(18) Uani 1 1 d GU . .
H302 H 0.1737 -0.0269 0.0799 0.043 Uiso 1 1 calc R A .
C303 C 0.1711(3) -0.1350(4) 0.05615(10) 0.046(2) Uani 1 1 d GU A .
H303 H 0.1812 -0.1081 0.0399 0.055 Uiso 1 1 calc R . .
C304 C 0.1606(3) -0.2225(4) 0.05612(11) 0.065(3) Uani 1 1 d GU . .
H304 H 0.1637 -0.2555 0.0399 0.078 Uiso 1 1 calc R A .
C305 C 0.1457(3) -0.2618(3) 0.07984(14) 0.070(3) Uani 1 1 d GU A .
H305 H 0.1386 -0.3216 0.0798 0.083 Uiso 1 1 calc R . .
C306 C 0.1412(3) -0.2135(3) 0.10360(11) 0.048(2) Uani 1 1 d GU . .
H306 H 0.1310 -0.2404 0.1198 0.057 Uiso 1 1 calc R A .
C307 C 0.0870(2) -0.1026(4) 0.14966(15) 0.044(2) Uani 1 1 d GU A .
C308 C 0.0365(3) -0.0592(4) 0.14375(14) 0.050(2) Uani 1 1 d GU . .
H308 H 0.0340 -0.0102 0.1320 0.060 Uiso 1 1 calc R A .
C309 C -0.0103(2) -0.0876(4) 0.15503(17) 0.056(2) Uani 1 1 d GU A .
H309 H -0.0448 -0.0579 0.1510 0.067 Uiso 1 1 calc R . .
C310 C -0.0065(3) -0.1592(5) 0.17222(18) 0.074(3) Uani 1 1 d GU . .
H310 H -0.0385 -0.1786 0.1799 0.089 Uiso 1 1 calc R A .
C311 C 0.0440(4) -0.2026(5) 0.17813(19) 0.101(3) Uani 1 1 d GU A .
H311 H 0.0465 -0.2516 0.1899 0.122 Uiso 1 1 calc R . .
C312 C 0.0907(3) -0.1743(5) 0.16685(18) 0.091(3) Uani 1 1 d GU . .
H312 H 0.1252 -0.2039 0.1709 0.109 Uiso 1 1 calc R A .
C313 C 0.1997(4) -0.1030(7) 0.16210(17) 0.026(2) Uani 0.539(8) 1 d PGU A 1
C314 C 0.1916(3) -0.0946(7) 0.18990(19) 0.033(3) Uani 0.539(8) 1 d PGU A 1
H314 H 0.1574 -0.0724 0.1945 0.039 Uiso 0.539(8) 1 calc PR A 1
C315 C 0.2337(4) -0.1185(7) 0.21097(15) 0.036(3) Uani 0.539(8) 1 d PGU A 1
H315 H 0.2282 -0.1128 0.2300 0.043 Uiso 0.539(8) 1 calc PR A 1
C316 C 0.2839(4) -0.1509(7) 0.20424(19) 0.036(3) Uani 0.539(8) 1 d PGU A 1
H316 H 0.3126 -0.1673 0.2186 0.043 Uiso 0.539(8) 1 calc PR A 1
C317 C 0.2920(4) -0.1593(7) 0.1764(2) 0.034(2) Uani 0.539(8) 1 d PGU A 1
H317 H 0.3262 -0.1815 0.1718 0.040 Uiso 0.539(8) 1 calc PR A 1
C318 C 0.2499(4) -0.1353(7) 0.15537(16) 0.031(2) Uani 0.539(8) 1 d PGU A 1
H318 H 0.2554 -0.1411 0.1364 0.037 Uiso 0.539(8) 1 calc PR A 1
C323 C 0.2167(4) -0.0874(7) 0.1553(2) 0.028(3) Uani 0.461(8) 1 d PGU A 2
C324 C 0.2412(5) -0.1681(6) 0.1560(2) 0.028(3) Uani 0.461(8) 1 d PGU A 2
H324 H 0.2245 -0.2123 0.1442 0.034 Uiso 0.461(8) 1 calc PR A 2
C325 C 0.2901(5) -0.1841(6) 0.1739(3) 0.034(3) Uani 0.461(8) 1 d PGU A 2
H325 H 0.3068 -0.2392 0.1744 0.041 Uiso 0.461(8) 1 calc PR A 2
C326 C 0.3145(4) -0.1194(7) 0.1911(2) 0.036(3) Uani 0.461(8) 1 d PGU A 2
H326 H 0.3479 -0.1303 0.2034 0.043 Uiso 0.461(8) 1 calc PR A 2
C327 C 0.2901(4) -0.0387(6) 0.1904(2) 0.033(3) Uani 0.461(8) 1 d PGU A 2
H327 H 0.3068 0.0056 0.2022 0.039 Uiso 0.461(8) 1 calc PR A 2
C328 C 0.2412(4) -0.0227(6) 0.1725(2) 0.030(3) Uani 0.461(8) 1 d PGU A 2
H328 H 0.2245 0.0325 0.1720 0.036 Uiso 0.461(8) 1 calc PR A 2
N1 N 0.0695(4) 0.2716(6) 0.93465(18) 0.074(2) Uani 1 1 d DU . .
C401 C 0.0740(5) 0.2576(8) 0.9038(2) 0.072(3) Uani 1 1 d DU . .
H40A H 0.1105 0.2795 0.8997 0.086 Uiso 1 1 calc R . .
H40B H 0.0727 0.1954 0.8998 0.086 Uiso 1 1 calc R . .
C402 C 0.0275(7) 0.3019(11) 0.8847(3) 0.116(5) Uani 1 1 d DU . .
H40C H 0.0317 0.2898 0.8652 0.174 Uiso 1 1 calc R . .
H40D H 0.0296 0.3638 0.8880 0.174 Uiso 1 1 calc R . .
H40E H -0.0088 0.2806 0.8887 0.174 Uiso 1 1 calc R . .
C403 C 0.0151(5) 0.2372(8) 0.9411(3) 0.088(3) Uani 1 1 d DU . .
H40F H -0.0161 0.2637 0.9286 0.106 Uiso 1 1 calc R . .
H40G H 0.0102 0.2511 0.9606 0.106 Uiso 1 1 calc R . .
C404 C 0.0141(7) 0.1395(8) 0.9370(4) 0.107(5) Uani 1 1 d DU . .
H40H H -0.0220 0.1168 0.9409 0.161 Uiso 1 1 calc R . .
H40I H 0.0443 0.1134 0.9498 0.161 Uiso 1 1 calc R . .
H40J H 0.0193 0.1260 0.9177 0.161 Uiso 1 1 calc R . .
C405 C 0.0694(6) 0.3655(8) 0.9421(3) 0.085(3) Uani 1 1 d DU . .
H40K H 0.0336 0.3897 0.9331 0.102 Uiso 1 1 calc R . .
H40L H 0.0994 0.3931 0.9331 0.102 Uiso 1 1 calc R . .
C406 C 0.0769(7) 0.3950(10) 0.9728(3) 0.095(4) Uani 1 1 d DU . .
H40M H 0.0764 0.4576 0.9736 0.142 Uiso 1 1 calc R . .
H40N H 0.1127 0.3738 0.9823 0.142 Uiso 1 1 calc R . .
H40O H 0.0463 0.3721 0.9821 0.142 Uiso 1 1 calc R . .
C407 C 0.1197(4) 0.2348(9) 0.9510(3) 0.084(3) Uani 1 1 d DU . .
H40P H 0.1257 0.1760 0.9444 0.101 Uiso 1 1 calc R . .
H40Q H 0.1141 0.2314 0.9709 0.101 Uiso 1 1 calc R . .
C408 C 0.1700(6) 0.2889(9) 0.9481(3) 0.085(4) Uani 1 1 d DU . .
H40R H 0.2033 0.2628 0.9587 0.128 Uiso 1 1 calc R . .
H40S H 0.1646 0.3464 0.9555 0.128 Uiso 1 1 calc R . .
H40T H 0.1751 0.2930 0.9284 0.128 Uiso 1 1 calc R . .
O501 O 0.8319(11) 0.8571(18) 0.2348(6) 0.285(8) Uiso 1 1 d DU . .
C501 C 0.8591(13) 0.9330(19) 0.2262(7) 0.258(9) Uiso 1 1 d DU . .
H50A H 0.8456 0.9860 0.2344 0.309 Uiso 1 1 calc R . .
H50B H 0.8563 0.9386 0.2057 0.309 Uiso 1 1 calc R . .
C502 C 0.9173(11) 0.9072(16) 0.2396(7) 0.228(9) Uiso 1 1 d DU . .
H50C H 0.9463 0.9282 0.2286 0.273 Uiso 1 1 calc R . .
H50D H 0.9253 0.9290 0.2589 0.273 Uiso 1 1 calc R . .
C503 C 0.9137(9) 0.8104(15) 0.2390(6) 0.188(8) Uiso 1 1 d DU . .
H50E H 0.9287 0.7898 0.2221 0.225 Uiso 1 1 calc RD . .
H50F H 0.9384 0.7879 0.2554 0.225 Uiso 1 1 calc RD . .
C504 C 0.8562(11) 0.7727(17) 0.2392(7) 0.215(8) Uiso 1 1 d DU . .
H50G H 0.8451 0.7325 0.2236 0.258 Uiso 1 1 calc R . .
H50H H 0.8505 0.7467 0.2572 0.258 Uiso 1 1 calc R . .

loop_
_atom_site_aniso_label
_atom_site_aniso_U_11
_atom_site_aniso_U_22
_atom_site_aniso_U_33
_atom_site_aniso_U_23
_atom_site_aniso_U_13
_atom_site_aniso_U_12
Au1 0.02338(15) 0.02056(14) 0.01982(15) -0.00038(11) 0.00190(11) -0.00362(11)
Au2 0.02995(16) 0.01688(15) 0.03919(19) -0.00019(12) 0.00149(13) 0.00095(12)
Au3 0.02422(15) 0.02244(15) 0.02609(16) -0.00099(12) -0.00466(12) -0.00426(11)
Ni1 0.0364(6) 0.0192(5) 0.0202(5) -0.0034(4) 0.0006(4) -0.0001(4)
Ni2 0.0259(5) 0.0165(5) 0.0251(5) -0.0028(4) -0.0052(4) -0.0003(4)
Ni3 0.0277(5) 0.0196(5) 0.0266(5) 0.0042(4) 0.0032(4) -0.0019(4)
Ni4 0.0226(5) 0.0232(5) 0.0228(5) 0.0008(4) 0.0019(4) -0.0037(4)
Ni5 0.0308(5) 0.0210(5) 0.0202(5) 0.0003(4) -0.0038(4) -0.0030(4)
Ni6 0.0230(5) 0.0175(4) 0.0203(5) -0.0003(4) 0.0003(4) -0.0026(4)
Ni7 0.0218(5) 0.0197(5) 0.0197(5) -0.0003(4) 0.0002(4) -0.0024(4)
Ni8 0.0223(5) 0.0266(5) 0.0220(5) -0.0011(4) 0.0025(4) -0.0033(4)
Ni9 0.0293(5) 0.0201(5) 0.0207(5) -0.0015(4) 0.0056(4) -0.0028(4)
Ni10 0.0236(5) 0.0185(5) 0.0199(5) -0.0028(4) 0.0031(4) -0.0040(4)
Ni11 0.0309(5) 0.0178(5) 0.0208(5) 0.0003(4) 0.0026(4) -0.0018(4)
Ni12 0.0308(5) 0.0205(5) 0.0219(5) -0.0025(4) 0.0011(4) 0.0021(4)
C1 0.024(4) 0.020(4) 0.020(4) 0.005(3) 0.003(3) -0.002(3)
C2 0.028(4) 0.014(3) 0.018(4) -0.003(3) 0.005(3) -0.007(3)
C3 0.028(4) 0.017(4) 0.023(4) -0.001(3) 0.004(3) -0.006(3)
C4 0.027(4) 0.043(5) 0.041(5) 0.008(4) 0.000(4) -0.001(4)
C5 0.031(5) 0.028(4) 0.035(5) 0.001(4) 0.006(4) 0.002(4)
C6 0.041(5) 0.022(4) 0.030(4) -0.001(3) 0.008(4) -0.001(3)
C7 0.026(4) 0.029(4) 0.030(5) -0.001(3) 0.008(4) -0.006(3)
C8 0.029(4) 0.034(5) 0.030(5) 0.004(4) -0.001(4) -0.009(4)
C9 0.039(5) 0.034(5) 0.029(4) -0.004(4) 0.007(4) 0.004(4)
C10 0.026(4) 0.026(4) 0.028(4) -0.004(3) 0.002(3) -0.005(3)
C11 0.028(4) 0.020(4) 0.033(4) 0.001(3) 0.001(3) 0.000(3)
C12 0.054(5) 0.018(4) 0.024(4) 0.001(3) -0.009(4) 0.002(4)
C13 0.032(4) 0.022(4) 0.025(4) -0.005(3) 0.003(3) -0.004(3)
C14 0.038(5) 0.030(4) 0.030(5) 0.004(4) -0.005(4) -0.008(4)
C15 0.035(5) 0.032(4) 0.023(4) -0.001(3) 0.003(3) -0.008(4)
C16 0.027(4) 0.030(4) 0.022(4) 0.002(3) 0.001(3) -0.007(4)
C17 0.046(5) 0.019(4) 0.031(5) -0.001(3) 0.000(4) 0.001(4)
C18 0.035(4) 0.029(4) 0.020(4) 0.000(3) 0.004(3) -0.002(3)
C19 0.041(5) 0.031(5) 0.045(6) 0.008(4) 0.012(4) 0.000(4)
C20 0.058(6) 0.026(4) 0.022(4) -0.005(3) 0.013(4) -0.006(4)
O4 0.049(3) 0.076(4) 0.071(4) 0.009(3) -0.006(3) 0.001(3)
O5 0.028(3) 0.050(4) 0.051(4) 0.016(3) 0.010(3) -0.005(3)
O6 0.045(3) 0.023(3) 0.035(3) 0.005(3) 0.013(3) -0.002(2)
O7 0.031(3) 0.041(3) 0.028(3) -0.011(3) -0.004(3) -0.010(3)
O8 0.053(4) 0.072(5) 0.043(4) 0.022(4) -0.018(3) -0.009(4)
O9 0.043(4) 0.053(4) 0.060(5) 0.007(4) 0.001(3) 0.027(3)
O10 0.041(3) 0.028(3) 0.031(3) -0.008(3) 0.003(3) 0.001(3)
O11 0.042(3) 0.025(3) 0.040(3) -0.010(3) -0.007(3) -0.004(3)
O12 0.076(5) 0.028(3) 0.036(4) -0.011(3) -0.022(3) 0.013(3)
O13 0.040(3) 0.032(3) 0.039(3) 0.004(3) 0.014(3) -0.006(3)
O14 0.042(4) 0.065(5) 0.048(4) 0.020(4) -0.010(3) 0.001(3)
O15 0.029(3) 0.054(4) 0.038(4) -0.007(3) 0.009(3) 0.005(3)
O16 0.035(3) 0.032(3) 0.051(4) 0.000(3) 0.003(3) 0.010(3)
O17 0.080(4) 0.051(3) 0.057(4) 0.008(3) -0.014(3) 0.015(3)
O18 0.065(4) 0.023(3) 0.029(3) -0.005(2) 0.010(3) 0.007(3)
O19 0.069(5) 0.051(4) 0.060(5) 0.031(4) 0.005(4) 0.018(4)
O20 0.079(4) 0.047(3) 0.042(3) -0.006(3) 0.022(3) -0.007(3)
P1 0.0236(9) 0.0211(9) 0.0199(10) 0.0008(8) 0.0029(7) -0.0016(8)
C101 0.031(4) 0.029(4) 0.029(4) 0.006(3) 0.006(3) 0.004(3)
C102 0.043(5) 0.026(4) 0.051(6) -0.006(4) -0.007(4) 0.010(4)
C103 0.042(6) 0.051(6) 0.084(9) -0.009(6) -0.019(6) 0.010(5)
C104 0.053(6) 0.051(6) 0.078(8) 0.003(6) 0.005(6) 0.032(5)
C105 0.058(6) 0.026(4) 0.041(5) 0.008(4) 0.011(5) 0.009(4)
C106 0.035(5) 0.036(5) 0.033(5) 0.008(4) 0.009(4) 0.005(4)
C107 0.029(4) 0.027(4) 0.021(4) -0.004(3) 0.003(3) 0.000(3)
C108 0.035(4) 0.033(4) 0.027(4) -0.002(3) 0.003(3) -0.001(4)
C109 0.039(5) 0.033(5) 0.052(6) 0.001(4) 0.005(4) -0.008(4)
C110 0.047(6) 0.040(6) 0.088(9) -0.002(6) -0.011(6) -0.021(5)
C111 0.053(7) 0.064(7) 0.066(8) 0.006(6) -0.025(6) -0.020(6)
C112 0.046(6) 0.046(6) 0.050(6) 0.012(5) -0.011(5) -0.012(5)
C113 0.022(4) 0.032(4) 0.030(4) 0.010(3) 0.004(3) 0.002(3)
C114 0.073(5) 0.061(5) 0.060(5) 0.015(4) 0.029(4) 0.026(4)
C115 0.085(5) 0.087(6) 0.077(5) 0.017(4) 0.032(4) 0.023(4)
C116 0.036(5) 0.070(7) 0.069(8) 0.047(6) 0.012(5) 0.010(5)
C117 0.095(9) 0.032(5) 0.038(6) 0.011(4) -0.008(6) -0.011(5)
C118 0.079(7) 0.030(5) 0.025(5) -0.001(4) 0.000(4) -0.003(5)
P2 0.0243(10) 0.0238(10) 0.0242(10) -0.0023(8) -0.0003(8) -0.0046(8)
C201 0.025(4) 0.029(4) 0.026(4) -0.002(3) 0.001(3) -0.004(3)
C202 0.035(5) 0.032(5) 0.037(5) -0.007(4) -0.005(4) -0.001(4)
C203 0.035(5) 0.032(5) 0.042(5) -0.007(4) 0.005(4) -0.002(4)
C204 0.038(5) 0.035(5) 0.038(5) 0.008(4) 0.006(4) 0.009(4)
C205 0.040(5) 0.047(5) 0.030(5) 0.006(4) 0.006(4) 0.003(4)
C206 0.037(5) 0.038(5) 0.033(5) 0.001(4) 0.006(4) 0.005(4)
C207 0.040(5) 0.026(4) 0.026(4) -0.007(3) 0.005(4) -0.008(4)
C208 0.048(6) 0.032(5) 0.054(6) 0.005(4) 0.020(5) 0.007(4)
C209 0.066(7) 0.047(6) 0.069(8) 0.003(5) 0.043(6) 0.000(5)
C210 0.092(9) 0.035(5) 0.051(6) -0.004(5) 0.036(6) -0.016(5)
C211 0.080(8) 0.041(6) 0.033(5) 0.005(4) 0.002(5) -0.025(5)
C212 0.054(6) 0.034(5) 0.036(5) 0.002(4) 0.000(4) -0.017(4)
C213 0.025(4) 0.028(4) 0.022(4) -0.003(3) -0.001(3) -0.002(3)
C214 0.028(4) 0.029(4) 0.027(4) -0.005(3) -0.001(3) 0.002(3)
C215 0.040(5) 0.023(4) 0.037(5) -0.001(4) -0.006(4) -0.007(4)
C216 0.045(5) 0.035(5) 0.024(4) -0.008(4) -0.006(4) 0.008(4)
C217 0.029(4) 0.045(5) 0.029(5) -0.002(4) -0.001(3) 0.008(4)
C218 0.023(4) 0.037(5) 0.030(4) 0.000(4) -0.001(3) -0.004(3)
P3 0.0357(11) 0.0187(9) 0.0271(11) -0.0007(8) -0.0037(9) 0.0049(8)
C301 0.029(4) 0.023(3) 0.027(4) 0.001(3) 0.002(3) 0.000(3)
C302 0.036(4) 0.035(4) 0.035(4) 0.007(3) 0.002(3) -0.003(3)
C303 0.051(5) 0.054(5) 0.034(4) 0.008(4) 0.010(4) 0.014(4)
C304 0.084(4) 0.059(4) 0.053(4) 0.000(3) 0.011(4) 0.017(4)
C305 0.094(4) 0.055(4) 0.059(4) -0.002(3) 0.006(4) 0.007(4)
C306 0.065(4) 0.036(3) 0.041(4) -0.001(3) 0.004(3) -0.003(3)
C307 0.059(5) 0.036(4) 0.039(4) 0.007(4) 0.014(4) 0.009(4)
C308 0.045(5) 0.040(4) 0.063(5) 0.009(4) -0.002(4) -0.009(4)
C309 0.049(5) 0.050(5) 0.068(5) 0.005(4) 0.006(4) -0.010(4)
C310 0.076(4) 0.073(4) 0.078(4) 0.012(4) 0.025(4) 0.000(4)
C311 0.102(5) 0.102(5) 0.106(5) 0.026(4) 0.032(4) 0.006(4)
C312 0.091(5) 0.089(5) 0.097(5) 0.024(4) 0.028(4) 0.012(4)
C313 0.026(5) 0.024(5) 0.027(5) -0.002(4) -0.003(4) -0.004(4)
C314 0.037(6) 0.029(6) 0.030(6) -0.002(5) -0.002(5) 0.003(5)
C315 0.044(6) 0.032(6) 0.031(6) -0.001(5) 0.001(5) 0.002(5)
C316 0.037(5) 0.034(5) 0.034(5) 0.004(5) -0.001(4) -0.006(5)
C317 0.032(5) 0.036(5) 0.033(5) 0.004(5) 0.002(4) -0.003(5)
C318 0.029(5) 0.033(5) 0.030(4) 0.001(5) 0.003(4) -0.003(5)
C323 0.028(5) 0.028(5) 0.026(5) 0.001(5) -0.005(5) -0.002(5)
C324 0.026(5) 0.027(5) 0.030(5) 0.003(5) 0.001(4) -0.006(5)
C325 0.033(5) 0.033(6) 0.034(5) 0.004(5) -0.001(4) -0.003(5)
C326 0.033(5) 0.038(6) 0.036(5) 0.005(5) -0.002(5) -0.004(5)
C327 0.029(6) 0.037(7) 0.031(6) -0.003(6) -0.003(6) -0.010(6)
C328 0.030(6) 0.029(6) 0.030(6) -0.002(5) -0.004(5) -0.002(5)
N1 0.064(4) 0.094(4) 0.072(4) 0.046(4) 0.037(3) 0.034(4)
C401 0.064(5) 0.086(6) 0.064(5) 0.030(5) 0.010(5) 0.000(5)
C402 0.140(9) 0.110(8) 0.094(8) -0.001(7) 0.000(7) 0.020(7)
C403 0.086(6) 0.082(6) 0.104(6) 0.007(5) 0.039(5) -0.004(5)
C404 0.118(8) 0.102(8) 0.101(8) 0.016(7) 0.011(7) -0.021(7)
C405 0.080(6) 0.100(6) 0.075(6) 0.008(5) 0.013(5) 0.003(5)
C406 0.094(7) 0.094(8) 0.095(8) 0.003(7) 0.008(6) 0.007(6)
C407 0.081(6) 0.095(6) 0.080(6) 0.018(5) 0.020(5) 0.012(5)
C408 0.101(7) 0.078(7) 0.074(7) 0.007(6) 0.001(6) -0.033(6)

loop_
_atom_type_symbol
_atom_type_description
_atom_type_scat_dispersion_real
_atom_type_scat_dispersion_imag
_atom_type_scat_source
C C 0.0033 0.0016 'International Tables Vol C Tables 4.2.6.8 and 6.1.1.4'
H H 0.0000 0.0000 'International Tables Vol C Tables 4.2.6.8 and 6.1.1.4'
N N 0.0061 0.0033 'International Tables Vol C Tables 4.2.6.8 and 6.1.1.4'
O O 0.0106 0.0060 'International Tables Vol C Tables 4.2.6.8 and 6.1.1.4'
P P 0.1023 0.0942 'International Tables Vol C Tables 4.2.6.8 and 6.1.1.4'
Ni Ni 0.3393 1.1124 'International Tables Vol C Tables 4.2.6.8 and 6.1.1.4'
Au Au -2.0133 8.8022 'International Tables Vol C Tables 4.2.6.8 and 6.1.1.4'

loop_
_geom_angle_atom_site_label_1
_geom_angle_atom_site_label_2
_geom_angle_atom_site_label_3
_geom_angle
C1 Au1 P1 165.05(19)
C1 Au1 Ni10 72.30(19)
P1 Au1 Ni10 122.65(5)
C1 Au1 Ni6 43.68(19)
P1 Au1 Ni6 141.36(5)
Ni10 Au1 Ni6 57.84(3)
C1 Au1 Ni4 43.69(19)
P1 Au1 Ni4 123.83(5)
Ni10 Au1 Ni4 107.35(3)
Ni6 Au1 Ni4 52.87(3)
C1 Au1 Ni7 42.16(19)
P1 Au1 Ni7 143.84(5)
Ni10 Au1 Ni7 56.37(3)
Ni6 Au1 Ni7 72.59(3)
Ni4 Au1 Ni7 84.07(3)
C1 Au1 Ni3 40.70(19)
P1 Au1 Ni3 127.19(5)
Ni10 Au1 Ni3 104.36(3)
Ni6 Au1 Ni3 82.49(3)
Ni4 Au1 Ni3 49.91(3)
Ni7 Au1 Ni3 51.07(3)
P3 Au2 Ni2 146.29(6)
P3 Au2 Ni7 155.23(6)
Ni2 Au2 Ni7 58.03(3)
P3 Au2 Ni3 119.86(6)
Ni2 Au2 Ni3 68.47(3)
Ni7 Au2 Ni3 55.05(3)
P3 Au2 Ni12 127.41(6)
Ni2 Au2 Ni12 64.80(3)
Ni7 Au2 Ni12 57.86(3)
Ni3 Au2 Ni12 111.08(3)
P2 Au3 Ni2 151.21(6)
P2 Au3 Ni6 150.32(6)
Ni2 Au3 Ni6 57.71(3)
P2 Au3 Ni4 117.38(6)
Ni2 Au3 Ni4 69.36(3)
Ni6 Au3 Ni4 54.47(3)
P2 Au3 Ni5 130.01(6)
Ni2 Au3 Ni5 62.43(3)
Ni6 Au3 Ni5 56.86(3)
Ni4 Au3 Ni5 109.41(3)
C12 Ni1 C10 107.0(3)
C12 Ni1 C20 102.3(4)
C10 Ni1 C20 101.4(4)
C12 Ni1 C3 135.4(4)
C10 Ni1 C3 102.1(3)
C20 Ni1 C3 104.1(3)
C12 Ni1 C2 101.7(3)
C10 Ni1 C2 137.7(3)
C20 Ni1 C2 102.0(3)
C3 Ni1 C2 37.8(3)
C12 Ni1 Ni12 140.5(3)
C10 Ni1 Ni12 51.7(2)
C20 Ni1 Ni12 113.7(3)
C3 Ni1 Ni12 50.5(2)
C2 Ni1 Ni12 86.57(19)
C12 Ni1 Ni5 52.1(3)
C10 Ni1 Ni5 146.7(2)
C20 Ni1 Ni5 108.0(3)
C3 Ni1 Ni5 85.7(2)
C2 Ni1 Ni5 49.67(19)
Ni12 Ni1 Ni5 124.60(5)
C12 Ni1 Ni9 127.2(2)
C10 Ni1 Ni9 121.2(2)
C20 Ni1 Ni9 50.7(2)
C3 Ni1 Ni9 55.34(19)
C2 Ni1 Ni9 55.71(18)
Ni12 Ni1 Ni9 89.55(5)
Ni5 Ni1 Ni9 89.98(5)
C12 Ni1 Ni2 89.9(3)
C10 Ni1 Ni2 95.8(2)
C20 Ni1 Ni2 154.9(2)
C3 Ni1 Ni2 53.81(19)
C2 Ni1 Ni2 53.55(18)
Ni12 Ni1 Ni2 63.98(4)
Ni5 Ni1 Ni2 62.66(4)
Ni9 Ni1 Ni2 104.49(4)
C11 Ni2 C1 150.4(3)
C11 Ni2 C2 128.3(3)
C1 Ni2 C2 79.8(3)
C11 Ni2 C3 127.6(3)
C1 Ni2 C3 80.3(3)
C2 Ni2 C3 34.1(2)
C11 Ni2 Ni6 138.6(2)
C1 Ni2 Ni6 48.6(2)
C2 Ni2 Ni6 50.35(17)
C3 Ni2 Ni6 75.92(18)
C11 Ni2 Ni7 139.4(2)
C1 Ni2 Ni7 48.6(2)
C2 Ni2 Ni7 73.50(17)
C3 Ni2 Ni7 48.80(18)
Ni6 Ni2 Ni7 81.97(4)
C11 Ni2 Au2 78.3(2)
C1 Ni2 Au2 91.2(2)
C2 Ni2 Au2 128.18(18)
C3 Ni2 Au2 94.12(18)
Ni6 Ni2 Au2 139.39(5)
Ni7 Ni2 Au2 63.22(3)
C11 Ni2 Au3 78.6(2)
C1 Ni2 Au3 90.5(2)
C2 Ni2 Au3 96.00(18)
C3 Ni2 Au3 130.08(18)
Ni6 Ni2 Au3 62.16(3)
Ni7 Ni2 Au3 138.58(5)
Au2 Ni2 Au3 135.32(4)
C11 Ni2 Ni5 93.4(3)
C1 Ni2 Ni5 105.8(2)
C2 Ni2 Ni5 43.16(17)
C3 Ni2 Ni5 73.36(18)
Ni6 Ni2 Ni5 57.97(4)
Ni7 Ni2 Ni5 116.57(4)
Au2 Ni2 Ni5 156.45(5)
Au3 Ni2 Ni5 62.20(3)
C11 Ni2 Ni12 92.8(2)
C1 Ni2 Ni12 105.9(2)
C2 Ni2 Ni12 73.44(18)
C3 Ni2 Ni12 42.87(18)
Ni6 Ni2 Ni12 118.69(4)
Ni7 Ni2 Ni12 57.77(3)
Au2 Ni2 Ni12 60.19(3)
Au3 Ni2 Ni12 158.14(5)
Ni5 Ni2 Ni12 98.78(4)
C11 Ni2 Ni1 85.7(3)
C1 Ni2 Ni1 123.9(2)
C2 Ni2 Ni1 47.19(17)
C3 Ni2 Ni1 46.52(18)
Ni6 Ni2 Ni1 94.83(4)
Ni7 Ni2 Ni1 92.92(4)
Au2 Ni2 Ni1 106.57(4)
Au3 Ni2 Ni1 109.18(4)
Ni5 Ni2 Ni1 50.38(3)
Ni12 Ni2 Ni1 49.63(3)
C11 Ni2 Ni3 116.5(3)
C1 Ni2 Ni3 38.5(2)
C2 Ni2 Ni3 115.04(17)
C3 Ni2 Ni3 101.02(18)
Ni6 Ni2 Ni3 85.20(4)
Ni7 Ni2 Ni3 52.94(3)
Au2 Ni2 Ni3 57.73(3)
Au3 Ni2 Ni3 101.21(4)
Ni5 Ni2 Ni3 143.14(4)
Ni12 Ni2 Ni3 100.62(4)
Ni1 Ni2 Ni3 145.61(4)
C19 Ni3 C1 160.2(4)
C19 Ni3 C13 96.9(4)
C1 Ni3 C13 101.6(3)
C19 Ni3 Ni4 145.7(3)
C1 Ni3 Ni4 51.5(2)
C13 Ni3 Ni4 50.1(2)
C19 Ni3 Ni7 111.2(3)
C1 Ni3 Ni7 49.9(2)
C13 Ni3 Ni7 151.5(2)
Ni4 Ni3 Ni7 101.36(5)
C19 Ni3 Au2 87.2(3)
C1 Ni3 Au2 87.7(2)
C13 Ni3 Au2 125.8(2)
Ni4 Ni3 Au2 118.22(5)
Ni7 Ni3 Au2 62.29(3)
C19 Ni3 Au1 123.6(3)
C1 Ni3 Au1 47.1(2)
C13 Ni3 Au1 97.3(2)
Ni4 Ni3 Au1 62.27(3)
Ni7 Ni3 Au1 63.82(3)
Au2 Ni3 Au1 124.71(4)
C19 Ni3 Ni2 141.0(3)
C1 Ni3 Ni2 38.7(2)
C13 Ni3 Ni2 105.1(2)
Ni4 Ni3 Ni2 67.98(4)
Ni7 Ni3 Ni2 54.98(3)
Au2 Ni3 Ni2 53.80(3)
Au1 Ni3 Ni2 85.46(3)
C15 Ni4 C13 101.4(4)
C15 Ni4 C1 156.2(3)
C13 Ni4 C1 101.5(3)
C15 Ni4 Ni3 151.0(3)
C13 Ni4 Ni3 51.0(2)
C1 Ni4 Ni3 50.6(2)
C15 Ni4 Ni6 107.4(3)
C13 Ni4 Ni6 151.2(2)
C1 Ni4 Ni6 49.8(2)
Ni3 Ni4 Ni6 100.40(5)
C15 Ni4 Au3 87.2(3)
C13 Ni4 Au3 122.3(2)
C1 Ni4 Au3 86.1(2)
Ni3 Ni4 Au3 113.90(4)
Ni6 Ni4 Au3 60.97(3)
C15 Ni4 Au1 118.0(3)
C13 Ni4 Au1 102.3(2)
C1 Ni4 Au1 49.9(2)
Ni3 Ni4 Au1 67.83(3)
Ni6 Ni4 Au1 63.33(3)
Au3 Ni4 Au1 123.51(3)
C14 Ni5 C2 153.6(4)
C14 Ni5 C12 98.2(4)
C2 Ni5 C12 106.4(3)
C14 Ni5 Ni1 145.0(3)
C2 Ni5 Ni1 58.1(2)
C12 Ni5 Ni1 48.3(3)
C14 Ni5 Ni6 109.0(3)
C2 Ni5 Ni6 52.6(2)
C12 Ni5 Ni6 146.2(2)
Ni1 Ni5 Ni6 105.86(5)
C14 Ni5 Ni11 107.9(3)
C2 Ni5 Ni11 48.3(2)
C12 Ni5 Ni11 129.3(3)
Ni1 Ni5 Ni11 91.49(4)
Ni6 Ni5 Ni11 60.64(3)
C14 Ni5 Au3 78.8(3)
C2 Ni5 Au3 101.1(2)
C12 Ni5 Au3 109.7(3)
Ni1 Ni5 Au3 118.23(4)
Ni6 Ni5 Au3 58.78(3)
Ni11 Ni5 Au3 117.45(4)
C14 Ni5 Ni2 133.5(3)
C2 Ni5 Ni2 56.7(2)
C12 Ni5 Ni2 90.9(2)
Ni1 Ni5 Ni2 66.96(4)
Ni6 Ni5 Ni2 55.87(3)
Ni11 Ni5 Ni2 100.56(4)
Au3 Ni5 Ni2 55.37(3)
C16 Ni6 C1 142.6(3)
C16 Ni6 C2 129.9(3)
C1 Ni6 C2 87.3(3)
C16 Ni6 Ni4 95.1(2)
C1 Ni6 Ni4 50.1(2)
C2 Ni6 Ni4 133.29(19)
C16 Ni6 Ni2 146.3(2)
C1 Ni6 Ni2 48.2(2)
C2 Ni6 Ni2 60.88(19)
Ni4 Ni6 Ni2 74.82(4)
C16 Ni6 Ni5 97.5(2)
C1 Ni6 Ni5 113.5(2)
C2 Ni6 Ni5 47.52(19)
Ni4 Ni6 Ni5 126.21(5)
Ni2 Ni6 Ni5 66.16(4)
C16 Ni6 Ni11 86.3(2)
C1 Ni6 Ni11 126.6(2)
C2 Ni6 Ni11 47.54(19)
Ni4 Ni6 Ni11 172.95(5)
Ni2 Ni6 Ni11 107.72(5)
Ni5 Ni6 Ni11 60.28(4)
C16 Ni6 Au3 86.4(2)
C1 Ni6 Au3 88.7(2)
C2 Ni6 Au3 101.85(19)
Ni4 Ni6 Au3 64.56(3)
Ni2 Ni6 Au3 60.12(3)
Ni5 Ni6 Au3 64.36(3)
Ni11 Ni6 Au3 122.47(4)
C16 Ni6 Ni10 120.5(2)
C1 Ni6 Ni10 77.1(2)
C2 Ni6 Ni10 52.17(19)
Ni4 Ni6 Ni10 119.91(5)
Ni2 Ni6 Ni10 91.63(4)
Ni5 Ni6 Ni10 97.33(4)
Ni11 Ni6 Ni10 54.00(3)
Au3 Ni6 Ni10 150.30(4)
C16 Ni6 Au1 106.8(2)
C1 Ni6 Au1 50.2(2)
C2 Ni6 Au1 106.3(2)
Ni4 Ni6 Au1 63.80(3)
Ni2 Ni6 Au1 97.47(4)
Ni5 Ni6 Au1 153.08(4)
Ni11 Ni6 Au1 109.19(4)
Au3 Ni6 Au1 127.50(4)
Ni10 Ni6 Au1 60.46(3)
C8 Ni7 C1 133.8(3)
C8 Ni7 C3 136.6(3)
C1 Ni7 C3 89.0(3)
C8 Ni7 Ni3 90.3(3)
C1 Ni7 Ni3 48.8(2)
C3 Ni7 Ni3 131.8(2)
C8 Ni7 Ni2 149.5(3)
C1 Ni7 Ni2 47.7(2)
C3 Ni7 Ni2 61.1(2)
Ni3 Ni7 Ni2 72.07(4)
C8 Ni7 Ni8 89.9(3)
C1 Ni7 Ni8 130.4(2)
C3 Ni7 Ni8 48.3(2)
Ni3 Ni7 Ni8 178.56(5)
Ni2 Ni7 Ni8 108.35(5)
C8 Ni7 Ni12 105.6(3)
C1 Ni7 Ni12 113.9(2)
C3 Ni7 Ni12 47.7(2)
Ni3 Ni7 Ni12 122.17(5)
Ni2 Ni7 Ni12 66.66(4)
Ni8 Ni7 Ni12 59.12(4)
C8 Ni7 Ni10 119.2(3)
C1 Ni7 Ni10 77.1(2)
C3 Ni7 Ni10 54.2(2)
Ni3 Ni7 Ni10 120.03(5)
Ni2 Ni7 Ni10 91.33(4)
Ni8 Ni7 Ni10 58.68(3)
Ni12 Ni7 Ni10 99.94(4)
C8 Ni7 Au2 91.2(3)
C1 Ni7 Au2 87.3(2)
C3 Ni7 Au2 99.2(2)
Ni3 Ni7 Au2 62.66(3)
Ni2 Ni7 Au2 58.75(3)
Ni8 Ni7 Au2 118.76(4)
Ni12 Ni7 Au2 61.81(3)
Ni10 Ni7 Au2 148.73(4)
C8 Ni7 Au1 100.7(3)
C1 Ni7 Au1 47.8(2)
C3 Ni7 Au1 106.3(2)
Ni3 Ni7 Au1 65.11(3)
Ni2 Ni7 Au1 94.29(4)
Ni8 Ni7 Au1 113.45(4)
Ni12 Ni7 Au1 152.45(4)
Ni10 Ni7 Au1 59.12(3)
Au2 Ni7 Au1 126.33(4)
C4 Ni8 C5 98.7(4)
C4 Ni8 C3 152.6(4)
C5 Ni8 C3 105.5(3)
C4 Ni8 Ni9 147.4(3)
C5 Ni8 Ni9 48.8(2)
C3 Ni8 Ni9 57.4(2)
C4 Ni8 Ni10 132.7(3)
C5 Ni8 Ni10 98.3(2)
C3 Ni8 Ni10 56.3(2)
Ni9 Ni8 Ni10 65.81(4)
C4 Ni8 Ni12 109.2(3)
C5 Ni8 Ni12 114.0(3)
C3 Ni8 Ni12 48.9(2)
Ni9 Ni8 Ni12 86.48(4)
Ni10 Ni8 Ni12 103.38(4)
C4 Ni8 Ni7 106.5(3)
C5 Ni8 Ni7 154.5(2)
C3 Ni8 Ni7 51.1(2)
Ni9 Ni8 Ni7 106.06(5)
Ni10 Ni8 Ni7 61.73(4)
Ni12 Ni8 Ni7 60.95(4)
C6 Ni9 C5 104.2(4)
C6 Ni9 C20 99.3(4)
C5 Ni9 C20 105.6(4)
C6 Ni9 C3 140.8(3)
C5 Ni9 C3 100.5(3)
C20 Ni9 C3 102.9(3)
C6 Ni9 C2 106.7(3)
C5 Ni9 C2 134.8(3)
C20 Ni9 C2 101.0(3)
C3 Ni9 C2 37.4(3)
C6 Ni9 Ni8 137.4(3)
C5 Ni9 Ni8 51.3(3)
C20 Ni9 Ni8 119.5(3)
C3 Ni9 Ni8 49.9(2)
C2 Ni9 Ni8 83.90(19)
C6 Ni9 Ni1 127.8(3)
C5 Ni9 Ni1 123.0(3)
C20 Ni9 Ni1 50.3(2)
C3 Ni9 Ni1 54.42(19)
C2 Ni9 Ni1 54.94(18)
Ni8 Ni9 Ni1 92.49(5)
C6 Ni9 Ni11 58.4(3)
C5 Ni9 Ni11 138.1(3)
C20 Ni9 Ni11 114.4(3)
C3 Ni9 Ni11 82.9(2)
C2 Ni9 Ni11 48.99(19)
Ni8 Ni9 Ni11 113.22(5)
Ni1 Ni9 Ni11 93.18(5)
C6 Ni9 Ni10 95.5(3)
C5 Ni9 Ni10 94.8(3)
C20 Ni9 Ni10 150.8(3)
C3 Ni9 Ni10 52.05(19)
C2 Ni9 Ni10 50.40(18)
Ni8 Ni9 Ni10 59.21(4)
Ni1 Ni9 Ni10 100.98(4)
Ni11 Ni9 Ni10 54.40(3)
C7 Ni10 C18 104.2(4)
C7 Ni10 C2 152.5(3)
C18 Ni10 C2 101.2(3)
C7 Ni10 C3 115.3(3)
C18 Ni10 C3 136.7(3)
C2 Ni10 C3 37.3(3)
C7 Ni10 Ni11 147.8(3)
C18 Ni10 Ni11 52.1(2)
C2 Ni10 Ni11 50.90(19)
C3 Ni10 Ni11 84.6(2)
C7 Ni10 Ni8 71.7(3)
C18 Ni10 Ni8 143.3(2)
C2 Ni10 Ni8 81.7(2)
C3 Ni10 Ni8 47.77(19)
Ni11 Ni10 Ni8 112.78(5)
C7 Ni10 Ni7 85.2(3)
C18 Ni10 Ni7 156.9(2)
C2 Ni10 Ni7 75.15(19)
C3 Ni10 Ni7 48.77(19)
Ni11 Ni10 Ni7 125.39(5)
Ni8 Ni10 Ni7 59.59(4)
C7 Ni10 Ni6 143.7(2)
C18 Ni10 Ni6 82.4(2)
C2 Ni10 Ni6 50.25(19)
C3 Ni10 Ni6 76.27(19)
Ni11 Ni10 Ni6 62.53(4)
Ni8 Ni10 Ni6 123.18(5)
Ni7 Ni10 Ni6 77.93(4)
C7 Ni10 Ni9 113.9(2)
C18 Ni10 Ni9 98.2(2)
C2 Ni10 Ni9 51.57(19)
C3 Ni10 Ni9 50.65(19)
Ni11 Ni10 Ni9 58.18(4)
Ni8 Ni10 Ni9 54.98(3)
Ni7 Ni10 Ni9 97.08(4)
Ni6 Ni10 Ni9 100.02(4)
C7 Ni10 Au1 82.1(2)
C18 Ni10 Au1 95.5(2)
C2 Ni10 Au1 105.72(18)
C3 Ni10 Au1 106.37(19)
Ni11 Ni10 Au1 117.90(4)
Ni8 Ni10 Au1 119.20(4)
Ni7 Ni10 Au1 64.51(3)
Ni6 Ni10 Au1 61.70(3)
Ni9 Ni10 Au1 155.45(4)
C17 Ni11 C18 107.1(4)
C17 Ni11 C2 141.1(3)
C18 Ni11 C2 106.3(3)
C17 Ni11 C6 92.5(4)
C18 Ni11 C6 100.6(3)
C2 Ni11 C6 100.5(3)
C17 Ni11 Ni10 157.1(3)
C18 Ni11 Ni10 50.3(2)
C2 Ni11 Ni10 57.9(2)
C6 Ni11 Ni10 95.6(2)
C17 Ni11 Ni9 130.4(3)
C18 Ni11 Ni9 104.4(2)
C2 Ni11 Ni9 56.8(2)
C6 Ni11 Ni9 44.2(2)
Ni10 Ni11 Ni9 67.42(4)
C17 Ni11 Ni5 93.7(3)
C18 Ni11 Ni5 141.0(2)
C2 Ni11 Ni5 47.4(2)
C6 Ni11 Ni5 111.3(2)
Ni10 Ni11 Ni5 103.19(4)
Ni9 Ni11 Ni5 84.81(4)
C17 Ni11 Ni6 114.8(3)
C18 Ni11 Ni6 82.1(2)
C2 Ni11 Ni6 51.6(2)
C6 Ni11 Ni6 150.7(2)
Ni10 Ni11 Ni6 63.47(4)
Ni9 Ni11 Ni6 106.59(4)
Ni5 Ni11 Ni6 59.08(4)
C9 Ni12 C10 100.7(4)
C9 Ni12 C3 148.1(4)
C10 Ni12 C3 106.7(3)
C9 Ni12 Ni1 148.2(3)
C10 Ni12 Ni1 49.4(2)
C3 Ni12 Ni1 57.5(2)
C9 Ni12 Ni8 101.5(3)
C10 Ni12 Ni8 124.4(2)
C3 Ni12 Ni8 49.1(2)
Ni1 Ni12 Ni8 91.01(4)
C9 Ni12 Ni7 107.8(3)
C10 Ni12 Ni7 149.7(2)
C3 Ni12 Ni7 50.6(2)
Ni1 Ni12 Ni7 103.79(5)
Ni8 Ni12 Ni7 59.93(4)
C9 Ni12 Au2 82.3(3)
C10 Ni12 Au2 114.9(2)
C3 Ni12 Au2 100.3(2)
Ni1 Ni12 Au2 117.36(5)
Ni8 Ni12 Au2 118.13(4)
Ni7 Ni12 Au2 60.33(3)
C9 Ni12 Ni2 137.2(3)
C10 Ni12 Ni2 96.1(2)
C3 Ni12 Ni2 55.8(2)
Ni1 Ni12 Ni2 66.38(4)
Ni8 Ni12 Ni2 100.73(4)
Ni7 Ni12 Ni2 55.57(3)
Au2 Ni12 Ni2 55.00(3)
Ni3 C1 Ni2 102.8(3)
Ni3 C1 Ni6 158.0(4)
Ni2 C1 Ni6 83.2(3)
Ni3 C1 Ni4 77.9(3)
Ni2 C1 Ni4 105.2(3)
Ni6 C1 Ni4 80.1(3)
Ni3 C1 Ni7 81.3(3)
Ni2 C1 Ni7 83.7(3)
Ni6 C1 Ni7 120.7(4)
Ni4 C1 Ni7 158.7(4)
Ni3 C1 Au1 92.2(3)
Ni2 C1 Au1 162.6(4)
Ni6 C1 Au1 86.1(3)
Ni4 C1 Au1 86.4(3)
Ni7 C1 Au1 90.0(3)
C3 C2 Ni5 136.9(5)
C3 C2 Ni11 134.1(5)
Ni5 C2 Ni11 84.3(3)
C3 C2 Ni6 118.9(5)
Ni5 C2 Ni6 79.9(3)
Ni11 C2 Ni6 80.8(3)
C3 C2 Ni10 73.5(4)
Ni5 C2 Ni10 148.9(4)
Ni11 C2 Ni10 71.2(2)
Ni6 C2 Ni10 77.6(2)
C3 C2 Ni1 70.1(4)
Ni5 C2 Ni1 72.2(2)
Ni11 C2 Ni1 122.3(3)
Ni6 C2 Ni1 140.6(3)
Ni10 C2 Ni1 137.3(4)
C3 C2 Ni9 70.4(4)
Ni5 C2 Ni9 114.0(3)
Ni11 C2 Ni9 74.2(2)
Ni6 C2 Ni9 149.5(3)
Ni10 C2 Ni9 78.0(2)
Ni1 C2 Ni9 69.3(2)
C3 C2 Ni2 73.1(4)
Ni5 C2 Ni2 80.2(2)
Ni11 C2 Ni2 147.8(4)
Ni6 C2 Ni2 68.8(2)
Ni10 C2 Ni2 110.7(3)
Ni1 C2 Ni2 79.3(2)
Ni9 C2 Ni2 138.0(3)
C2 C3 Ni12 138.7(5)
C2 C3 Ni8 134.6(5)
Ni12 C3 Ni8 82.0(3)
C2 C3 Ni7 117.0(5)
Ni12 C3 Ni7 81.8(3)
Ni8 C3 Ni7 80.7(3)
C2 C3 Ni1 72.1(4)
Ni12 C3 Ni1 72.0(2)
Ni8 C3 Ni1 120.3(4)
Ni7 C3 Ni1 142.5(4)
C2 C3 Ni9 72.2(4)
Ni12 C3 Ni9 113.2(3)
Ni8 C3 Ni9 72.7(2)
Ni7 C3 Ni9 146.6(4)
Ni1 C3 Ni9 70.2(2)
C2 C3 Ni10 69.1(4)
Ni12 C3 Ni10 151.5(4)
Ni8 C3 Ni10 75.9(2)
Ni7 C3 Ni10 77.0(2)
Ni1 C3 Ni10 135.3(4)
Ni9 C3 Ni10 77.3(2)
C2 C3 Ni2 72.7(4)
Ni12 C3 Ni2 81.3(2)
Ni8 C3 Ni2 148.1(4)
Ni7 C3 Ni2 70.1(2)
Ni1 C3 Ni2 79.7(2)
Ni9 C3 Ni2 139.2(4)
Ni10 C3 Ni2 108.5(3)
O4 C4 Ni8 178.7(10)
O5 C5 Ni9 144.2(7)
O5 C5 Ni8 135.8(7)
Ni9 C5 Ni8 80.0(3)
O6 C6 Ni9 156.1(7)
O6 C6 Ni11 126.6(6)
Ni9 C6 Ni11 77.3(3)
O7 C7 Ni10 173.7(7)
O8 C8 Ni7 178.7(8)
O9 C9 Ni12 174.9(8)
O10 C10 Ni1 145.1(7)
O10 C10 Ni12 136.0(7)
Ni1 C10 Ni12 78.9(3)
O11 C11 Ni2 179.7(9)
O12 C12 Ni1 147.0(8)
O12 C12 Ni5 132.8(8)
Ni1 C12 Ni5 79.6(3)
O13 C13 Ni4 141.8(7)
O13 C13 Ni3 139.3(7)
Ni4 C13 Ni3 78.9(3)
O14 C14 Ni5 177.3(8)
O15 C15 Ni4 175.9(8)
O16 C16 Ni6 176.4(7)
O17 C17 Ni11 176.4(8)
O18 C18 Ni10 144.7(7)
O18 C18 Ni11 137.7(7)
Ni10 C18 Ni11 77.6(3)
O19 C19 Ni3 176.1(9)
O20 C20 Ni1 139.7(7)
O20 C20 Ni9 141.1(7)
Ni1 C20 Ni9 78.9(3)
C107 P1 C101 106.5(2)
C107 P1 C113 107.0(3)
C101 P1 C113 104.9(3)
C107 P1 Au1 117.8(2)
C101 P1 Au1 111.20(18)
C113 P1 Au1 108.7(2)
C102 C101 C106 120.0
C102 C101 P1 121.1(3)
C106 C101 P1 118.7(3)
C101 C102 C103 120.0
C101 C102 H102 120.0
C103 C102 H102 120.0
C104 C103 C102 120.0
C104 C103 H103 120.0
C102 C103 H103 120.0
C103 C104 C105 120.0
C103 C104 H104 120.0
C105 C104 H104 120.0
C104 C105 C106 120.0
C104 C105 H105 120.0
C106 C105 H105 120.0
C105 C106 C101 120.0
C105 C106 H106 120.0
C101 C106 H106 120.0
C108 C107 C112 120.0
C108 C107 P1 117.8(3)
C112 C107 P1 122.1(3)
C107 C108 C109 120.0
C107 C108 H108 120.0
C109 C108 H108 120.0
C108 C109 C110 120.0
C108 C109 H109 120.0
C110 C109 H109 120.0
C109 C110 C111 120.0
C109 C110 H110 120.0
C111 C110 H110 120.0
C112 C111 C110 120.0
C112 C111 H111 120.0
C110 C111 H111 120.0
C111 C112 C107 120.0
C111 C112 H112 120.0
C107 C112 H112 120.0
C114 C113 C118 120.0
C114 C113 P1 122.8(3)
C118 C113 P1 117.0(3)
C113 C114 C115 120.0
C113 C114 H114 120.0
C115 C114 H114 120.0
C114 C115 C116 120.0
C114 C115 H115 120.0
C116 C115 H115 120.0
C117 C116 C115 120.0
C117 C116 H116 120.0
C115 C116 H116 120.0
C116 C117 C118 120.0
C116 C117 H117 120.0
C118 C117 H117 120.0
C117 C118 C113 120.0
C117 C118 H118 120.0
C113 C118 H118 120.0
C213 P2 C207 105.5(3)
C213 P2 C201 105.3(2)
C207 P2 C201 104.8(3)
C213 P2 Au3 113.66(18)
C207 P2 Au3 112.6(2)
C201 P2 Au3 114.08(19)
C202 C201 C206 120.0
C202 C201 P2 118.0(3)
C206 C201 P2 121.9(3)
C201 C202 C203 120.0
C201 C202 H202 120.0
C203 C202 H202 120.0
C204 C203 C202 120.0
C204 C203 H203 120.0
C202 C203 H203 120.0
C203 C204 C205 120.0
C203 C204 H204 120.0
C205 C204 H204 120.0
C204 C205 C206 120.0
C204 C205 H205 120.0
C206 C205 H205 120.0
C205 C206 C201 120.0
C205 C206 H206 120.0
C201 C206 H206 120.0
C208 C207 C212 120.0
C208 C207 P2 122.4(3)
C212 C207 P2 117.6(3)
C209 C208 C207 120.0
C209 C208 H208 120.0
C207 C208 H208 120.0
C208 C209 C210 120.0
C208 C209 H209 120.0
C210 C209 H209 120.0
C211 C210 C209 120.0
C211 C210 H210 120.0
C209 C210 H210 120.0
C210 C211 C212 120.0
C210 C211 H211 120.0
C212 C211 H211 120.0
C211 C212 C207 120.0
C211 C212 H212 120.0
C207 C212 H212 120.0
C214 C213 C218 120.0
C214 C213 P2 122.1(3)
C218 C213 P2 117.9(3)
C213 C214 C215 120.0
C213 C214 H214 120.0
C215 C214 H214 120.0
C216 C215 C214 120.0
C216 C215 H215 120.0
C214 C215 H215 120.0
C217 C216 C215 120.0
C217 C216 H216 120.0
C215 C216 H216 120.0
C216 C217 C218 120.0
C216 C217 H217 120.0
C218 C217 H217 120.0
C217 C218 C213 120.0
C217 C218 H218 120.0
C213 C218 H218 120.0
C301 P3 C313 107.7(4)
C301 P3 C307 106.0(3)
C313 P3 C307 95.8(4)
C301 P3 C323 100.5(4)
C313 P3 C323 19.0(5)
C307 P3 C323 114.8(5)
C301 P3 Au2 115.11(19)
C313 P3 Au2 118.1(3)
C307 P3 Au2 111.9(2)
C323 P3 Au2 108.1(4)
C302 C301 C306 120.0
C302 C301 P3 119.3(3)
C306 C301 P3 120.7(3)
C301 C302 C303 120.0
C301 C302 H302 120.0
C303 C302 H302 120.0
C302 C303 C304 120.0
C302 C303 H303 120.0
C304 C303 H303 120.0
C305 C304 C303 120.0
C305 C304 H304 120.0
C303 C304 H304 120.0
C304 C305 C306 120.0
C304 C305 H305 120.0
C306 C305 H305 120.0
C305 C306 C301 120.0
C305 C306 H306 120.0
C301 C306 H306 120.0
C308 C307 C312 120.0
C308 C307 P3 118.4(4)
C312 C307 P3 121.6(4)
C307 C308 C309 120.0
C307 C308 H308 120.0
C309 C308 H308 120.0
C310 C309 C308 120.0
C310 C309 H309 120.0
C308 C309 H309 120.0
C311 C310 C309 120.0
C311 C310 H310 120.0
C309 C310 H310 120.0
C310 C311 C312 120.0
C310 C311 H311 120.0
C312 C311 H311 120.0
C311 C312 C307 120.0
C311 C312 H312 120.0
C307 C312 H312 120.0
C314 C313 C318 120.0
C314 C313 P3 120.0(6)
C318 C313 P3 119.7(6)
C313 C314 C315 120.0
C313 C314 H314 120.0
C315 C314 H314 120.0
C316 C315 C314 120.0
C316 C315 H315 120.0
C314 C315 H315 120.0
C315 C316 C317 120.0
C315 C316 H316 120.0
C317 C316 H316 120.0
C316 C317 C318 120.0
C316 C317 H317 120.0
C318 C317 H317 120.0
C317 C318 C313 120.0
C317 C318 H318 120.0
C313 C318 H318 120.0
C324 C323 C328 120.0
C324 C323 P3 123.3(6)
C328 C323 P3 116.4(6)
C325 C324 C323 120.0
C325 C324 H324 120.0
C323 C324 H324 120.0
C326 C325 C324 120.0
C326 C325 H325 120.0
C324 C325 H325 120.0
C325 C326 C327 120.0
C325 C326 H326 120.0
C327 C326 H326 120.0
C326 C327 C328 120.0
C326 C327 H327 120.0
C328 C327 H327 120.0
C327 C328 C323 120.0
C327 C328 H328 120.0
C323 C328 H328 120.0
C407 N1 C403 115.5(10)
C407 N1 C405 106.2(11)
C403 N1 C405 105.7(9)
C407 N1 C401 108.0(9)
C403 N1 C401 109.4(10)
C405 N1 C401 112.0(9)
C402 C401 N1 112.7(10)
C402 C401 H40A 109.1
N1 C401 H40A 109.1
C402 C401 H40B 109.1
N1 C401 H40B 109.1
H40A C401 H40B 107.8
C401 C402 H40C 109.5
C401 C402 H40D 109.5
H40C C402 H40D 109.5
C401 C402 H40E 109.5
H40C C402 H40E 109.5
H40D C402 H40E 109.5
N1 C403 C404 109.3(11)
N1 C403 H40F 109.8
C404 C403 H40F 109.8
N1 C403 H40G 109.8
C404 C403 H40G 109.8
H40F C403 H40G 108.3
C403 C404 H40H 109.5
C403 C404 H40I 109.5
H40H C404 H40I 109.5
C403 C404 H40J 109.5
H40H C404 H40J 109.5
H40I C404 H40J 109.5
N1 C405 C406 121.0(11)
N1 C405 H40K 107.1
C406 C405 H40K 107.1
N1 C405 H40L 107.1
C406 C405 H40L 107.1
H40K C405 H40L 106.8
C405 C406 H40M 109.5
C405 C406 H40N 109.5
H40M C406 H40N 109.5
C405 C406 H40O 109.5
H40M C406 H40O 109.5
H40N C406 H40O 109.5
N1 C407 C408 110.3(10)
N1 C407 H40P 109.6
C408 C407 H40P 109.6
N1 C407 H40Q 109.6
C408 C407 H40Q 109.6
H40P C407 H40Q 108.1
C407 C408 H40R 109.5
C407 C408 H40S 109.5
H40R C408 H40S 109.5
C407 C408 H40T 109.5
H40R C408 H40T 109.5
H40S C408 H40T 109.5
C501 O501 C504 127(3)
O501 C501 C502 95(2)
O501 C501 H50A 112.7
C502 C501 H50A 112.7
O501 C501 H50B 112.7
C502 C501 H50B 112.7
H50A C501 H50B 110.2
C503 C502 C501 102.1(14)
C503 C502 H50C 111.3
C501 C502 H50C 111.3
C503 C502 H50D 111.3
C501 C502 H50D 111.3
H50C C502 H50D 109.2
C504 C503 C502 116.1(13)
C504 C503 H50E 108.3
C502 C503 H50E 108.3
C504 C503 H50F 108.3
C502 C503 H50F 108.3
H50E C503 H50F 107.4
O501 C504 C503 89.9(18)
O501 C504 H50G 113.7
C503 C504 H50G 113.7
O501 C504 H50H 113.7
C503 C504 H50H 113.7
H50G C504 H50H 110.9

loop_
_geom_bond_atom_site_label_1
_geom_bond_atom_site_label_2
_geom_bond_distance
Au1 C1 2.139(7)
Au1 P1 2.2883(19)
Au1 Ni10 2.7453(10)
Au1 Ni6 2.7783(10)
Au1 Ni4 2.7896(10)
Au1 Ni7 2.8872(10)
Au1 Ni3 2.9185(11)
Au2 P3 2.281(2)
Au2 Ni2 2.5884(10)
Au2 Ni7 2.7029(10)
Au2 Ni3 2.7120(11)
Au2 Ni12 2.7416(11)
Au3 P2 2.2873(19)
Au3 Ni2 2.6116(10)
Au3 Ni6 2.6634(10)
Au3 Ni4 2.7508(11)
Au3 Ni5 2.8078(11)
Ni1 C12 1.853(8)
Ni1 C10 1.874(8)
Ni1 C20 1.952(8)
Ni1 C3 2.150(7)
Ni1 C2 2.176(7)
Ni1 Ni12 2.4240(14)
Ni1 Ni5 2.4398(15)
Ni1 Ni9 2.4878(13)
Ni1 Ni2 2.9149(15)
Ni2 C11 1.791(8)
Ni2 C1 1.913(7)
Ni2 C2 2.386(7)
Ni2 C3 2.391(7)
Ni2 Ni6 2.5463(13)
Ni2 Ni7 2.5684(13)
Ni2 Ni5 2.8137(14)
Ni2 Ni12 2.8590(14)
Ni2 Ni3 2.9838(15)
Ni3 C19 1.764(9)
Ni3 C1 1.905(7)
Ni3 C13 1.910(8)
Ni3 Ni4 2.4110(14)
Ni3 Ni7 2.5026(13)
Ni4 C15 1.783(9)
Ni4 C13 1.886(8)
Ni4 C1 1.931(7)
Ni4 Ni6 2.4790(13)
Ni5 C14 1.762(9)
Ni5 C2 1.953(7)
Ni5 C12 1.956(9)
Ni5 Ni6 2.6077(14)
Ni5 Ni11 2.6400(13)
Ni6 C16 1.780(8)
Ni6 C1 1.923(7)
Ni6 C2 2.103(7)
Ni6 Ni11 2.6494(13)
Ni6 Ni10 2.6715(13)
Ni7 C8 1.782(8)
Ni7 C1 1.938(7)
Ni7 C3 2.055(7)
Ni7 Ni8 2.6077(13)
Ni7 Ni12 2.6340(13)
Ni7 Ni10 2.6632(13)
Ni8 C4 1.745(9)
Ni8 C5 1.951(8)
Ni8 C3 1.972(7)
Ni8 Ni9 2.4626(14)
Ni8 Ni10 2.5832(14)
Ni8 Ni12 2.5860(14)
Ni9 C6 1.805(8)
Ni9 C5 1.881(8)
Ni9 C20 1.962(8)
Ni9 C3 2.174(7)
Ni9 C2 2.197(7)
Ni9 Ni11 2.5244(14)
Ni9 Ni10 2.7430(14)
Ni10 C7 1.786(8)
Ni10 C18 1.903(8)
Ni10 C2 2.161(7)
Ni10 C3 2.217(7)
Ni10 Ni11 2.4155(13)
Ni11 C17 1.748(8)
Ni11 C18 1.951(8)
Ni11 C2 1.980(7)
Ni11 C6 2.205(8)
Ni12 C9 1.765(9)
Ni12 C10 1.939(8)
Ni12 C3 1.968(7)
C2 C3 1.402(10)
C4 O4 1.143(11)
C5 O5 1.156(10)
C6 O6 1.148(9)
C7 O7 1.131(9)
C8 O8 1.143(10)
C9 O9 1.134(10)
C10 O10 1.171(9)
C11 O11 1.136(9)
C12 O12 1.161(10)
C13 O13 1.158(9)
C14 O14 1.138(10)
C15 O15 1.125(10)
C16 O16 1.147(9)
C17 O17 1.137(10)
C18 O18 1.157(9)
C19 O19 1.143(11)
C20 O20 1.137(10)
P1 C107 1.820(4)
P1 C101 1.829(4)
P1 C113 1.844(4)
C101 C102 1.3900
C101 C106 1.3900
C102 C103 1.3900
C102 H102 0.9500
C103 C104 1.3900
C103 H103 0.9500
C104 C105 1.3900
C104 H104 0.9500
C105 C106 1.3900
C105 H105 0.9500
C106 H106 0.9500
C107 C108 1.3900
C107 C112 1.3900
C108 C109 1.3900
C108 H108 0.9500
C109 C110 1.3900
C109 H109 0.9500
C110 C111 1.3900
C110 H110 0.9500
C111 C112 1.3900
C111 H111 0.9500
C112 H112 0.9500
C113 C114 1.3900
C113 C118 1.3900
C114 C115 1.3900
C114 H114 0.9500
C115 C116 1.3900
C115 H115 0.9500
C116 C117 1.3900
C116 H116 0.9500
C117 C118 1.3900
C117 H117 0.9500
C118 H118 0.9500
P2 C213 1.825(4)
P2 C207 1.826(4)
P2 C201 1.834(4)
C201 C202 1.3900
C201 C206 1.3900
C202 C203 1.3900
C202 H202 0.9500
C203 C204 1.3900
C203 H203 0.9500
C204 C205 1.3900
C204 H204 0.9500
C205 C206 1.3900
C205 H205 0.9500
C206 H206 0.9500
C207 C208 1.3900
C207 C212 1.3900
C208 C209 1.3900
C208 H208 0.9500
C209 C210 1.3900
C209 H209 0.9500
C210 C211 1.3900
C210 H210 0.9500
C211 C212 1.3900
C211 H211 0.9500
C212 H212 0.9500
C213 C214 1.3900
C213 C218 1.3900
C214 C215 1.3900
C214 H214 0.9500
C215 C216 1.3900
C215 H215 0.9500
C216 C217 1.3900
C216 H216 0.9500
C217 C218 1.3900
C217 H217 0.9500
C218 H218 0.9500
P3 C301 1.812(5)
P3 C313 1.819(7)
P3 C307 1.828(6)
P3 C323 1.869(8)
C301 C302 1.3900
C301 C306 1.3900
C302 C303 1.3900
C302 H302 0.9500
C303 C304 1.3900
C303 H303 0.9500
C304 C305 1.3900
C304 H304 0.9500
C305 C306 1.3900
C305 H305 0.9500
C306 H306 0.9500
C307 C308 1.3900
C307 C312 1.3900
C308 C309 1.3900
C308 H308 0.9500
C309 C310 1.3900
C309 H309 0.9500
C310 C311 1.3900
C310 H310 0.9500
C311 C312 1.3900
C311 H311 0.9500
C312 H312 0.9500
C313 C314 1.3900
C313 C318 1.3900
C314 C315 1.3900
C314 H314 0.9500
C315 C316 1.3900
C315 H315 0.9500
C316 C317 1.3900
C316 H316 0.9500
C317 C318 1.3900
C317 H317 0.9500
C318 H318 0.9500
C323 C324 1.3900
C323 C328 1.3900
C324 C325 1.3900
C324 H324 0.9500
C325 C326 1.3900
C325 H325 0.9500
C326 C327 1.3900
C326 H326 0.9500
C327 C328 1.3900
C327 H327 0.9500
C328 H328 0.9500
N1 C407 1.472(9)
N1 C403 1.491(9)
N1 C405 1.510(9)
N1 C401 1.524(9)
C401 C402 1.521(9)
C401 H40A 0.9900
C401 H40B 0.9900
C402 H40C 0.9800
C402 H40D 0.9800
C402 H40E 0.9800
C403 C404 1.539(9)
C403 H40F 0.9900
C403 H40G 0.9900
C404 H40H 0.9800
C404 H40I 0.9800
C404 H40J 0.9800
C405 C406 1.543(9)
C405 H40K 0.9900
C405 H40L 0.9900
C406 H40M 0.9800
C406 H40N 0.9800
C406 H40O 0.9800
C407 C408 1.503(9)
C407 H40P 0.9900
C407 H40Q 0.9900
C408 H40R 0.9800
C408 H40S 0.9800
C408 H40T 0.9800
O501 C501 1.442(9)
O501 C504 1.448(9)
C501 C502 1.519(9)
C501 H50A 0.9900
C501 H50B 0.9900
C502 C503 1.515(10)
C502 H50C 0.9900
C502 H50D 0.9900
C503 C504 1.508(9)
C503 H50E 0.9900
C503 H50F 0.9900
C504 H50G 0.9900
C504 H50H 0.9900

loop_
_geom_torsion_atom_site_label_1
_geom_torsion_atom_site_label_2
_geom_torsion_atom_site_label_3
_geom_torsion_atom_site_label_4
_geom_torsion
P3 Au2 Ni2 C11 -20.1(3)
Ni7 Au2 Ni2 C11 166.6(3)
Ni3 Au2 Ni2 C11 -132.0(3)
Ni12 Au2 Ni2 C11 100.2(3)
P3 Au2 Ni2 C1 132.0(2)
Ni7 Au2 Ni2 C1 -41.2(2)
Ni3 Au2 Ni2 C1 20.1(2)
Ni12 Au2 Ni2 C1 -107.7(2)
P3 Au2 Ni2 C2 -150.0(2)
Ni7 Au2 Ni2 C2 36.7(2)
Ni3 Au2 Ni2 C2 98.1(2)
Ni12 Au2 Ni2 C2 -29.7(2)
P3 Au2 Ni2 C3 -147.7(2)
Ni7 Au2 Ni2 C3 39.10(18)
Ni3 Au2 Ni2 C3 100.43(18)
Ni12 Au2 Ni2 C3 -27.37(18)
P3 Au2 Ni2 Ni6 139.23(11)
Ni7 Au2 Ni2 Ni6 -34.01(6)
Ni3 Au2 Ni2 Ni6 27.32(7)
Ni12 Au2 Ni2 Ni6 -100.48(7)
P3 Au2 Ni2 Ni7 173.25(11)
Ni3 Au2 Ni2 Ni7 61.34(3)
Ni12 Au2 Ni2 Ni7 -66.46(4)
P3 Au2 Ni2 Au3 40.07(13)
Ni7 Au2 Ni2 Au3 -133.17(7)
Ni3 Au2 Ni2 Au3 -71.84(6)
Ni12 Au2 Ni2 Au3 160.37(6)
P3 Au2 Ni2 Ni5 -91.25(15)
Ni7 Au2 Ni2 Ni5 95.51(11)
Ni3 Au2 Ni2 Ni5 156.84(11)
Ni12 Au2 Ni2 Ni5 29.05(10)
P3 Au2 Ni2 Ni12 -120.29(11)
Ni7 Au2 Ni2 Ni12 66.46(4)
Ni3 Au2 Ni2 Ni12 127.80(4)
P3 Au2 Ni2 Ni1 -101.95(11)
Ni7 Au2 Ni2 Ni1 84.80(4)
Ni3 Au2 Ni2 Ni1 146.14(4)
Ni12 Au2 Ni2 Ni1 18.34(3)
P3 Au2 Ni2 Ni3 111.91(11)
Ni7 Au2 Ni2 Ni3 -61.34(3)
Ni12 Au2 Ni2 Ni3 -127.80(4)
P2 Au3 Ni2 C11 23.7(3)
Ni6 Au3 Ni2 C11 -166.5(3)
Ni4 Au3 Ni2 C11 133.3(3)
Ni5 Au3 Ni2 C11 -100.1(3)
P2 Au3 Ni2 C1 -128.6(2)
Ni6 Au3 Ni2 C1 41.2(2)
Ni4 Au3 Ni2 C1 -19.1(2)
Ni5 Au3 Ni2 C1 107.6(2)
P2 Au3 Ni2 C2 151.6(2)
Ni6 Au3 Ni2 C2 -38.64(17)
Ni4 Au3 Ni2 C2 -98.87(17)
Ni5 Au3 Ni2 C2 27.80(17)
P2 Au3 Ni2 C3 153.7(3)
Ni6 Au3 Ni2 C3 -36.5(2)
Ni4 Au3 Ni2 C3 -96.7(2)
Ni5 Au3 Ni2 C3 29.9(2)
P2 Au3 Ni2 Ni6 -169.80(11)
Ni4 Au3 Ni2 Ni6 -60.23(3)
Ni5 Au3 Ni2 Ni6 66.44(4)
P2 Au3 Ni2 Ni7 -136.64(12)
Ni6 Au3 Ni2 Ni7 33.15(6)
Ni4 Au3 Ni2 Ni7 -27.07(6)
Ni5 Au3 Ni2 Ni7 99.60(7)
P2 Au3 Ni2 Au2 -36.41(14)
Ni6 Au3 Ni2 Au2 133.39(7)
Ni4 Au3 Ni2 Au2 73.16(6)
Ni5 Au3 Ni2 Au2 -160.17(7)
P2 Au3 Ni2 Ni5 123.76(12)
Ni6 Au3 Ni2 Ni5 -66.44(4)
Ni4 Au3 Ni2 Ni5 -126.67(4)
P2 Au3 Ni2 Ni12 92.06(16)
Ni6 Au3 Ni2 Ni12 -98.15(12)
Ni4 Au3 Ni2 Ni12 -158.38(12)
Ni5 Au3 Ni2 Ni12 -31.71(11)
P2 Au3 Ni2 Ni1 104.95(12)
Ni6 Au3 Ni2 Ni1 -85.25(4)
Ni4 Au3 Ni2 Ni1 -145.48(4)
Ni5 Au3 Ni2 Ni1 -18.81(3)
P2 Au3 Ni2 Ni3 -91.39(12)
Ni6 Au3 Ni2 Ni3 78.40(4)
Ni4 Au3 Ni2 Ni3 18.18(3)
Ni5 Au3 Ni2 Ni3 144.85(4)
C12 Ni1 Ni2 C11 51.8(3)
C10 Ni1 Ni2 C11 -55.3(3)
C20 Ni1 Ni2 C11 171.7(7)
C3 Ni1 Ni2 C11 -156.1(3)
C2 Ni1 Ni2 C11 156.5(3)
Ni12 Ni1 Ni2 C11 -97.4(2)
Ni5 Ni1 Ni2 C11 98.1(2)
Ni9 Ni1 Ni2 C11 -179.7(2)
C12 Ni1 Ni2 C1 -128.7(4)
C10 Ni1 Ni2 C1 124.2(3)
C20 Ni1 Ni2 C1 -8.8(7)
C3 Ni1 Ni2 C1 23.4(4)
C2 Ni1 Ni2 C1 -24.0(4)
Ni12 Ni1 Ni2 C1 82.1(3)
Ni5 Ni1 Ni2 C1 -82.4(3)
Ni9 Ni1 Ni2 C1 -0.1(3)
C12 Ni1 Ni2 C2 -104.7(3)
C10 Ni1 Ni2 C2 148.2(3)
C20 Ni1 Ni2 C2 15.3(7)
C3 Ni1 Ni2 C2 47.4(3)
Ni12 Ni1 Ni2 C2 106.1(2)
Ni5 Ni1 Ni2 C2 -58.4(2)
Ni9 Ni1 Ni2 C2 23.9(2)
C12 Ni1 Ni2 C3 -152.1(3)
C10 Ni1 Ni2 C3 100.8(3)
C20 Ni1 Ni2 C3 -32.1(7)
C2 Ni1 Ni2 C3 -47.4(3)
Ni12 Ni1 Ni2 C3 58.7(2)
Ni5 Ni1 Ni2 C3 -105.8(2)
Ni9 Ni1 Ni2 C3 -23.5(2)
C12 Ni1 Ni2 Ni6 -86.7(2)
C10 Ni1 Ni2 Ni6 166.2(2)
C20 Ni1 Ni2 Ni6 33.2(7)
C3 Ni1 Ni2 Ni6 65.4(2)
C2 Ni1 Ni2 Ni6 18.0(2)
Ni12 Ni1 Ni2 Ni6 124.09(4)
Ni5 Ni1 Ni2 Ni6 -40.44(4)
Ni9 Ni1 Ni2 Ni6 41.86(5)
C12 Ni1 Ni2 Ni7 -168.9(2)
C10 Ni1 Ni2 Ni7 84.0(2)
C20 Ni1 Ni2 Ni7 -48.9(7)
C3 Ni1 Ni2 Ni7 -16.8(2)
C2 Ni1 Ni2 Ni7 -64.2(2)
Ni12 Ni1 Ni2 Ni7 41.90(4)
Ni5 Ni1 Ni2 Ni7 -122.62(5)
Ni9 Ni1 Ni2 Ni7 -40.33(5)
C12 Ni1 Ni2 Au2 128.2(2)
C10 Ni1 Ni2 Au2 21.1(2)
C20 Ni1 Ni2 Au2 -111.8(7)
C3 Ni1 Ni2 Au2 -79.7(2)
C2 Ni1 Ni2 Au2 -127.1(2)
Ni12 Ni1 Ni2 Au2 -21.00(4)
Ni5 Ni1 Ni2 Au2 174.47(4)
Ni9 Ni1 Ni2 Au2 -103.23(5)
C12 Ni1 Ni2 Au3 -24.5(2)
C10 Ni1 Ni2 Au3 -131.7(2)
C20 Ni1 Ni2 Au3 95.4(7)
C3 Ni1 Ni2 Au3 127.6(2)
C2 Ni1 Ni2 Au3 80.1(2)
Ni12 Ni1 Ni2 Au3 -173.74(4)
Ni5 Ni1 Ni2 Au3 21.73(4)
Ni9 Ni1 Ni2 Au3 104.03(5)
C12 Ni1 Ni2 Ni5 -46.3(2)
C10 Ni1 Ni2 Ni5 -153.4(2)
C20 Ni1 Ni2 Ni5 73.7(7)
C3 Ni1 Ni2 Ni5 105.8(2)
C2 Ni1 Ni2 Ni5 58.4(2)
Ni12 Ni1 Ni2 Ni5 164.53(5)
Ni9 Ni1 Ni2 Ni5 82.30(5)
C12 Ni1 Ni2 Ni12 149.2(2)
C10 Ni1 Ni2 Ni12 42.1(2)
C20 Ni1 Ni2 Ni12 -90.8(7)
C3 Ni1 Ni2 Ni12 -58.7(2)
C2 Ni1 Ni2 Ni12 -106.1(2)
Ni5 Ni1 Ni2 Ni12 -164.53(5)
Ni9 Ni1 Ni2 Ni12 -82.23(5)
C12 Ni1 Ni2 Ni3 -175.3(2)
C10 Ni1 Ni2 Ni3 77.6(2)
C20 Ni1 Ni2 Ni3 -55.3(7)
C3 Ni1 Ni2 Ni3 -23.2(3)
C2 Ni1 Ni2 Ni3 -70.6(2)
Ni12 Ni1 Ni2 Ni3 35.52(8)
Ni5 Ni1 Ni2 Ni3 -129.01(8)
Ni9 Ni1 Ni2 Ni3 -46.71(9)
P3 Au2 Ni3 C19 35.4(3)
Ni2 Au2 Ni3 C19 179.0(3)
Ni7 Au2 Ni3 C19 -115.8(3)
Ni12 Au2 Ni3 C19 -131.0(3)
P3 Au2 Ni3 C1 -163.8(2)
Ni2 Au2 Ni3 C1 -20.2(2)
Ni7 Au2 Ni3 C1 45.1(2)
Ni12 Au2 Ni3 C1 29.8(2)
P3 Au2 Ni3 C13 -61.1(3)
Ni2 Au2 Ni3 C13 82.4(3)
Ni7 Au2 Ni3 C13 147.7(3)
Ni12 Au2 Ni3 C13 132.5(3)
P3 Au2 Ni3 Ni4 -120.50(7)
Ni2 Au2 Ni3 Ni4 23.08(4)
Ni7 Au2 Ni3 Ni4 88.32(5)
Ni12 Au2 Ni3 Ni4 73.10(5)
P3 Au2 Ni3 Ni7 151.17(7)
Ni2 Au2 Ni3 Ni7 -65.24(4)
Ni12 Au2 Ni3 Ni7 -15.22(4)
P3 Au2 Ni3 Au1 165.20(7)
Ni2 Au2 Ni3 Au1 -51.22(4)
Ni7 Au2 Ni3 Au1 14.03(3)
Ni12 Au2 Ni3 Au1 -1.20(5)
P3 Au2 Ni3 Ni2 -143.58(7)
Ni7 Au2 Ni3 Ni2 65.24(4)
Ni12 Au2 Ni3 Ni2 50.02(4)
C1 Au1 Ni3 C19 157.6(5)
P1 Au1 Ni3 C19 -34.6(4)
Ni10 Au1 Ni3 C19 118.7(3)
Ni6 Au1 Ni3 C19 172.7(3)
Ni4 Au1 Ni3 C19 -140.5(4)
Ni7 Au1 Ni3 C19 99.1(3)
P1 Au1 Ni3 C1 167.9(3)
Ni10 Au1 Ni3 C1 -38.9(3)
Ni6 Au1 Ni3 C1 15.1(3)
Ni4 Au1 Ni3 C1 61.9(3)
Ni7 Au1 Ni3 C1 -58.5(3)
C1 Au1 Ni3 C13 -99.1(4)
P1 Au1 Ni3 C13 68.8(2)
Ni10 Au1 Ni3 C13 -137.9(2)
Ni6 Au1 Ni3 C13 -83.9(2)
Ni4 Au1 Ni3 C13 -37.2(2)
Ni7 Au1 Ni3 C13 -157.6(2)
C1 Au1 Ni3 Ni4 -61.9(3)
P1 Au1 Ni3 Ni4 105.95(7)
Ni10 Au1 Ni3 Ni4 -100.78(4)
Ni6 Au1 Ni3 Ni4 -46.78(4)
Ni7 Au1 Ni3 Ni4 -120.43(5)
C1 Au1 Ni3 Ni7 58.5(3)
P1 Au1 Ni3 Ni7 -133.62(7)
Ni10 Au1 Ni3 Ni7 19.66(4)
Ni6 Au1 Ni3 Ni7 73.65(4)
Ni4 Au1 Ni3 Ni7 120.43(5)
C1 Au1 Ni3 Au2 44.7(3)
P1 Au1 Ni3 Au2 -147.45(7)
Ni10 Au1 Ni3 Au2 5.82(5)
Ni6 Au1 Ni3 Au2 59.82(4)
Ni4 Au1 Ni3 Au2 106.60(5)
Ni7 Au1 Ni3 Au2 -13.83(3)
C1 Au1 Ni3 Ni2 5.6(3)
P1 Au1 Ni3 Ni2 173.42(6)
Ni10 Au1 Ni3 Ni2 -33.30(4)
Ni6 Au1 Ni3 Ni2 20.69(3)
Ni4 Au1 Ni3 Ni2 67.47(4)
Ni7 Au1 Ni3 Ni2 -52.96(3)
C11 Ni2 Ni3 C19 52.7(5)
C1 Ni2 Ni3 C19 -148.1(6)
C2 Ni2 Ni3 C19 -122.4(5)
C3 Ni2 Ni3 C19 -89.5(5)
Ni6 Ni2 Ni3 C19 -164.2(5)
Ni7 Ni2 Ni3 C19 -80.6(5)
Au2 Ni2 Ni3 C19 -1.6(5)
Au3 Ni2 Ni3 C19 135.5(5)
Ni5 Ni2 Ni3 C19 -166.4(5)
Ni12 Ni2 Ni3 C19 -45.8(5)
Ni1 Ni2 Ni3 C19 -72.6(5)
C11 Ni2 Ni3 C1 -159.1(4)
C2 Ni2 Ni3 C1 25.7(4)
C3 Ni2 Ni3 C1 58.6(4)
Ni6 Ni2 Ni3 C1 -16.0(3)
Ni7 Ni2 Ni3 C1 67.5(3)
Au2 Ni2 Ni3 C1 146.5(3)
Au3 Ni2 Ni3 C1 -76.4(3)
Ni5 Ni2 Ni3 C1 -18.3(3)
Ni12 Ni2 Ni3 C1 102.3(3)
Ni1 Ni2 Ni3 C1 75.5(3)
C11 Ni2 Ni3 C13 -69.3(4)
C1 Ni2 Ni3 C13 89.8(4)
C2 Ni2 Ni3 C13 115.5(3)
C3 Ni2 Ni3 C13 148.4(3)
Ni6 Ni2 Ni3 C13 73.8(2)
Ni7 Ni2 Ni3 C13 157.3(2)
Au2 Ni2 Ni3 C13 -123.7(2)
Au3 Ni2 Ni3 C13 13.4(2)
Ni5 Ni2 Ni3 C13 71.5(2)
Ni12 Ni2 Ni3 C13 -167.9(2)
Ni1 Ni2 Ni3 C13 165.3(2)
C11 Ni2 Ni3 Ni4 -103.8(3)
C1 Ni2 Ni3 Ni4 55.4(3)
C2 Ni2 Ni3 Ni4 81.1(2)
C3 Ni2 Ni3 Ni4 113.95(18)
Ni6 Ni2 Ni3 Ni4 39.32(4)
Ni7 Ni2 Ni3 Ni4 122.87(5)
Au2 Ni2 Ni3 Ni4 -158.13(4)
Au3 Ni2 Ni3 Ni4 -21.05(4)
Ni5 Ni2 Ni3 Ni4 37.06(7)
Ni12 Ni2 Ni3 Ni4 157.64(4)
Ni1 Ni2 Ni3 Ni4 130.87(8)
C11 Ni2 Ni3 Ni7 133.4(3)
C1 Ni2 Ni3 Ni7 -67.5(3)
C2 Ni2 Ni3 Ni7 -41.8(2)
C3 Ni2 Ni3 Ni7 -8.92(18)
Ni6 Ni2 Ni3 Ni7 -83.56(4)
Au2 Ni2 Ni3 Ni7 79.00(4)
Au3 Ni2 Ni3 Ni7 -143.93(5)
Ni5 Ni2 Ni3 Ni7 -85.82(8)
Ni12 Ni2 Ni3 Ni7 34.77(4)
Ni1 Ni2 Ni3 Ni7 8.00(7)
C11 Ni2 Ni3 Au2 54.4(3)
C1 Ni2 Ni3 Au2 -146.5(3)
C2 Ni2 Ni3 Au2 -120.8(2)
C3 Ni2 Ni3 Au2 -87.92(18)
Ni6 Ni2 Ni3 Au2 -162.55(4)
Ni7 Ni2 Ni3 Au2 -79.00(4)
Au3 Ni2 Ni3 Au2 137.07(4)
Ni5 Ni2 Ni3 Au2 -164.81(8)
Ni12 Ni2 Ni3 Au2 -44.23(3)
Ni1 Ni2 Ni3 Au2 -71.00(7)
C11 Ni2 Ni3 Au1 -165.6(3)
C1 Ni2 Ni3 Au1 -6.5(3)
C2 Ni2 Ni3 Au1 19.2(2)
C3 Ni2 Ni3 Au1 52.08(18)
Ni6 Ni2 Ni3 Au1 -22.55(3)
Ni7 Ni2 Ni3 Au1 61.00(3)
Au2 Ni2 Ni3 Au1 140.00(3)
Au3 Ni2 Ni3 Au1 -82.93(3)
Ni5 Ni2 Ni3 Au1 -24.82(8)
Ni12 Ni2 Ni3 Au1 95.77(3)
Ni1 Ni2 Ni3 Au1 69.00(8)
C19 Ni3 Ni4 C15 1.6(8)
C1 Ni3 Ni4 C15 -163.8(6)
C13 Ni3 Ni4 C15 20.5(6)
Ni7 Ni3 Ni4 C15 -160.3(5)
Au2 Ni3 Ni4 C15 135.2(5)
Au1 Ni3 Ni4 C15 -108.2(5)
Ni2 Ni3 Ni4 C15 155.2(5)
C19 Ni3 Ni4 C13 -18.9(6)
C1 Ni3 Ni4 C13 175.7(4)
Ni7 Ni3 Ni4 C13 179.2(3)
Au2 Ni3 Ni4 C13 114.7(3)
Au1 Ni3 Ni4 C13 -128.7(3)
Ni2 Ni3 Ni4 C13 134.6(3)
C19 Ni3 Ni4 C1 165.4(6)
C13 Ni3 Ni4 C1 -175.7(4)
Ni7 Ni3 Ni4 C1 3.5(3)
Au2 Ni3 Ni4 C1 -61.0(3)
Au1 Ni3 Ni4 C1 55.6(3)
Ni2 Ni3 Ni4 C1 -41.1(3)
C19 Ni3 Ni4 Ni6 165.2(5)
C1 Ni3 Ni4 Ni6 -0.2(3)
C13 Ni3 Ni4 Ni6 -175.9(3)
Ni7 Ni3 Ni4 Ni6 3.30(5)
Au2 Ni3 Ni4 Ni6 -61.20(5)
Au1 Ni3 Ni4 Ni6 55.42(3)
Ni2 Ni3 Ni4 Ni6 -41.25(4)
C19 Ni3 Ni4 Au3 -132.1(5)
C1 Ni3 Ni4 Au3 62.5(3)
C13 Ni3 Ni4 Au3 -113.2(3)
Ni7 Ni3 Ni4 Au3 66.02(5)
Au2 Ni3 Ni4 Au3 1.52(6)
Au1 Ni3 Ni4 Au3 118.14(4)
Ni2 Ni3 Ni4 Au3 21.47(4)
C19 Ni3 Ni4 Au1 109.8(5)
C1 Ni3 Ni4 Au1 -55.6(3)
C13 Ni3 Ni4 Au1 128.7(3)
Ni7 Ni3 Ni4 Au1 -52.11(4)
Au2 Ni3 Ni4 Au1 -116.62(4)
Ni2 Ni3 Ni4 Au1 -96.67(3)
P2 Au3 Ni4 C15 -34.6(3)
Ni2 Au3 Ni4 C15 176.1(3)
Ni6 Au3 Ni4 C15 111.7(3)
Ni5 Au3 Ni4 C15 127.2(3)
P2 Au3 Ni4 C13 67.1(3)
Ni2 Au3 Ni4 C13 -82.2(3)
Ni6 Au3 Ni4 C13 -146.6(3)
Ni5 Au3 Ni4 C13 -131.1(3)
P2 Au3 Ni4 C1 168.2(2)
Ni2 Au3 Ni4 C1 18.9(2)
Ni6 Au3 Ni4 C1 -45.5(2)
Ni5 Au3 Ni4 C1 -30.0(2)
P2 Au3 Ni4 Ni3 124.80(7)
Ni2 Au3 Ni4 Ni3 -24.47(4)
Ni6 Au3 Ni4 Ni3 -88.85(5)
Ni5 Au3 Ni4 Ni3 -73.39(5)
P2 Au3 Ni4 Ni6 -146.35(6)
Ni2 Au3 Ni4 Ni6 64.38(4)
Ni5 Au3 Ni4 Ni6 15.46(4)
P2 Au3 Ni4 Au1 -156.83(6)
Ni2 Au3 Ni4 Au1 53.89(4)
Ni6 Au3 Ni4 Au1 -10.49(3)
Ni5 Au3 Ni4 Au1 4.97(5)
C1 Au1 Ni4 C15 -155.1(4)
P1 Au1 Ni4 C15 35.8(3)
Ni10 Au1 Ni4 C15 -117.1(3)
Ni6 Au1 Ni4 C15 -96.5(3)
Ni7 Au1 Ni4 C15 -169.1(3)
Ni3 Au1 Ni4 C15 148.5(3)
C1 Au1 Ni4 C13 94.8(4)
P1 Au1 Ni4 C13 -74.4(3)
Ni10 Au1 Ni4 C13 132.8(2)
Ni6 Au1 Ni4 C13 153.4(2)
Ni7 Au1 Ni4 C13 80.8(2)
Ni3 Au1 Ni4 C13 38.4(2)
P1 Au1 Ni4 C1 -169.2(3)
Ni10 Au1 Ni4 C1 38.0(3)
Ni6 Au1 Ni4 C1 58.6(3)
Ni7 Au1 Ni4 C1 -14.0(3)
Ni3 Au1 Ni4 C1 -56.4(3)
C1 Au1 Ni4 Ni3 56.4(3)
P1 Au1 Ni4 Ni3 -112.76(7)
Ni10 Au1 Ni4 Ni3 94.39(4)
Ni6 Au1 Ni4 Ni3 115.02(4)
Ni7 Au1 Ni4 Ni3 42.40(4)
C1 Au1 Ni4 Ni6 -58.6(3)
P1 Au1 Ni4 Ni6 132.22(6)
Ni10 Au1 Ni4 Ni6 -20.63(4)
Ni7 Au1 Ni4 Ni6 -72.62(3)
Ni3 Au1 Ni4 Ni6 -115.02(4)
C1 Au1 Ni4 Au3 -48.4(3)
P1 Au1 Ni4 Au3 142.48(6)
Ni10 Au1 Ni4 Au3 -10.37(5)
Ni6 Au1 Ni4 Au3 10.26(3)
Ni7 Au1 Ni4 Au3 -62.36(4)
Ni3 Au1 Ni4 Au3 -104.76(5)
C12 Ni1 Ni5 C14 -20.5(6)
C10 Ni1 Ni5 C14 -79.7(7)
C20 Ni1 Ni5 C14 71.3(5)
C3 Ni1 Ni5 C14 174.7(5)
C2 Ni1 Ni5 C14 161.9(5)
Ni12 Ni1 Ni5 C14 -151.1(5)
Ni9 Ni1 Ni5 C14 119.5(5)
Ni2 Ni1 Ni5 C14 -134.1(5)
C12 Ni1 Ni5 C2 177.6(4)
C10 Ni1 Ni5 C2 118.4(5)
C20 Ni1 Ni5 C2 -90.6(3)
C3 Ni1 Ni5 C2 12.8(3)
Ni12 Ni1 Ni5 C2 47.1(2)
Ni9 Ni1 Ni5 C2 -42.4(2)
Ni2 Ni1 Ni5 C2 64.0(2)
C10 Ni1 Ni5 C12 -59.2(6)
C20 Ni1 Ni5 C12 91.8(4)
C3 Ni1 Ni5 C12 -164.8(4)
C2 Ni1 Ni5 C12 -177.6(4)
Ni12 Ni1 Ni5 C12 -130.5(3)
Ni9 Ni1 Ni5 C12 140.0(3)
Ni2 Ni1 Ni5 C12 -113.6(3)
C12 Ni1 Ni5 Ni6 154.6(3)
C10 Ni1 Ni5 Ni6 95.4(4)
C20 Ni1 Ni5 Ni6 -113.6(3)
C3 Ni1 Ni5 Ni6 -10.14(19)
C2 Ni1 Ni5 Ni6 -23.0(2)
Ni12 Ni1 Ni5 Ni6 24.07(7)
Ni9 Ni1 Ni5 Ni6 -65.37(5)
Ni2 Ni1 Ni5 Ni6 41.00(4)
C12 Ni1 Ni5 Ni11 -145.6(3)
C10 Ni1 Ni5 Ni11 155.2(4)
C20 Ni1 Ni5 Ni11 -53.8(3)
C3 Ni1 Ni5 Ni11 49.70(19)
C2 Ni1 Ni5 Ni11 36.8(2)
Ni12 Ni1 Ni5 Ni11 83.91(6)
Ni9 Ni1 Ni5 Ni11 -5.53(4)
Ni2 Ni1 Ni5 Ni11 100.84(4)
C12 Ni1 Ni5 Au3 91.9(3)
C10 Ni1 Ni5 Au3 32.7(5)
C20 Ni1 Ni5 Au3 -176.3(3)
C3 Ni1 Ni5 Au3 -72.81(19)
C2 Ni1 Ni5 Au3 -85.7(2)
Ni12 Ni1 Ni5 Au3 -38.60(8)
Ni9 Ni1 Ni5 Au3 -128.04(4)
Ni2 Ni1 Ni5 Au3 -21.67(4)
C12 Ni1 Ni5 Ni2 113.6(3)
C10 Ni1 Ni5 Ni2 54.4(4)
C20 Ni1 Ni5 Ni2 -154.6(3)
C3 Ni1 Ni5 Ni2 -51.15(19)
C2 Ni1 Ni5 Ni2 -64.0(2)
Ni12 Ni1 Ni5 Ni2 -16.93(5)
Ni9 Ni1 Ni5 Ni2 -106.37(4)
P2 Au3 Ni5 C14 23.2(3)
Ni2 Au3 Ni5 C14 171.7(3)
Ni6 Au3 Ni5 C14 -120.6(3)
Ni4 Au3 Ni5 C14 -135.6(3)
P2 Au3 Ni5 C2 176.2(2)
Ni2 Au3 Ni5 C2 -35.3(2)
Ni6 Au3 Ni5 C2 32.5(2)
Ni4 Au3 Ni5 C2 17.5(2)
P2 Au3 Ni5 C12 -71.6(3)
Ni2 Au3 Ni5 C12 76.9(3)
Ni6 Au3 Ni5 C12 144.6(3)
Ni4 Au3 Ni5 C12 129.6(3)
P2 Au3 Ni5 Ni1 -124.10(8)
Ni2 Au3 Ni5 Ni1 24.39(4)
Ni6 Au3 Ni5 Ni1 92.14(5)
Ni4 Au3 Ni5 Ni1 77.12(5)
P2 Au3 Ni5 Ni6 143.76(7)
Ni2 Au3 Ni5 Ni6 -67.75(4)
Ni4 Au3 Ni5 Ni6 -15.01(4)
P2 Au3 Ni5 Ni11 127.70(8)
Ni2 Au3 Ni5 Ni11 -83.81(5)
Ni6 Au3 Ni5 Ni11 -16.06(4)
Ni4 Au3 Ni5 Ni11 -31.08(5)
P2 Au3 Ni5 Ni2 -148.49(7)
Ni6 Au3 Ni5 Ni2 67.75(4)
Ni4 Au3 Ni5 Ni2 52.73(4)
C11 Ni2 Ni5 C14 63.9(5)
C1 Ni2 Ni5 C14 -93.3(5)
C2 Ni2 Ni5 C14 -148.6(5)
C3 Ni2 Ni5 C14 -167.8(4)
Ni6 Ni2 Ni5 C14 -84.2(4)
Ni7 Ni2 Ni5 C14 -144.4(4)
Au2 Ni2 Ni5 C14 132.1(4)
Au3 Ni2 Ni5 C14 -11.3(4)
Ni12 Ni2 Ni5 C14 157.3(4)
Ni1 Ni2 Ni5 C14 145.4(4)
Ni3 Ni2 Ni5 C14 -81.6(4)
C11 Ni2 Ni5 C2 -147.5(4)
C1 Ni2 Ni5 C2 55.3(3)
C3 Ni2 Ni5 C2 -19.2(3)
Ni6 Ni2 Ni5 C2 64.3(2)
Ni7 Ni2 Ni5 C2 4.1(3)
Au2 Ni2 Ni5 C2 -79.3(3)
Au3 Ni2 Ni5 C2 137.3(3)
Ni12 Ni2 Ni5 C2 -54.1(2)
Ni1 Ni2 Ni5 C2 -66.0(2)
Ni3 Ni2 Ni5 C2 67.0(3)
C11 Ni2 Ni5 C12 -38.3(4)
C1 Ni2 Ni5 C12 164.5(3)
C2 Ni2 Ni5 C12 109.2(4)
C3 Ni2 Ni5 C12 90.0(3)
Ni6 Ni2 Ni5 C12 173.5(3)
Ni7 Ni2 Ni5 C12 113.3(3)
Au2 Ni2 Ni5 C12 29.9(3)
Au3 Ni2 Ni5 C12 -113.5(3)
Ni12 Ni2 Ni5 C12 55.1(3)
Ni1 Ni2 Ni5 C12 43.2(3)
Ni3 Ni2 Ni5 C12 176.2(3)
C11 Ni2 Ni5 Ni1 -81.5(3)
C1 Ni2 Ni5 Ni1 121.3(2)
C2 Ni2 Ni5 Ni1 66.0(2)
C3 Ni2 Ni5 Ni1 46.77(18)
Ni6 Ni2 Ni5 Ni1 130.32(5)
Ni7 Ni2 Ni5 Ni1 70.12(5)
Au2 Ni2 Ni5 Ni1 -13.36(11)
Au3 Ni2 Ni5 Ni1 -156.71(4)
Ni12 Ni2 Ni5 Ni1 11.87(4)
Ni3 Ni2 Ni5 Ni1 132.98(7)
C11 Ni2 Ni5 Ni6 148.2(3)
C1 Ni2 Ni5 Ni6 -9.1(2)
C2 Ni2 Ni5 Ni6 -64.3(2)
C3 Ni2 Ni5 Ni6 -83.55(19)
Ni7 Ni2 Ni5 Ni6 -60.20(5)
Au2 Ni2 Ni5 Ni6 -143.68(11)
Au3 Ni2 Ni5 Ni6 72.97(3)
Ni12 Ni2 Ni5 Ni6 -118.45(4)
Ni1 Ni2 Ni5 Ni6 -130.32(5)
Ni3 Ni2 Ni5 Ni6 2.66(7)
C11 Ni2 Ni5 Ni11 -168.6(3)
C1 Ni2 Ni5 Ni11 34.2(2)
C2 Ni2 Ni5 Ni11 -21.1(2)
C3 Ni2 Ni5 Ni11 -40.34(19)
Ni6 Ni2 Ni5 Ni11 43.21(4)
Ni7 Ni2 Ni5 Ni11 -16.99(6)
Au2 Ni2 Ni5 Ni11 -100.47(11)
Au3 Ni2 Ni5 Ni11 116.18(4)
Ni12 Ni2 Ni5 Ni11 -75.24(5)
Ni1 Ni2 Ni5 Ni11 -87.11(5)
Ni3 Ni2 Ni5 Ni11 45.87(8)
C11 Ni2 Ni5 Au3 75.2(3)
C1 Ni2 Ni5 Au3 -82.0(2)
C2 Ni2 Ni5 Au3 -137.3(3)
C3 Ni2 Ni5 Au3 -156.52(19)
Ni6 Ni2 Ni5 Au3 -72.97(3)
Ni7 Ni2 Ni5 Au3 -133.17(5)
Au2 Ni2 Ni5 Au3 143.35(11)
Ni12 Ni2 Ni5 Au3 168.58(4)
Ni1 Ni2 Ni5 Au3 156.71(4)
Ni3 Ni2 Ni5 Au3 -70.31(7)
C15 Ni4 Ni6 C16 6.9(4)
C13 Ni4 Ni6 C16 -171.4(5)
C1 Ni4 Ni6 C16 -165.0(4)
Ni3 Ni4 Ni6 C16 -164.8(2)
Au3 Ni4 Ni6 C16 83.5(2)
Au1 Ni4 Ni6 C16 -106.2(2)
C15 Ni4 Ni6 C1 171.9(4)
C13 Ni4 Ni6 C1 -6.4(5)
Ni3 Ni4 Ni6 C1 0.2(3)
Au3 Ni4 Ni6 C1 -111.5(3)
Au1 Ni4 Ni6 C1 58.8(3)
C15 Ni4 Ni6 C2 -158.8(4)
C13 Ni4 Ni6 C2 22.8(5)
C1 Ni4 Ni6 C2 29.3(4)
Ni3 Ni4 Ni6 C2 29.5(3)
Au3 Ni4 Ni6 C2 -82.2(3)
Au1 Ni4 Ni6 C2 88.0(3)
C15 Ni4 Ni6 Ni2 -140.3(3)
C13 Ni4 Ni6 Ni2 41.3(5)
C1 Ni4 Ni6 Ni2 47.7(3)
Ni3 Ni4 Ni6 Ni2 47.93(4)
Au3 Ni4 Ni6 Ni2 -63.74(3)
Au1 Ni4 Ni6 Ni2 106.48(3)
C15 Ni4 Ni6 Ni5 -96.2(3)
C13 Ni4 Ni6 Ni5 85.4(5)
C1 Ni4 Ni6 Ni5 91.9(3)
Ni3 Ni4 Ni6 Ni5 92.06(6)
Au3 Ni4 Ni6 Ni5 -19.60(5)
Au1 Ni4 Ni6 Ni5 150.62(6)
C15 Ni4 Ni6 Ni11 107.6(5)
C13 Ni4 Ni6 Ni11 -70.8(6)
C1 Ni4 Ni6 Ni11 -64.3(5)
Ni3 Ni4 Ni6 Ni11 -64.1(4)
Au3 Ni4 Ni6 Ni11 -175.8(4)
Au1 Ni4 Ni6 Ni11 -5.5(4)
C15 Ni4 Ni6 Au3 -76.6(3)
C13 Ni4 Ni6 Au3 105.0(5)
C1 Ni4 Ni6 Au3 111.5(3)
Ni3 Ni4 Ni6 Au3 111.66(4)
Au1 Ni4 Ni6 Au3 170.22(3)
C15 Ni4 Ni6 Ni10 136.7(3)
C13 Ni4 Ni6 Ni10 -41.7(5)
C1 Ni4 Ni6 Ni10 -35.3(3)
Ni3 Ni4 Ni6 Ni10 -35.06(6)
Au3 Ni4 Ni6 Ni10 -146.72(5)
Au1 Ni4 Ni6 Ni10 23.50(4)
C15 Ni4 Ni6 Au1 113.2(3)
C13 Ni4 Ni6 Au1 -65.2(5)
C1 Ni4 Ni6 Au1 -58.8(3)
Ni3 Ni4 Ni6 Au1 -58.56(4)
Au3 Ni4 Ni6 Au1 -170.22(3)
C11 Ni2 Ni6 C16 13.3(6)
C1 Ni2 Ni6 C16 -125.6(5)
C2 Ni2 Ni6 C16 119.3(5)
C3 Ni2 Ni6 C16 145.1(5)
Ni7 Ni2 Ni6 C16 -165.5(4)
Au2 Ni2 Ni6 C16 -135.2(4)
Au3 Ni2 Ni6 C16 -6.9(4)
Ni5 Ni2 Ni6 C16 66.1(4)
Ni12 Ni2 Ni6 C16 148.2(4)
Ni1 Ni2 Ni6 C16 102.2(4)
Ni3 Ni2 Ni6 C16 -112.3(4)
C11 Ni2 Ni6 C1 138.8(5)
C2 Ni2 Ni6 C1 -115.1(4)
C3 Ni2 Ni6 C1 -89.4(3)
Ni7 Ni2 Ni6 C1 -40.0(3)
Au2 Ni2 Ni6 C1 -9.7(3)
Au3 Ni2 Ni6 C1 118.6(3)
Ni5 Ni2 Ni6 C1 -168.3(3)
Ni12 Ni2 Ni6 C1 -86.2(3)
Ni1 Ni2 Ni6 C1 -132.2(3)
Ni3 Ni2 Ni6 C1 13.3(3)
C11 Ni2 Ni6 C2 -106.0(5)
C1 Ni2 Ni6 C2 115.1(4)
C3 Ni2 Ni6 C2 25.8(3)
Ni7 Ni2 Ni6 C2 75.2(2)
Au2 Ni2 Ni6 C2 105.5(2)
Au3 Ni2 Ni6 C2 -126.2(2)
Ni5 Ni2 Ni6 C2 -53.2(2)
Ni12 Ni2 Ni6 C2 28.9(2)
Ni1 Ni2 Ni6 C2 -17.1(2)
Ni3 Ni2 Ni6 C2 128.4(2)
C11 Ni2 Ni6 Ni4 89.3(4)
C1 Ni2 Ni6 Ni4 -49.6(3)
C2 Ni2 Ni6 Ni4 -164.7(2)
C3 Ni2 Ni6 Ni4 -138.93(19)
Ni7 Ni2 Ni6 Ni4 -89.51(4)
Au2 Ni2 Ni6 Ni4 -59.22(7)
Au3 Ni2 Ni6 Ni4 69.06(3)
Ni5 Ni2 Ni6 Ni4 142.10(4)
Ni12 Ni2 Ni6 Ni4 -135.78(5)
Ni1 Ni2 Ni6 Ni4 178.22(4)
Ni3 Ni2 Ni6 Ni4 -36.30(4)
C11 Ni2 Ni6 Ni5 -52.8(4)
C1 Ni2 Ni6 Ni5 168.3(3)
C2 Ni2 Ni6 Ni5 53.2(2)
C3 Ni2 Ni6 Ni5 78.96(18)
Ni7 Ni2 Ni6 Ni5 128.39(4)
Au2 Ni2 Ni6 Ni5 158.68(7)
Au3 Ni2 Ni6 Ni5 -73.04(3)
Ni12 Ni2 Ni6 Ni5 82.11(5)
Ni1 Ni2 Ni6 Ni5 36.11(4)
Ni3 Ni2 Ni6 Ni5 -178.40(4)
C11 Ni2 Ni6 Ni11 -97.6(4)
C1 Ni2 Ni6 Ni11 123.6(3)
C2 Ni2 Ni6 Ni11 8.4(2)
C3 Ni2 Ni6 Ni11 34.21(19)
Ni7 Ni2 Ni6 Ni11 83.64(5)
Au2 Ni2 Ni6 Ni11 113.92(7)
Au3 Ni2 Ni6 Ni11 -117.80(4)
Ni5 Ni2 Ni6 Ni11 -44.76(4)
Ni12 Ni2 Ni6 Ni11 37.36(6)
Ni1 Ni2 Ni6 Ni11 -8.64(5)
Ni3 Ni2 Ni6 Ni11 136.84(4)
C11 Ni2 Ni6 Au3 20.2(4)
C1 Ni2 Ni6 Au3 -118.6(3)
C2 Ni2 Ni6 Au3 126.2(2)
C3 Ni2 Ni6 Au3 152.01(19)
Ni7 Ni2 Ni6 Au3 -158.57(4)
Au2 Ni2 Ni6 Au3 -128.28(7)
Ni5 Ni2 Ni6 Au3 73.04(3)
Ni12 Ni2 Ni6 Au3 155.15(5)
Ni1 Ni2 Ni6 Au3 109.16(4)
Ni3 Ni2 Ni6 Au3 -105.36(3)
C11 Ni2 Ni6 Ni10 -150.1(4)
C1 Ni2 Ni6 Ni10 71.1(3)
C2 Ni2 Ni6 Ni10 -44.1(2)
C3 Ni2 Ni6 Ni10 -18.33(18)
Ni7 Ni2 Ni6 Ni10 31.10(4)
Au2 Ni2 Ni6 Ni10 61.39(7)
Au3 Ni2 Ni6 Ni10 -170.33(4)
Ni5 Ni2 Ni6 Ni10 -97.29(4)
Ni12 Ni2 Ni6 Ni10 -15.18(5)
Ni1 Ni2 Ni6 Ni10 -61.18(4)
Ni3 Ni2 Ni6 Ni10 84.31(4)
C11 Ni2 Ni6 Au1 149.5(4)
C1 Ni2 Ni6 Au1 10.6(3)
C2 Ni2 Ni6 Au1 -104.5(2)
C3 Ni2 Ni6 Au1 -78.74(18)
Ni7 Ni2 Ni6 Au1 -29.31(4)
Au2 Ni2 Ni6 Au1 0.98(8)
Au3 Ni2 Ni6 Au1 129.25(3)
Ni5 Ni2 Ni6 Au1 -157.70(4)
Ni12 Ni2 Ni6 Au1 -75.59(5)
Ni1 Ni2 Ni6 Au1 -121.59(4)
Ni3 Ni2 Ni6 Au1 23.90(3)
C14 Ni5 Ni6 C16 -19.0(4)
C2 Ni5 Ni6 C16 139.2(3)
C12 Ni5 Ni6 C16 -160.9(5)
Ni1 Ni5 Ni6 C16 163.9(2)
Ni11 Ni5 Ni6 C16 81.3(2)
Au3 Ni5 Ni6 C16 -82.3(2)
Ni2 Ni5 Ni6 C16 -149.2(2)
C14 Ni5 Ni6 C1 139.7(4)
C2 Ni5 Ni6 C1 -62.1(3)
C12 Ni5 Ni6 C1 -2.2(5)
Ni1 Ni5 Ni6 C1 -37.4(2)
Ni11 Ni5 Ni6 C1 -120.0(2)
Au3 Ni5 Ni6 C1 76.4(2)
Ni2 Ni5 Ni6 C1 9.5(2)
C14 Ni5 Ni6 C2 -158.3(4)
C12 Ni5 Ni6 C2 59.8(5)
Ni1 Ni5 Ni6 C2 24.7(3)
Ni11 Ni5 Ni6 C2 -57.9(3)
Au3 Ni5 Ni6 C2 138.4(3)
Ni2 Ni5 Ni6 C2 71.5(3)
C14 Ni5 Ni6 Ni4 82.9(3)
C2 Ni5 Ni6 Ni4 -118.8(3)
C12 Ni5 Ni6 Ni4 -59.0(5)
Ni1 Ni5 Ni6 Ni4 -94.12(6)
Ni11 Ni5 Ni6 Ni4 -176.73(6)
Au3 Ni5 Ni6 Ni4 19.64(5)
Ni2 Ni5 Ni6 Ni4 -47.28(5)
C14 Ni5 Ni6 Ni2 130.2(3)
C2 Ni5 Ni6 Ni2 -71.5(3)
C12 Ni5 Ni6 Ni2 -11.7(5)
Ni1 Ni5 Ni6 Ni2 -46.84(4)
Ni11 Ni5 Ni6 Ni2 -129.44(5)
Au3 Ni5 Ni6 Ni2 66.92(3)
C14 Ni5 Ni6 Ni11 -100.4(3)
C2 Ni5 Ni6 Ni11 57.9(3)
C12 Ni5 Ni6 Ni11 117.8(5)
Ni1 Ni5 Ni6 Ni11 82.60(5)
Au3 Ni5 Ni6 Ni11 -163.64(4)
Ni2 Ni5 Ni6 Ni11 129.44(5)
C14 Ni5 Ni6 Au3 63.3(3)
C2 Ni5 Ni6 Au3 -138.4(3)
C12 Ni5 Ni6 Au3 -78.6(5)
Ni1 Ni5 Ni6 Au3 -113.76(4)
Ni11 Ni5 Ni6 Au3 163.64(4)
Ni2 Ni5 Ni6 Au3 -66.92(3)
C14 Ni5 Ni6 Ni10 -141.3(3)
C2 Ni5 Ni6 Ni10 17.0(3)
C12 Ni5 Ni6 Ni10 76.9(5)
Ni1 Ni5 Ni6 Ni10 41.70(5)
Ni11 Ni5 Ni6 Ni10 -40.90(4)
Au3 Ni5 Ni6 Ni10 155.46(4)
Ni2 Ni5 Ni6 Ni10 88.54(4)
C14 Ni5 Ni6 Au1 -173.6(3)
C2 Ni5 Ni6 Au1 -15.3(3)
C12 Ni5 Ni6 Au1 44.5(5)
Ni1 Ni5 Ni6 Au1 9.37(11)
Ni11 Ni5 Ni6 Au1 -73.24(9)
Au3 Ni5 Ni6 Au1 123.12(9)
Ni2 Ni5 Ni6 Au1 56.20(9)
P2 Au3 Ni6 C16 -13.8(3)
Ni2 Au3 Ni6 C16 176.1(2)
Ni4 Au3 Ni6 C16 -97.4(2)
Ni5 Au3 Ni6 C16 100.1(2)
P2 Au3 Ni6 C1 129.2(2)
Ni2 Au3 Ni6 C1 -40.9(2)
Ni4 Au3 Ni6 C1 45.6(2)
Ni5 Au3 Ni6 C1 -117.0(2)
P2 Au3 Ni6 C2 -143.9(2)
Ni2 Au3 Ni6 C2 46.0(2)
Ni4 Au3 Ni6 C2 132.5(2)
Ni5 Au3 Ni6 C2 -30.0(2)
P2 Au3 Ni6 Ni4 83.59(11)
Ni2 Au3 Ni6 Ni4 -86.49(4)
Ni5 Au3 Ni6 Ni4 -162.53(4)
P2 Au3 Ni6 Ni2 170.08(11)
Ni4 Au3 Ni6 Ni2 86.49(4)
Ni5 Au3 Ni6 Ni2 -76.04(4)
P2 Au3 Ni6 Ni5 -113.88(11)
Ni2 Au3 Ni6 Ni5 76.04(4)
Ni4 Au3 Ni6 Ni5 162.53(4)
P2 Au3 Ni6 Ni11 -97.03(12)
Ni2 Au3 Ni6 Ni11 92.89(5)
Ni4 Au3 Ni6 Ni11 179.38(6)
Ni5 Au3 Ni6 Ni11 16.86(4)
P2 Au3 Ni6 Ni10 -170.12(12)
Ni2 Au3 Ni6 Ni10 19.80(8)
Ni4 Au3 Ni6 Ni10 106.29(9)
Ni5 Au3 Ni6 Ni10 -56.24(8)
P2 Au3 Ni6 Au1 94.66(12)
Ni2 Au3 Ni6 Au1 -75.42(5)
Ni4 Au3 Ni6 Au1 11.07(4)
Ni5 Au3 Ni6 Au1 -151.45(6)
C1 Au1 Ni6 C16 146.0(4)
P1 Au1 Ni6 C16 -12.5(3)
Ni10 Au1 Ni6 C16 -116.0(3)
Ni4 Au1 Ni6 C16 87.4(3)
Ni7 Au1 Ni6 C16 -176.8(3)
Ni3 Au1 Ni6 C16 131.7(3)
P1 Au1 Ni6 C1 -158.5(3)
Ni10 Au1 Ni6 C1 98.0(3)
Ni4 Au1 Ni6 C1 -58.6(3)
Ni7 Au1 Ni6 C1 37.2(3)
Ni3 Au1 Ni6 C1 -14.3(3)
C1 Au1 Ni6 C2 -72.1(3)
P1 Au1 Ni6 C2 129.4(2)
Ni10 Au1 Ni6 C2 25.86(19)
Ni4 Au1 Ni6 C2 -130.7(2)
Ni7 Au1 Ni6 C2 -34.90(19)
Ni3 Au1 Ni6 C2 -86.37(19)
C1 Au1 Ni6 Ni4 58.6(3)
P1 Au1 Ni6 Ni4 -99.86(8)
Ni10 Au1 Ni6 Ni4 156.59(4)
Ni7 Au1 Ni6 Ni4 95.83(4)
Ni3 Au1 Ni6 Ni4 44.36(3)
C1 Au1 Ni6 Ni2 -10.3(3)
P1 Au1 Ni6 Ni2 -168.83(8)
Ni10 Au1 Ni6 Ni2 87.63(4)
Ni4 Au1 Ni6 Ni2 -68.96(4)
Ni7 Au1 Ni6 Ni2 26.87(3)
Ni3 Au1 Ni6 Ni2 -24.60(4)
C1 Au1 Ni6 Ni5 -60.4(3)
P1 Au1 Ni6 Ni5 141.12(11)
Ni10 Au1 Ni6 Ni5 37.58(9)
Ni4 Au1 Ni6 Ni5 -119.02(10)
Ni7 Au1 Ni6 Ni5 -23.18(9)
Ni3 Au1 Ni6 Ni5 -74.65(9)
C1 Au1 Ni6 Ni11 -122.1(3)
P1 Au1 Ni6 Ni11 79.42(9)
Ni10 Au1 Ni6 Ni11 -24.13(4)
Ni4 Au1 Ni6 Ni11 179.28(5)
Ni7 Au1 Ni6 Ni11 -84.89(4)
Ni3 Au1 Ni6 Ni11 -136.35(4)
C1 Au1 Ni6 Au3 47.5(3)
P1 Au1 Ni6 Au3 -111.01(9)
Ni10 Au1 Ni6 Au3 145.45(6)
Ni4 Au1 Ni6 Au3 -11.15(4)
Ni7 Au1 Ni6 Au3 84.69(5)
Ni3 Au1 Ni6 Au3 33.22(4)
C1 Au1 Ni6 Ni10 -98.0(3)
P1 Au1 Ni6 Ni10 103.54(8)
Ni4 Au1 Ni6 Ni10 -156.59(4)
Ni7 Au1 Ni6 Ni10 -60.76(3)
Ni3 Au1 Ni6 Ni10 -112.23(3)
C19 Ni3 Ni7 C8 -16.5(4)
C1 Ni3 Ni7 C8 156.3(4)
C13 Ni3 Ni7 C8 154.1(6)
Ni4 Ni3 Ni7 C8 152.7(3)
Au2 Ni3 Ni7 C8 -91.2(3)
Au1 Ni3 Ni7 C8 101.6(3)
Ni2 Ni3 Ni7 C8 -154.7(3)
C19 Ni3 Ni7 C1 -172.8(4)
C13 Ni3 Ni7 C1 -2.3(6)
Ni4 Ni3 Ni7 C1 -3.6(3)
Au2 Ni3 Ni7 C1 112.5(3)
Au1 Ni3 Ni7 C1 -54.7(3)
Ni2 Ni3 Ni7 C1 49.0(3)
C19 Ni3 Ni7 C3 152.0(4)
C1 Ni3 Ni7 C3 -35.2(4)
C13 Ni3 Ni7 C3 -37.5(6)
Ni4 Ni3 Ni7 C3 -38.8(3)
Au2 Ni3 Ni7 C3 77.2(3)
Au1 Ni3 Ni7 C3 -89.9(3)
Ni2 Ni3 Ni7 C3 13.8(3)
C19 Ni3 Ni7 Ni2 138.2(3)
C1 Ni3 Ni7 Ni2 -49.0(3)
C13 Ni3 Ni7 Ni2 -51.3(5)
Ni4 Ni3 Ni7 Ni2 -52.58(4)
Au2 Ni3 Ni7 Ni2 63.48(3)
Au1 Ni3 Ni7 Ni2 -103.70(3)
C19 Ni3 Ni7 Ni8 -114(2)
C1 Ni3 Ni7 Ni8 58(2)
C13 Ni3 Ni7 Ni8 56(2)
Ni4 Ni3 Ni7 Ni8 55(2)
Au2 Ni3 Ni7 Ni8 171(27)
Au1 Ni3 Ni7 Ni8 4(2)
Ni2 Ni3 Ni7 Ni8 107(2)
C19 Ni3 Ni7 Ni12 92.3(3)
C1 Ni3 Ni7 Ni12 -94.9(3)
C13 Ni3 Ni7 Ni12 -97.2(5)
Ni4 Ni3 Ni7 Ni12 -98.52(6)
Au2 Ni3 Ni7 Ni12 17.53(4)
Au1 Ni3 Ni7 Ni12 -149.64(5)
Ni2 Ni3 Ni7 Ni12 -45.94(5)
C19 Ni3 Ni7 Ni10 -140.9(3)
C1 Ni3 Ni7 Ni10 31.9(3)
C13 Ni3 Ni7 Ni10 29.6(5)
Ni4 Ni3 Ni7 Ni10 28.29(6)
Au2 Ni3 Ni7 Ni10 144.34(5)
Au1 Ni3 Ni7 Ni10 -22.83(4)
Ni2 Ni3 Ni7 Ni10 80.86(5)
C19 Ni3 Ni7 Au2 74.8(3)
C1 Ni3 Ni7 Au2 -112.5(3)
C13 Ni3 Ni7 Au2 -114.7(5)
Ni4 Ni3 Ni7 Au2 -116.06(4)
Au1 Ni3 Ni7 Au2 -167.17(3)
Ni2 Ni3 Ni7 Au2 -63.48(3)
C19 Ni3 Ni7 Au1 -118.1(3)
C1 Ni3 Ni7 Au1 54.7(3)
C13 Ni3 Ni7 Au1 52.4(5)
Ni4 Ni3 Ni7 Au1 51.12(4)
Au2 Ni3 Ni7 Au1 167.17(3)
Ni2 Ni3 Ni7 Au1 103.70(3)
C11 Ni2 Ni7 C8 -31.3(7)
C1 Ni2 Ni7 C8 107.5(6)
C2 Ni2 Ni7 C8 -161.6(6)
C3 Ni2 Ni7 C8 -134.2(6)
Ni6 Ni2 Ni7 C8 147.5(5)
Au2 Ni2 Ni7 C8 -11.0(5)
Au3 Ni2 Ni7 C8 118.2(5)
Ni5 Ni2 Ni7 C8 -164.6(5)
Ni12 Ni2 Ni7 C8 -81.1(5)
Ni1 Ni2 Ni7 C8 -118.1(5)
Ni3 Ni2 Ni7 C8 57.4(5)
C11 Ni2 Ni7 C1 -138.8(5)
C2 Ni2 Ni7 C1 90.9(3)
C3 Ni2 Ni7 C1 118.2(4)
Ni6 Ni2 Ni7 C1 40.0(3)
Au2 Ni2 Ni7 C1 -118.5(3)
Au3 Ni2 Ni7 C1 10.7(3)
Ni5 Ni2 Ni7 C1 87.9(3)
Ni12 Ni2 Ni7 C1 171.4(3)
Ni1 Ni2 Ni7 C1 134.4(3)
Ni3 Ni2 Ni7 C1 -50.1(3)
C11 Ni2 Ni7 C3 102.9(5)
C1 Ni2 Ni7 C3 -118.2(4)
C2 Ni2 Ni7 C3 -27.4(3)
Ni6 Ni2 Ni7 C3 -78.3(2)
Au2 Ni2 Ni7 C3 123.3(2)
Au3 Ni2 Ni7 C3 -107.5(2)
Ni5 Ni2 Ni7 C3 -30.3(2)
Ni12 Ni2 Ni7 C3 53.2(2)
Ni1 Ni2 Ni7 C3 16.2(2)
Ni3 Ni2 Ni7 C3 -168.3(2)
C11 Ni2 Ni7 Ni3 -88.7(4)
C1 Ni2 Ni7 Ni3 50.1(3)
C2 Ni2 Ni7 Ni3 140.97(18)
C3 Ni2 Ni7 Ni3 168.3(2)
Ni6 Ni2 Ni7 Ni3 90.04(4)
Au2 Ni2 Ni7 Ni3 -68.38(3)
Au3 Ni2 Ni7 Ni3 60.80(7)
Ni5 Ni2 Ni7 Ni3 138.02(5)
Ni12 Ni2 Ni7 Ni3 -138.50(4)
Ni1 Ni2 Ni7 Ni3 -175.49(4)
C11 Ni2 Ni7 Ni8 92.7(4)
C1 Ni2 Ni7 Ni8 -128.5(3)
C2 Ni2 Ni7 Ni8 -37.59(18)
C3 Ni2 Ni7 Ni8 -10.2(2)
Ni6 Ni2 Ni7 Ni8 -88.52(5)
Au2 Ni2 Ni7 Ni8 113.06(4)
Au3 Ni2 Ni7 Ni8 -117.75(7)
Ni5 Ni2 Ni7 Ni8 -40.54(6)
Ni12 Ni2 Ni7 Ni8 42.94(4)
Ni1 Ni2 Ni7 Ni8 5.96(5)
Ni3 Ni2 Ni7 Ni8 -178.56(5)
C11 Ni2 Ni7 Ni12 49.8(4)
C1 Ni2 Ni7 Ni12 -171.4(3)
C2 Ni2 Ni7 Ni12 -80.53(18)
C3 Ni2 Ni7 Ni12 -53.2(2)
Ni6 Ni2 Ni7 Ni12 -131.45(4)
Au2 Ni2 Ni7 Ni12 70.12(3)
Au3 Ni2 Ni7 Ni12 -160.69(7)
Ni5 Ni2 Ni7 Ni12 -83.48(5)
Ni1 Ni2 Ni7 Ni12 -36.98(4)
Ni3 Ni2 Ni7 Ni12 138.50(4)
C11 Ni2 Ni7 Ni10 150.0(4)
C1 Ni2 Ni7 Ni10 -71.2(3)
C2 Ni2 Ni7 Ni10 19.73(18)
C3 Ni2 Ni7 Ni10 47.1(2)
Ni6 Ni2 Ni7 Ni10 -31.20(4)
Au2 Ni2 Ni7 Ni10 170.37(4)
Au3 Ni2 Ni7 Ni10 -60.44(7)
Ni5 Ni2 Ni7 Ni10 16.77(5)
Ni12 Ni2 Ni7 Ni10 100.25(4)
Ni1 Ni2 Ni7 Ni10 63.27(4)
Ni3 Ni2 Ni7 Ni10 -121.24(4)
C11 Ni2 Ni7 Au2 -20.4(4)
C1 Ni2 Ni7 Au2 118.5(3)
C2 Ni2 Ni7 Au2 -150.65(18)
C3 Ni2 Ni7 Au2 -123.3(2)
Ni6 Ni2 Ni7 Au2 158.43(4)
Au3 Ni2 Ni7 Au2 129.19(7)
Ni5 Ni2 Ni7 Au2 -153.60(5)
Ni12 Ni2 Ni7 Au2 -70.12(3)
Ni1 Ni2 Ni7 Au2 -107.10(4)
Ni3 Ni2 Ni7 Au2 68.38(3)
C11 Ni2 Ni7 Au1 -150.8(4)
C1 Ni2 Ni7 Au1 -12.0(3)
C2 Ni2 Ni7 Au1 78.86(18)
C3 Ni2 Ni7 Au1 106.2(2)
Ni6 Ni2 Ni7 Au1 27.93(3)
Au2 Ni2 Ni7 Au1 -130.49(3)
Au3 Ni2 Ni7 Au1 -1.30(7)
Ni5 Ni2 Ni7 Au1 75.91(5)
Ni12 Ni2 Ni7 Au1 159.39(4)
Ni1 Ni2 Ni7 Au1 122.40(3)
Ni3 Ni2 Ni7 Au1 -62.11(3)
P3 Au2 Ni7 C8 3.4(3)
Ni2 Au2 Ni7 C8 174.5(3)
Ni3 Au2 Ni7 C8 89.7(3)
Ni12 Au2 Ni7 C8 -107.1(3)
P3 Au2 Ni7 C1 -130.4(3)
Ni2 Au2 Ni7 C1 40.6(2)
Ni3 Au2 Ni7 C1 -44.1(2)
Ni12 Au2 Ni7 C1 119.1(2)
P3 Au2 Ni7 C3 141.1(3)
Ni2 Au2 Ni7 C3 -47.9(2)
Ni3 Au2 Ni7 C3 -132.6(2)
Ni12 Au2 Ni7 C3 30.6(2)
P3 Au2 Ni7 Ni3 -86.29(15)
Ni2 Au2 Ni7 Ni3 84.75(4)
Ni12 Au2 Ni7 Ni3 163.18(4)
P3 Au2 Ni7 Ni2 -171.04(15)
Ni3 Au2 Ni7 Ni2 -84.75(4)
Ni12 Au2 Ni7 Ni2 78.43(4)
P3 Au2 Ni7 Ni8 93.97(15)
Ni2 Au2 Ni7 Ni8 -94.99(5)
Ni3 Au2 Ni7 Ni8 -179.74(6)
Ni12 Au2 Ni7 Ni8 -16.56(4)
P3 Au2 Ni7 Ni12 110.53(15)
Ni2 Au2 Ni7 Ni12 -78.43(4)
Ni3 Au2 Ni7 Ni12 -163.18(4)
P3 Au2 Ni7 Ni10 170.17(14)
Ni2 Au2 Ni7 Ni10 -18.79(8)
Ni3 Au2 Ni7 Ni10 -103.54(9)
Ni12 Au2 Ni7 Ni10 59.64(8)
P3 Au2 Ni7 Au1 -100.77(15)
Ni2 Au2 Ni7 Au1 70.27(5)
Ni3 Au2 Ni7 Au1 -14.48(4)
Ni12 Au2 Ni7 Au1 148.70(5)
C1 Au1 Ni7 C8 -141.3(4)
P1 Au1 Ni7 C8 16.9(3)
Ni10 Au1 Ni7 C8 117.7(3)
Ni6 Au1 Ni7 C8 -179.8(3)
Ni4 Au1 Ni7 C8 -126.9(3)
Ni3 Au1 Ni7 C8 -85.3(3)
P1 Au1 Ni7 C1 158.2(3)
Ni10 Au1 Ni7 C1 -101.0(3)
Ni6 Au1 Ni7 C1 -38.5(3)
Ni4 Au1 Ni7 C1 14.4(3)
Ni3 Au1 Ni7 C1 56.0(3)
C1 Au1 Ni7 C3 73.1(3)
P1 Au1 Ni7 C3 -128.7(2)
Ni10 Au1 Ni7 C3 -27.9(2)
Ni6 Au1 Ni7 C3 34.7(2)
Ni4 Au1 Ni7 C3 87.6(2)
Ni3 Au1 Ni7 C3 129.1(2)
C1 Au1 Ni7 Ni3 -56.0(3)
P1 Au1 Ni7 Ni3 102.21(9)
Ni10 Au1 Ni7 Ni3 -156.96(4)
Ni6 Au1 Ni7 Ni3 -94.43(4)
Ni4 Au1 Ni7 Ni3 -41.54(3)
C1 Au1 Ni7 Ni2 12.0(3)
P1 Au1 Ni7 Ni2 170.18(8)
Ni10 Au1 Ni7 Ni2 -88.99(4)
Ni6 Au1 Ni7 Ni2 -26.46(3)
Ni4 Au1 Ni7 Ni2 26.43(4)
Ni3 Au1 Ni7 Ni2 67.97(4)
C1 Au1 Ni7 Ni8 124.1(3)
P1 Au1 Ni7 Ni8 -77.69(9)
Ni10 Au1 Ni7 Ni8 23.14(4)
Ni6 Au1 Ni7 Ni8 85.67(4)
Ni4 Au1 Ni7 Ni8 138.56(4)
Ni3 Au1 Ni7 Ni8 -179.90(6)
C1 Au1 Ni7 Ni12 56.4(3)
P1 Au1 Ni7 Ni12 -145.48(11)
Ni10 Au1 Ni7 Ni12 -44.65(9)
Ni6 Au1 Ni7 Ni12 17.88(9)
Ni4 Au1 Ni7 Ni12 70.77(9)
Ni3 Au1 Ni7 Ni12 112.31(10)
C1 Au1 Ni7 Ni10 101.0(3)
P1 Au1 Ni7 Ni10 -100.83(9)
Ni6 Au1 Ni7 Ni10 62.53(3)
Ni4 Au1 Ni7 Ni10 115.42(3)
Ni3 Au1 Ni7 Ni10 156.96(4)
C1 Au1 Ni7 Au2 -41.8(3)
P1 Au1 Ni7 Au2 116.38(9)
Ni10 Au1 Ni7 Au2 -142.79(5)
Ni6 Au1 Ni7 Au2 -80.26(4)
Ni4 Au1 Ni7 Au2 -27.37(4)
Ni3 Au1 Ni7 Au2 14.17(4)
C8 Ni7 Ni8 C4 5.2(4)
C1 Ni7 Ni8 C4 160.4(4)
C3 Ni7 Ni8 C4 -162.0(4)
Ni3 Ni7 Ni8 C4 103(2)
Ni2 Ni7 Ni8 C4 -150.0(3)
Ni12 Ni7 Ni8 C4 -103.2(3)
Ni10 Ni7 Ni8 C4 130.0(3)
Au2 Ni7 Ni8 C4 -86.2(3)
Au1 Ni7 Ni8 C4 106.8(3)
C8 Ni7 Ni8 C5 -166.5(6)
C1 Ni7 Ni8 C5 -11.3(7)
C3 Ni7 Ni8 C5 26.3(6)
Ni3 Ni7 Ni8 C5 -69(2)
Ni2 Ni7 Ni8 C5 38.3(6)
Ni12 Ni7 Ni8 C5 85.1(6)
Ni10 Ni7 Ni8 C5 -41.7(6)
Au2 Ni7 Ni8 C5 102.1(6)
Au1 Ni7 Ni8 C5 -65.0(6)
C8 Ni7 Ni8 C3 167.1(4)
C1 Ni7 Ni8 C3 -37.6(4)
Ni3 Ni7 Ni8 C3 -95(2)
Ni2 Ni7 Ni8 C3 12.0(3)
Ni12 Ni7 Ni8 C3 58.8(3)
Ni10 Ni7 Ni8 C3 -68.0(3)
Au2 Ni7 Ni8 C3 75.8(3)
Au1 Ni7 Ni8 C3 -91.3(3)
C8 Ni7 Ni8 Ni9 -175.1(3)
C1 Ni7 Ni8 Ni9 -19.9(3)
C3 Ni7 Ni8 Ni9 17.7(3)
Ni3 Ni7 Ni8 Ni9 -77(2)
Ni2 Ni7 Ni8 Ni9 29.74(6)
Ni12 Ni7 Ni8 Ni9 76.53(5)
Ni10 Ni7 Ni8 Ni9 -50.29(4)
Au2 Ni7 Ni8 Ni9 93.55(5)
Au1 Ni7 Ni8 Ni9 -73.55(5)
C8 Ni7 Ni8 Ni10 -124.8(3)
C1 Ni7 Ni8 Ni10 30.4(3)
C3 Ni7 Ni8 Ni10 68.0(3)
Ni3 Ni7 Ni8 Ni10 -27(2)
Ni2 Ni7 Ni8 Ni10 80.03(4)
Ni12 Ni7 Ni8 Ni10 126.82(4)
Au2 Ni7 Ni8 Ni10 143.84(5)
Au1 Ni7 Ni8 Ni10 -23.26(4)
C8 Ni7 Ni8 Ni12 108.3(3)
C1 Ni7 Ni8 Ni12 -96.4(3)
C3 Ni7 Ni8 Ni12 -58.8(3)
Ni3 Ni7 Ni8 Ni12 -154(2)
Ni2 Ni7 Ni8 Ni12 -46.78(4)
Ni10 Ni7 Ni8 Ni12 -126.82(4)
Au2 Ni7 Ni8 Ni12 17.02(4)
Au1 Ni7 Ni8 Ni12 -150.07(5)
C4 Ni8 Ni9 C6 -71.4(7)
C5 Ni8 Ni9 C6 -65.9(5)
C3 Ni8 Ni9 C6 125.5(5)
Ni10 Ni8 Ni9 C6 61.2(4)
Ni12 Ni8 Ni9 C6 167.6(4)
Ni7 Ni8 Ni9 C6 109.2(4)
C4 Ni8 Ni9 C5 -5.4(7)
C3 Ni8 Ni9 C5 -168.6(4)
Ni10 Ni8 Ni9 C5 127.1(3)
Ni12 Ni8 Ni9 C5 -126.5(3)
Ni7 Ni8 Ni9 C5 175.1(3)
C4 Ni8 Ni9 C20 81.3(7)
C5 Ni8 Ni9 C20 86.7(4)
C3 Ni8 Ni9 C20 -81.9(4)
Ni10 Ni8 Ni9 C20 -146.1(3)
Ni12 Ni8 Ni9 C20 -39.8(3)
Ni7 Ni8 Ni9 C20 -98.2(3)
C4 Ni8 Ni9 C3 163.2(6)
C5 Ni8 Ni9 C3 168.6(4)
Ni10 Ni8 Ni9 C3 -64.3(3)
Ni12 Ni8 Ni9 C3 42.1(3)
Ni7 Ni8 Ni9 C3 -16.3(3)
C4 Ni8 Ni9 C2 -179.5(6)
C5 Ni8 Ni9 C2 -174.1(4)
C3 Ni8 Ni9 C2 17.3(3)
Ni10 Ni8 Ni9 C2 -46.96(18)
Ni12 Ni8 Ni9 C2 59.40(18)
Ni7 Ni8 Ni9 C2 1.01(18)
C4 Ni8 Ni9 Ni1 126.1(6)
C5 Ni8 Ni9 Ni1 131.6(3)
C3 Ni8 Ni9 Ni1 -37.0(3)
Ni10 Ni8 Ni9 Ni1 -101.31(4)
Ni12 Ni8 Ni9 Ni1 5.06(4)
Ni7 Ni8 Ni9 Ni1 -53.34(5)
C4 Ni8 Ni9 Ni11 -139.3(6)
C5 Ni8 Ni9 Ni11 -133.9(3)
C3 Ni8 Ni9 Ni11 57.5(3)
Ni10 Ni8 Ni9 Ni11 -6.78(4)
Ni12 Ni8 Ni9 Ni11 99.59(5)
Ni7 Ni8 Ni9 Ni11 41.19(6)
C4 Ni8 Ni9 Ni10 -132.6(6)
C5 Ni8 Ni9 Ni10 -127.1(3)
C3 Ni8 Ni9 Ni10 64.3(3)
Ni12 Ni8 Ni9 Ni10 106.36(4)
Ni7 Ni8 Ni9 Ni10 47.97(4)
C12 Ni1 Ni9 C6 -6.4(5)
C10 Ni1 Ni9 C6 146.4(4)
C20 Ni1 Ni9 C6 67.8(5)
C3 Ni1 Ni9 C6 -130.6(4)
C2 Ni1 Ni9 C6 -84.3(4)
Ni12 Ni1 Ni9 C6 -170.5(3)
Ni5 Ni1 Ni9 C6 -45.9(3)
Ni2 Ni1 Ni9 C6 -107.5(3)
C12 Ni1 Ni9 C5 -157.2(5)
C10 Ni1 Ni9 C5 -4.5(4)
C20 Ni1 Ni9 C5 -83.1(5)
C3 Ni1 Ni9 C5 78.6(4)
C2 Ni1 Ni9 C5 124.9(4)
Ni12 Ni1 Ni9 C5 38.7(3)
Ni5 Ni1 Ni9 C5 163.3(3)
Ni2 Ni1 Ni9 C5 101.6(3)
C12 Ni1 Ni9 C20 -74.1(5)
C10 Ni1 Ni9 C20 78.6(5)
C3 Ni1 Ni9 C20 161.7(4)
C2 Ni1 Ni9 C20 -152.1(4)
Ni12 Ni1 Ni9 C20 121.8(4)
Ni5 Ni1 Ni9 C20 -113.6(4)
Ni2 Ni1 Ni9 C20 -175.3(4)
C12 Ni1 Ni9 C3 124.2(4)
C10 Ni1 Ni9 C3 -83.1(4)
C20 Ni1 Ni9 C3 -161.7(4)
C2 Ni1 Ni9 C3 46.3(3)
Ni12 Ni1 Ni9 C3 -39.9(2)
Ni5 Ni1 Ni9 C3 84.7(2)
Ni2 Ni1 Ni9 C3 23.1(2)
C12 Ni1 Ni9 C2 77.9(4)
C10 Ni1 Ni9 C2 -129.3(4)
C20 Ni1 Ni9 C2 152.1(4)
C3 Ni1 Ni9 C2 -46.3(3)
Ni12 Ni1 Ni9 C2 -86.2(2)
Ni5 Ni1 Ni9 C2 38.5(2)
Ni2 Ni1 Ni9 C2 -23.2(2)
C12 Ni1 Ni9 Ni8 158.7(4)
C10 Ni1 Ni9 Ni8 -48.6(3)
C20 Ni1 Ni9 Ni8 -127.2(4)
C3 Ni1 Ni9 Ni8 34.5(2)
C2 Ni1 Ni9 Ni8 80.8(2)
Ni12 Ni1 Ni9 Ni8 -5.38(5)
Ni5 Ni1 Ni9 Ni8 119.22(5)
Ni2 Ni1 Ni9 Ni8 57.54(5)
C12 Ni1 Ni9 Ni11 45.3(4)
C10 Ni1 Ni9 Ni11 -162.0(3)
C20 Ni1 Ni9 Ni11 119.4(4)
C3 Ni1 Ni9 Ni11 -78.9(2)
C2 Ni1 Ni9 Ni11 -32.7(2)
Ni12 Ni1 Ni9 Ni11 -118.82(5)
Ni5 Ni1 Ni9 Ni11 5.79(5)
Ni2 Ni1 Ni9 Ni11 -55.89(5)
C12 Ni1 Ni9 Ni10 99.6(4)
C10 Ni1 Ni9 Ni10 -107.7(3)
C20 Ni1 Ni9 Ni10 173.7(4)
C3 Ni1 Ni9 Ni10 -24.6(2)
C2 Ni1 Ni9 Ni10 21.7(2)
Ni12 Ni1 Ni9 Ni10 -64.49(5)
Ni5 Ni1 Ni9 Ni10 60.12(5)
Ni2 Ni1 Ni9 Ni10 -1.56(5)
C4 Ni8 Ni10 C7 8.5(5)
C5 Ni8 Ni10 C7 -101.6(4)
C3 Ni8 Ni10 C7 155.3(4)
Ni9 Ni8 Ni10 C7 -138.9(3)
Ni12 Ni8 Ni10 C7 141.3(3)
Ni7 Ni8 Ni10 C7 95.3(3)
C4 Ni8 Ni10 C18 97.9(6)
C5 Ni8 Ni10 C18 -12.2(5)
C3 Ni8 Ni10 C18 -115.3(5)
Ni9 Ni8 Ni10 C18 -49.5(4)
Ni12 Ni8 Ni10 C18 -129.3(4)
Ni7 Ni8 Ni10 C18 -175.3(4)
C4 Ni8 Ni10 C2 -164.4(4)
C5 Ni8 Ni10 C2 85.6(3)
C3 Ni8 Ni10 C2 -17.5(3)
Ni9 Ni8 Ni10 C2 48.29(19)
Ni12 Ni8 Ni10 C2 -31.57(19)
Ni7 Ni8 Ni10 C2 -77.57(19)
C4 Ni8 Ni10 C3 -146.8(5)
C5 Ni8 Ni10 C3 103.1(4)
Ni9 Ni8 Ni10 C3 65.8(3)
Ni12 Ni8 Ni10 C3 -14.0(3)
Ni7 Ni8 Ni10 C3 -60.0(3)
C4 Ni8 Ni10 Ni11 154.4(4)
C5 Ni8 Ni10 Ni11 44.4(3)
C3 Ni8 Ni10 Ni11 -58.8(3)
Ni9 Ni8 Ni10 Ni11 7.06(5)
Ni12 Ni8 Ni10 Ni11 -72.80(6)
Ni7 Ni8 Ni10 Ni11 -118.80(5)
C4 Ni8 Ni10 Ni7 -86.8(4)
C5 Ni8 Ni10 Ni7 163.2(3)
C3 Ni8 Ni10 Ni7 60.0(3)
Ni9 Ni8 Ni10 Ni7 125.86(4)
Ni12 Ni8 Ni10 Ni7 46.00(4)
C4 Ni8 Ni10 Ni6 -134.5(4)
C5 Ni8 Ni10 Ni6 115.5(3)
C3 Ni8 Ni10 Ni6 12.4(3)
Ni9 Ni8 Ni10 Ni6 78.21(5)
Ni12 Ni8 Ni10 Ni6 -1.65(7)
Ni7 Ni8 Ni10 Ni6 -47.65(5)
C4 Ni8 Ni10 Ni9 147.3(4)
C5 Ni8 Ni10 Ni9 37.3(3)
C3 Ni8 Ni10 Ni9 -65.8(3)
Ni12 Ni8 Ni10 Ni9 -79.86(4)
Ni7 Ni8 Ni10 Ni9 -125.86(4)
C4 Ni8 Ni10 Au1 -60.9(4)
C5 Ni8 Ni10 Au1 -171.0(3)
C3 Ni8 Ni10 Au1 85.9(3)
Ni9 Ni8 Ni10 Au1 151.74(5)
Ni12 Ni8 Ni10 Au1 71.88(5)
Ni7 Ni8 Ni10 Au1 25.88(4)
C8 Ni7 Ni10 C7 -1.5(4)
C1 Ni7 Ni10 C7 131.7(3)
C3 Ni7 Ni10 C7 -130.1(4)
Ni3 Ni7 Ni10 C7 107.7(2)
Ni2 Ni7 Ni10 C7 177.7(2)
Ni8 Ni7 Ni10 C7 -71.6(2)
Ni12 Ni7 Ni10 C7 -115.8(2)
Au2 Ni7 Ni10 C7 -166.3(3)
Au1 Ni7 Ni10 C7 83.5(2)
C8 Ni7 Ni10 C18 -117.1(7)
C1 Ni7 Ni10 C18 16.2(6)
C3 Ni7 Ni10 C18 114.3(7)
Ni3 Ni7 Ni10 C18 -7.9(6)
Ni2 Ni7 Ni10 C18 62.1(6)
Ni8 Ni7 Ni10 C18 172.9(6)
Ni12 Ni7 Ni10 C18 128.7(6)
Au2 Ni7 Ni10 C18 78.1(6)
Au1 Ni7 Ni10 C18 -32.1(6)
C8 Ni7 Ni10 C2 159.1(4)
C1 Ni7 Ni10 C2 -67.7(3)
C3 Ni7 Ni10 C2 30.5(3)
Ni3 Ni7 Ni10 C2 -91.7(2)
Ni2 Ni7 Ni10 C2 -21.7(2)
Ni8 Ni7 Ni10 C2 89.1(2)
Ni12 Ni7 Ni10 C2 44.8(2)
Au2 Ni7 Ni10 C2 -5.7(2)
Au1 Ni7 Ni10 C2 -115.9(2)
C8 Ni7 Ni10 C3 128.6(4)
C1 Ni7 Ni10 C3 -98.2(3)
Ni3 Ni7 Ni10 C3 -122.2(3)
Ni2 Ni7 Ni10 C3 -52.2(3)
Ni8 Ni7 Ni10 C3 58.5(3)
Ni12 Ni7 Ni10 C3 14.3(3)
Au2 Ni7 Ni10 C3 -36.2(3)
Au1 Ni7 Ni10 C3 -146.4(3)
C8 Ni7 Ni10 Ni11 167.7(3)
C1 Ni7 Ni10 Ni11 -59.0(2)
C3 Ni7 Ni10 Ni11 39.1(3)
Ni3 Ni7 Ni10 Ni11 -83.07(7)
Ni2 Ni7 Ni10 Ni11 -13.08(6)
Ni8 Ni7 Ni10 Ni11 97.68(6)
Ni12 Ni7 Ni10 Ni11 53.45(7)
Au2 Ni7 Ni10 Ni11 2.91(12)
Au1 Ni7 Ni10 Ni11 -107.28(6)
C8 Ni7 Ni10 Ni8 70.0(3)
C1 Ni7 Ni10 Ni8 -156.7(2)
C3 Ni7 Ni10 Ni8 -58.5(3)
Ni3 Ni7 Ni10 Ni8 179.25(6)
Ni2 Ni7 Ni10 Ni8 -110.76(5)
Ni12 Ni7 Ni10 Ni8 -44.23(4)
Au2 Ni7 Ni10 Ni8 -94.77(9)
Au1 Ni7 Ni10 Ni8 155.04(4)
C8 Ni7 Ni10 Ni6 -149.2(3)
C1 Ni7 Ni10 Ni6 -15.9(2)
C3 Ni7 Ni10 Ni6 82.2(3)
Ni3 Ni7 Ni10 Ni6 -39.99(5)
Ni2 Ni7 Ni10 Ni6 30.00(4)
Ni8 Ni7 Ni10 Ni6 140.76(4)
Ni12 Ni7 Ni10 Ni6 96.53(4)
Au2 Ni7 Ni10 Ni6 45.99(8)
Au1 Ni7 Ni10 Ni6 -64.20(3)
C8 Ni7 Ni10 Ni9 112.0(3)
C1 Ni7 Ni10 Ni9 -114.7(2)
C3 Ni7 Ni10 Ni9 -16.6(3)
Ni3 Ni7 Ni10 Ni9 -138.78(5)
Ni2 Ni7 Ni10 Ni9 -68.79(4)
Ni8 Ni7 Ni10 Ni9 41.97(4)
Ni12 Ni7 Ni10 Ni9 -2.26(5)
Au2 Ni7 Ni10 Ni9 -52.80(9)
Au1 Ni7 Ni10 Ni9 -162.99(4)
C8 Ni7 Ni10 Au1 -85.0(3)
C1 Ni7 Ni10 Au1 48.3(2)
C3 Ni7 Ni10 Au1 146.4(3)
Ni3 Ni7 Ni10 Au1 24.21(4)
Ni2 Ni7 Ni10 Au1 94.20(4)
Ni8 Ni7 Ni10 Au1 -155.04(4)
Ni12 Ni7 Ni10 Au1 160.73(4)
Au2 Ni7 Ni10 Au1 110.19(8)
C16 Ni6 Ni10 C7 96.2(5)
C1 Ni6 Ni10 C7 -48.1(5)
C2 Ni6 Ni10 C7 -144.8(5)
Ni4 Ni6 Ni10 C7 -21.1(4)
Ni2 Ni6 Ni10 C7 -94.5(4)
Ni5 Ni6 Ni10 C7 -160.6(4)
Ni11 Ni6 Ni10 C7 154.7(4)
Au3 Ni6 Ni10 C7 -111.5(4)
Au1 Ni6 Ni10 C7 3.2(4)
C16 Ni6 Ni10 C18 -7.5(4)
C1 Ni6 Ni10 C18 -151.8(3)
C2 Ni6 Ni10 C18 111.5(3)
Ni4 Ni6 Ni10 C18 -124.7(2)
Ni2 Ni6 Ni10 C18 161.9(2)
Ni5 Ni6 Ni10 C18 95.7(2)
Ni11 Ni6 Ni10 C18 51.0(2)
Au3 Ni6 Ni10 C18 144.8(2)
Au1 Ni6 Ni10 C18 -100.5(2)
C16 Ni6 Ni10 C2 -119.1(4)
C1 Ni6 Ni10 C2 96.7(3)
Ni4 Ni6 Ni10 C2 123.7(2)
Ni2 Ni6 Ni10 C2 50.3(2)
Ni5 Ni6 Ni10 C2 -15.9(2)
Ni11 Ni6 Ni10 C2 -60.5(2)
Au3 Ni6 Ni10 C2 33.2(3)
Au1 Ni6 Ni10 C2 148.0(2)
C16 Ni6 Ni10 C3 -149.6(3)
C1 Ni6 Ni10 C3 66.2(3)
C2 Ni6 Ni10 C3 -30.5(3)
Ni4 Ni6 Ni10 C3 93.2(2)
Ni2 Ni6 Ni10 C3 19.8(2)
Ni5 Ni6 Ni10 C3 -46.4(2)
Ni11 Ni6 Ni10 C3 -91.0(2)
Au3 Ni6 Ni10 C3 2.7(2)
Au1 Ni6 Ni10 C3 117.5(2)
C16 Ni6 Ni10 Ni11 -58.6(3)
C1 Ni6 Ni10 Ni11 157.2(2)
C2 Ni6 Ni10 Ni11 60.5(2)
Ni4 Ni6 Ni10 Ni11 -175.78(6)
Ni2 Ni6 Ni10 Ni11 110.84(5)
Ni5 Ni6 Ni10 Ni11 44.66(4)
Au3 Ni6 Ni10 Ni11 93.75(9)
Au1 Ni6 Ni10 Ni11 -151.50(4)
C16 Ni6 Ni10 Ni8 -159.0(3)
C1 Ni6 Ni10 Ni8 56.7(2)
C2 Ni6 Ni10 Ni8 -39.9(2)
Ni4 Ni6 Ni10 Ni8 83.77(7)
Ni2 Ni6 Ni10 Ni8 10.39(6)
Ni5 Ni6 Ni10 Ni8 -55.79(6)
Ni11 Ni6 Ni10 Ni8 -100.45(6)
Au3 Ni6 Ni10 Ni8 -6.70(12)
Au1 Ni6 Ni10 Ni8 108.05(5)
C16 Ni6 Ni10 Ni7 160.3(3)
C1 Ni6 Ni10 Ni7 16.1(2)
C2 Ni6 Ni10 Ni7 -80.6(2)
Ni4 Ni6 Ni10 Ni7 43.09(5)
Ni2 Ni6 Ni10 Ni7 -30.29(4)
Ni5 Ni6 Ni10 Ni7 -96.47(4)
Ni11 Ni6 Ni10 Ni7 -141.13(4)
Au3 Ni6 Ni10 Ni7 -47.38(9)
Au1 Ni6 Ni10 Ni7 67.37(3)
C16 Ni6 Ni10 Ni9 -104.5(3)
C1 Ni6 Ni10 Ni9 111.2(2)
C2 Ni6 Ni10 Ni9 14.6(2)
Ni4 Ni6 Ni10 Ni9 138.27(5)
Ni2 Ni6 Ni10 Ni9 64.88(4)
Ni5 Ni6 Ni10 Ni9 -1.29(5)
Ni11 Ni6 Ni10 Ni9 -45.95(4)
Au3 Ni6 Ni10 Ni9 47.79(10)
Au1 Ni6 Ni10 Ni9 162.55(4)
C16 Ni6 Ni10 Au1 92.9(3)
C1 Ni6 Ni10 Au1 -51.3(2)
C2 Ni6 Ni10 Au1 -148.0(2)
Ni4 Ni6 Ni10 Au1 -24.28(4)
Ni2 Ni6 Ni10 Au1 -97.67(4)
Ni5 Ni6 Ni10 Au1 -163.84(4)
Ni11 Ni6 Ni10 Au1 151.50(4)
Au3 Ni6 Ni10 Au1 -114.76(9)
C6 Ni9 Ni10 C7 -100.3(4)
C5 Ni9 Ni10 C7 4.5(4)
C20 Ni9 Ni10 C7 139.3(6)
C3 Ni9 Ni10 C7 104.0(4)
C2 Ni9 Ni10 C7 152.5(4)
Ni8 Ni9 Ni10 C7 43.1(3)
Ni1 Ni9 Ni10 C7 129.4(3)
Ni11 Ni9 Ni10 C7 -144.6(3)
C6 Ni9 Ni10 C18 9.3(4)
C5 Ni9 Ni10 C18 114.0(4)
C20 Ni9 Ni10 C18 -111.1(6)
C3 Ni9 Ni10 C18 -146.5(3)
C2 Ni9 Ni10 C18 -97.9(3)
Ni8 Ni9 Ni10 C18 152.7(2)
Ni1 Ni9 Ni10 C18 -121.0(2)
Ni11 Ni9 Ni10 C18 -35.0(2)
C6 Ni9 Ni10 C2 107.2(4)
C5 Ni9 Ni10 C2 -148.0(4)
C20 Ni9 Ni10 C2 -13.2(6)
C3 Ni9 Ni10 C2 -48.5(3)
Ni8 Ni9 Ni10 C2 -109.4(2)
Ni1 Ni9 Ni10 C2 -23.1(2)
Ni11 Ni9 Ni10 C2 62.9(2)
C6 Ni9 Ni10 C3 155.7(4)
C5 Ni9 Ni10 C3 -99.5(4)
C20 Ni9 Ni10 C3 35.4(6)
C2 Ni9 Ni10 C3 48.5(3)
Ni8 Ni9 Ni10 C3 -60.9(3)
Ni1 Ni9 Ni10 C3 25.4(3)
Ni11 Ni9 Ni10 C3 111.5(3)
C6 Ni9 Ni10 Ni11 44.3(3)
C5 Ni9 Ni10 Ni11 149.0(3)
C20 Ni9 Ni10 Ni11 -76.1(6)
C3 Ni9 Ni10 Ni11 -111.5(3)
C2 Ni9 Ni10 Ni11 -62.9(2)
Ni8 Ni9 Ni10 Ni11 -172.33(5)
Ni1 Ni9 Ni10 Ni11 -86.01(5)
C6 Ni9 Ni10 Ni8 -143.4(3)
C5 Ni9 Ni10 Ni8 -38.6(3)
C20 Ni9 Ni10 Ni8 96.2(6)
C3 Ni9 Ni10 Ni8 60.9(3)
C2 Ni9 Ni10 Ni8 109.4(2)
Ni1 Ni9 Ni10 Ni8 86.32(5)
Ni11 Ni9 Ni10 Ni8 172.33(5)
C6 Ni9 Ni10 Ni7 171.8(3)
C5 Ni9 Ni10 Ni7 -83.4(3)
C20 Ni9 Ni10 Ni7 51.5(6)
C3 Ni9 Ni10 Ni7 16.1(2)
C2 Ni9 Ni10 Ni7 64.6(2)
Ni8 Ni9 Ni10 Ni7 -44.77(4)
Ni1 Ni9 Ni10 Ni7 41.55(5)
Ni11 Ni9 Ni10 Ni7 127.56(5)
C6 Ni9 Ni10 Ni6 92.9(3)
C5 Ni9 Ni10 Ni6 -162.3(3)
C20 Ni9 Ni10 Ni6 -27.5(6)
C3 Ni9 Ni10 Ni6 -62.8(3)
C2 Ni9 Ni10 Ni6 -14.3(2)
Ni8 Ni9 Ni10 Ni6 -123.70(5)
Ni1 Ni9 Ni10 Ni6 -37.38(5)
Ni11 Ni9 Ni10 Ni6 48.64(4)
C6 Ni9 Ni10 Au1 132.4(3)
C5 Ni9 Ni10 Au1 -122.9(3)
C20 Ni9 Ni10 Au1 12.0(6)
C3 Ni9 Ni10 Au1 -23.4(3)
C2 Ni9 Ni10 Au1 25.2(3)
Ni8 Ni9 Ni10 Au1 -84.23(11)
Ni1 Ni9 Ni10 Au1 2.09(12)
Ni11 Ni9 Ni10 Au1 88.10(11)
C1 Au1 Ni10 C7 -132.2(3)
P1 Au1 Ni10 C7 48.1(3)
Ni6 Au1 Ni10 C7 -178.1(3)
Ni4 Au1 Ni10 C7 -158.7(3)
Ni7 Au1 Ni10 C7 -88.4(3)
Ni3 Au1 Ni10 C7 -106.8(3)
C1 Au1 Ni10 C18 124.2(3)
P1 Au1 Ni10 C18 -55.6(2)
Ni6 Au1 Ni10 C18 78.3(2)
Ni4 Au1 Ni10 C18 97.7(2)
Ni7 Au1 Ni10 C18 167.9(2)
Ni3 Au1 Ni10 C18 149.6(2)
C1 Au1 Ni10 C2 20.8(3)
P1 Au1 Ni10 C2 -158.9(2)
Ni6 Au1 Ni10 C2 -25.1(2)
Ni4 Au1 Ni10 C2 -5.7(2)
Ni7 Au1 Ni10 C2 64.6(2)
Ni3 Au1 Ni10 C2 46.3(2)
C1 Au1 Ni10 C3 -18.1(3)
P1 Au1 Ni10 C3 162.2(2)
Ni6 Au1 Ni10 C3 -63.9(2)
Ni4 Au1 Ni10 C3 -44.6(2)
Ni7 Au1 Ni10 C3 25.7(2)
Ni3 Au1 Ni10 C3 7.4(2)
C1 Au1 Ni10 Ni11 74.5(2)
P1 Au1 Ni10 Ni11 -105.24(7)
Ni6 Au1 Ni10 Ni11 28.62(4)
Ni4 Au1 Ni10 Ni11 48.00(5)
Ni7 Au1 Ni10 Ni11 118.26(5)
Ni3 Au1 Ni10 Ni11 99.94(5)
C1 Au1 Ni10 Ni8 -68.4(2)
P1 Au1 Ni10 Ni8 111.86(7)
Ni6 Au1 Ni10 Ni8 -114.28(5)
Ni4 Au1 Ni10 Ni8 -94.90(5)
Ni7 Au1 Ni10 Ni8 -24.64(4)
Ni3 Au1 Ni10 Ni8 -42.96(5)
C1 Au1 Ni10 Ni7 -43.8(2)
P1 Au1 Ni10 Ni7 136.50(6)
Ni6 Au1 Ni10 Ni7 -89.64(4)
Ni4 Au1 Ni10 Ni7 -70.25(4)
Ni3 Au1 Ni10 Ni7 -18.32(3)
C1 Au1 Ni10 Ni6 45.9(2)
P1 Au1 Ni10 Ni6 -133.86(6)
Ni4 Au1 Ni10 Ni6 19.38(4)
Ni7 Au1 Ni10 Ni6 89.64(4)
Ni3 Au1 Ni10 Ni6 71.32(3)
C1 Au1 Ni10 Ni9 0.6(2)
P1 Au1 Ni10 Ni9 -179.17(11)
Ni6 Au1 Ni10 Ni9 -45.31(10)
Ni4 Au1 Ni10 Ni9 -25.93(11)
Ni7 Au1 Ni10 Ni9 44.33(10)
Ni3 Au1 Ni10 Ni9 26.01(11)
C7 Ni10 Ni11 C17 -60.2(9)
C18 Ni10 Ni11 C17 -11.0(8)
C2 Ni10 Ni11 C17 151.0(8)
C3 Ni10 Ni11 C17 168.7(8)
Ni8 Ni10 Ni11 C17 -151.8(7)
Ni7 Ni10 Ni11 C17 140.2(7)
Ni6 Ni10 Ni11 C17 91.4(8)
Ni9 Ni10 Ni11 C17 -145.0(8)
Au1 Ni10 Ni11 C17 63.0(8)
C7 Ni10 Ni11 C18 -49.2(6)
C2 Ni10 Ni11 C18 162.0(4)
C3 Ni10 Ni11 C18 179.7(4)
Ni8 Ni10 Ni11 C18 -140.8(3)
Ni7 Ni10 Ni11 C18 151.2(3)
Ni6 Ni10 Ni11 C18 102.4(3)
Ni9 Ni10 Ni11 C18 -134.0(3)
Au1 Ni10 Ni11 C18 74.0(3)
C7 Ni10 Ni11 C2 148.8(5)
C18 Ni10 Ni11 C2 -162.0(4)
C3 Ni10 Ni11 C2 17.7(3)
Ni8 Ni10 Ni11 C2 57.2(2)
Ni7 Ni10 Ni11 C2 -10.8(2)
Ni6 Ni10 Ni11 C2 -59.6(2)
Ni9 Ni10 Ni11 C2 64.0(2)
Au1 Ni10 Ni11 C2 -88.0(2)
C7 Ni10 Ni11 C6 49.9(5)
C18 Ni10 Ni11 C6 99.1(4)
C2 Ni10 Ni11 C6 -98.9(3)
C3 Ni10 Ni11 C6 -81.2(3)
Ni8 Ni10 Ni11 C6 -41.7(2)
Ni7 Ni10 Ni11 C6 -109.6(2)
Ni6 Ni10 Ni11 C6 -158.5(2)
Ni9 Ni10 Ni11 C6 -34.9(2)
Au1 Ni10 Ni11 C6 173.2(2)
C7 Ni10 Ni11 Ni9 84.8(5)
C18 Ni10 Ni11 Ni9 134.0(3)
C2 Ni10 Ni11 Ni9 -64.0(2)
C3 Ni10 Ni11 Ni9 -46.29(19)
Ni8 Ni10 Ni11 Ni9 -6.80(4)
Ni7 Ni10 Ni11 Ni9 -74.77(6)
Ni6 Ni10 Ni11 Ni9 -123.60(4)
Au1 Ni10 Ni11 Ni9 -151.98(5)
C7 Ni10 Ni11 Ni5 163.4(5)
C18 Ni10 Ni11 Ni5 -147.4(3)
C2 Ni10 Ni11 Ni5 14.6(2)
C3 Ni10 Ni11 Ni5 32.29(19)
Ni8 Ni10 Ni11 Ni5 71.78(6)
Ni7 Ni10 Ni11 Ni5 3.81(7)
Ni6 Ni10 Ni11 Ni5 -45.02(4)
Ni9 Ni10 Ni11 Ni5 78.58(4)
Au1 Ni10 Ni11 Ni5 -73.40(5)
C7 Ni10 Ni11 Ni6 -151.6(5)
C18 Ni10 Ni11 Ni6 -102.4(3)
C2 Ni10 Ni11 Ni6 59.6(2)
C3 Ni10 Ni11 Ni6 77.31(19)
Ni8 Ni10 Ni11 Ni6 116.79(5)
Ni7 Ni10 Ni11 Ni6 48.83(5)
Ni9 Ni10 Ni11 Ni6 123.60(4)
Au1 Ni10 Ni11 Ni6 -28.38(4)
C6 Ni9 Ni11 C17 37.6(5)
C5 Ni9 Ni11 C17 112.9(5)
C20 Ni9 Ni11 C17 -48.4(4)
C3 Ni9 Ni11 C17 -149.3(4)
C2 Ni9 Ni11 C17 -131.6(4)
Ni8 Ni9 Ni11 C17 170.1(4)
Ni1 Ni9 Ni11 C17 -95.8(4)
Ni10 Ni9 Ni11 C17 163.0(4)
C6 Ni9 Ni11 C18 -90.5(4)
C5 Ni9 Ni11 C18 -15.2(5)
C20 Ni9 Ni11 C18 -176.5(4)
C3 Ni9 Ni11 C18 82.5(3)
C2 Ni9 Ni11 C18 100.3(3)
Ni8 Ni9 Ni11 C18 42.0(2)
Ni1 Ni9 Ni11 C18 136.1(2)
Ni10 Ni9 Ni11 C18 34.8(2)
C6 Ni9 Ni11 C2 169.2(4)
C5 Ni9 Ni11 C2 -115.5(5)
C20 Ni9 Ni11 C2 83.3(4)
C3 Ni9 Ni11 C2 -17.7(3)
Ni8 Ni9 Ni11 C2 -58.2(2)
Ni1 Ni9 Ni11 C2 35.8(2)
Ni10 Ni9 Ni11 C2 -65.4(2)
C5 Ni9 Ni11 C6 75.3(5)
C20 Ni9 Ni11 C6 -86.0(4)
C3 Ni9 Ni11 C6 173.1(4)
C2 Ni9 Ni11 C6 -169.2(4)
Ni8 Ni9 Ni11 C6 132.5(3)
Ni1 Ni9 Ni11 C6 -133.4(3)
Ni10 Ni9 Ni11 C6 125.4(3)
C6 Ni9 Ni11 Ni10 -125.4(3)
C5 Ni9 Ni11 Ni10 -50.1(4)
C20 Ni9 Ni11 Ni10 148.7(3)
C3 Ni9 Ni11 Ni10 47.69(19)
C2 Ni9 Ni11 Ni10 65.4(2)
Ni8 Ni9 Ni11 Ni10 7.16(5)
Ni1 Ni9 Ni11 Ni10 101.24(4)
C6 Ni9 Ni11 Ni5 128.0(3)
C5 Ni9 Ni11 Ni5 -156.7(4)
C20 Ni9 Ni11 Ni5 42.1(3)
C3 Ni9 Ni11 Ni5 -58.92(19)
C2 Ni9 Ni11 Ni5 -41.2(2)
Ni8 Ni9 Ni11 Ni5 -99.45(5)
Ni1 Ni9 Ni11 Ni5 -5.37(4)
Ni10 Ni9 Ni11 Ni5 -106.61(4)
C6 Ni9 Ni11 Ni6 -176.4(3)
C5 Ni9 Ni11 Ni6 -101.1(4)
C20 Ni9 Ni11 Ni6 97.6(3)
C3 Ni9 Ni11 Ni6 -3.4(2)
C2 Ni9 Ni11 Ni6 14.4(2)
Ni8 Ni9 Ni11 Ni6 -43.88(6)
Ni1 Ni9 Ni11 Ni6 50.19(5)
Ni10 Ni9 Ni11 Ni6 -51.04(4)
C14 Ni5 Ni11 C17 -14.7(4)
C2 Ni5 Ni11 C17 178.8(4)
C12 Ni5 Ni11 C17 102.6(4)
Ni1 Ni5 Ni11 C17 135.7(3)
Ni6 Ni5 Ni11 C17 -116.9(3)
Au3 Ni5 Ni11 C17 -101.1(3)
Ni2 Ni5 Ni11 C17 -157.4(3)
C14 Ni5 Ni11 C18 108.5(5)
C2 Ni5 Ni11 C18 -58.0(5)
C12 Ni5 Ni11 C18 -134.1(5)
Ni1 Ni5 Ni11 C18 -101.0(4)
Ni6 Ni5 Ni11 C18 6.4(4)
Au3 Ni5 Ni11 C18 22.1(4)
Ni2 Ni5 Ni11 C18 -34.2(4)
C14 Ni5 Ni11 C2 166.5(4)
C12 Ni5 Ni11 C2 -76.1(4)
Ni1 Ni5 Ni11 C2 -43.0(3)
Ni6 Ni5 Ni11 C2 64.4(3)
Au3 Ni5 Ni11 C2 80.1(3)
Ni2 Ni5 Ni11 C2 23.8(3)
C14 Ni5 Ni11 C6 -108.8(4)
C2 Ni5 Ni11 C6 84.7(4)
C12 Ni5 Ni11 C6 8.5(4)
Ni1 Ni5 Ni11 C6 41.6(2)
Ni6 Ni5 Ni11 C6 149.0(2)
Au3 Ni5 Ni11 C6 164.8(2)
Ni2 Ni5 Ni11 C6 108.5(2)
C14 Ni5 Ni11 Ni10 149.7(3)
C2 Ni5 Ni11 Ni10 -16.8(3)
C12 Ni5 Ni11 Ni10 -93.0(3)
Ni1 Ni5 Ni11 Ni10 -59.86(5)
Ni6 Ni5 Ni11 Ni10 47.53(4)
Au3 Ni5 Ni11 Ni10 63.29(6)
Ni2 Ni5 Ni11 Ni10 6.97(5)
C14 Ni5 Ni11 Ni9 -145.0(3)
C2 Ni5 Ni11 Ni9 48.5(3)
C12 Ni5 Ni11 Ni9 -27.6(3)
Ni1 Ni5 Ni11 Ni9 5.47(4)
Ni6 Ni5 Ni11 Ni9 112.87(4)
Au3 Ni5 Ni11 Ni9 128.62(4)
Ni2 Ni5 Ni11 Ni9 72.31(4)
C14 Ni5 Ni11 Ni6 102.2(3)
C2 Ni5 Ni11 Ni6 -64.4(3)
C12 Ni5 Ni11 Ni6 -140.5(3)
Ni1 Ni5 Ni11 Ni6 -107.40(5)
Au3 Ni5 Ni11 Ni6 15.75(4)
Ni2 Ni5 Ni11 Ni6 -40.56(4)
C16 Ni6 Ni11 C17 -22.0(4)
C1 Ni6 Ni11 C17 177.3(4)
C2 Ni6 Ni11 C17 136.7(4)
Ni4 Ni6 Ni11 C17 -123.3(5)
Ni2 Ni6 Ni11 C17 126.6(3)
Ni5 Ni6 Ni11 C17 78.8(3)
Au3 Ni6 Ni11 C17 61.3(3)
Ni10 Ni6 Ni11 C17 -154.6(3)
Au1 Ni6 Ni11 C17 -128.5(3)
C16 Ni6 Ni11 C18 83.2(3)
C1 Ni6 Ni11 C18 -77.4(4)
C2 Ni6 Ni11 C18 -118.1(4)
Ni4 Ni6 Ni11 C18 -18.0(5)
Ni2 Ni6 Ni11 C18 -128.1(2)
Ni5 Ni6 Ni11 C18 -175.9(2)
Au3 Ni6 Ni11 C18 166.5(2)
Ni10 Ni6 Ni11 C18 -49.3(2)
Au1 Ni6 Ni11 C18 -23.3(2)
C16 Ni6 Ni11 C2 -158.7(4)
C1 Ni6 Ni11 C2 40.7(4)
Ni4 Ni6 Ni11 C2 100.1(5)
Ni2 Ni6 Ni11 C2 -10.0(3)
Ni5 Ni6 Ni11 C2 -57.9(3)
Au3 Ni6 Ni11 C2 -75.4(3)
Ni10 Ni6 Ni11 C2 68.7(3)
Au1 Ni6 Ni11 C2 94.8(3)
C16 Ni6 Ni11 C6 -179.2(5)
C1 Ni6 Ni11 C6 20.2(5)
C2 Ni6 Ni11 C6 -20.5(5)
Ni4 Ni6 Ni11 C6 79.6(6)
Ni2 Ni6 Ni11 C6 -30.5(4)
Ni5 Ni6 Ni11 C6 -78.3(4)
Au3 Ni6 Ni11 C6 -95.9(4)
Ni10 Ni6 Ni11 C6 48.3(4)
Au1 Ni6 Ni11 C6 74.3(4)
C16 Ni6 Ni11 Ni10 132.6(2)
C1 Ni6 Ni11 Ni10 -28.1(3)
C2 Ni6 Ni11 Ni10 -68.7(3)
Ni4 Ni6 Ni11 Ni10 31.3(4)
Ni2 Ni6 Ni11 Ni10 -78.74(5)
Ni5 Ni6 Ni11 Ni10 -126.61(5)
Au3 Ni6 Ni11 Ni10 -144.12(5)
Au1 Ni6 Ni11 Ni10 26.08(4)
C16 Ni6 Ni11 Ni9 -174.1(2)
C1 Ni6 Ni11 Ni9 25.3(3)
C2 Ni6 Ni11 Ni9 -15.4(3)
Ni4 Ni6 Ni11 Ni9 84.7(4)
Ni2 Ni6 Ni11 Ni9 -25.37(6)
Ni5 Ni6 Ni11 Ni9 -73.23(5)
Au3 Ni6 Ni11 Ni9 -90.75(5)
Ni10 Ni6 Ni11 Ni9 53.37(4)
Au1 Ni6 Ni11 Ni9 79.45(5)
C16 Ni6 Ni11 Ni5 -100.8(2)
C1 Ni6 Ni11 Ni5 98.5(3)
C2 Ni6 Ni11 Ni5 57.9(3)
Ni4 Ni6 Ni11 Ni5 157.9(4)
Ni2 Ni6 Ni11 Ni5 47.86(4)
Au3 Ni6 Ni11 Ni5 -17.52(4)
Ni10 Ni6 Ni11 Ni5 126.61(5)
Au1 Ni6 Ni11 Ni5 152.68(5)
C12 Ni1 Ni12 C9 91.1(7)
C10 Ni1 Ni12 C9 22.8(6)
C20 Ni1 Ni12 C9 -63.0(6)
C3 Ni1 Ni12 C9 -152.1(6)
C2 Ni1 Ni12 C9 -164.7(6)
Ni5 Ni1 Ni12 C9 161.4(5)
Ni9 Ni1 Ni12 C9 -109.0(5)
Ni2 Ni1 Ni12 C9 144.6(5)
C12 Ni1 Ni12 C10 68.3(5)
C20 Ni1 Ni12 C10 -85.8(4)
C3 Ni1 Ni12 C10 -174.8(4)
C2 Ni1 Ni12 C10 172.6(3)
Ni5 Ni1 Ni12 C10 138.6(3)
Ni9 Ni1 Ni12 C10 -131.8(3)
Ni2 Ni1 Ni12 C10 121.8(3)
C12 Ni1 Ni12 C3 -116.8(5)
C10 Ni1 Ni12 C3 174.8(4)
C20 Ni1 Ni12 C3 89.0(4)
C2 Ni1 Ni12 C3 -12.6(3)
Ni5 Ni1 Ni12 C3 -46.6(2)
Ni9 Ni1 Ni12 C3 43.1(2)
Ni2 Ni1 Ni12 C3 -63.3(2)
C12 Ni1 Ni12 Ni8 -154.8(4)
C10 Ni1 Ni12 Ni8 136.9(3)
C20 Ni1 Ni12 Ni8 51.1(3)
C3 Ni1 Ni12 Ni8 -38.0(2)
C2 Ni1 Ni12 Ni8 -50.55(18)
Ni5 Ni1 Ni12 Ni8 -84.54(6)
Ni9 Ni1 Ni12 Ni8 5.12(4)
Ni2 Ni1 Ni12 Ni8 -101.27(4)
C12 Ni1 Ni12 Ni7 -95.6(4)
C10 Ni1 Ni12 Ni7 -163.9(3)
C20 Ni1 Ni12 Ni7 110.3(3)
C3 Ni1 Ni12 Ni7 21.3(2)
C2 Ni1 Ni12 Ni7 8.68(18)
Ni5 Ni1 Ni12 Ni7 -25.31(7)
Ni9 Ni1 Ni12 Ni7 64.35(5)
Ni2 Ni1 Ni12 Ni7 -42.04(4)
C12 Ni1 Ni12 Au2 -32.1(5)
C10 Ni1 Ni12 Au2 -100.4(3)
C20 Ni1 Ni12 Au2 173.8(3)
C3 Ni1 Ni12 Au2 84.7(2)
C2 Ni1 Ni12 Au2 72.14(18)
Ni5 Ni1 Ni12 Au2 38.15(7)
Ni9 Ni1 Ni12 Au2 127.81(4)
Ni2 Ni1 Ni12 Au2 21.42(4)
C12 Ni1 Ni12 Ni2 -53.5(4)
C10 Ni1 Ni12 Ni2 -121.8(3)
C20 Ni1 Ni12 Ni2 152.4(3)
C3 Ni1 Ni12 Ni2 63.3(2)
C2 Ni1 Ni12 Ni2 50.72(18)
Ni5 Ni1 Ni12 Ni2 16.73(5)
Ni9 Ni1 Ni12 Ni2 106.40(4)
C4 Ni8 Ni12 C9 -5.3(4)
C5 Ni8 Ni12 C9 104.1(4)
C3 Ni8 Ni12 C9 -166.0(4)
Ni9 Ni8 Ni12 C9 145.5(3)
Ni10 Ni8 Ni12 C9 -150.4(3)
Ni7 Ni8 Ni12 C9 -104.0(3)
C4 Ni8 Ni12 C10 -117.0(4)
C5 Ni8 Ni12 C10 -7.6(4)
C3 Ni8 Ni12 C10 82.3(4)
Ni9 Ni8 Ni12 C10 33.8(3)
Ni10 Ni8 Ni12 C10 97.9(3)
Ni7 Ni8 Ni12 C10 144.3(3)
C4 Ni8 Ni12 C3 160.7(4)
C5 Ni8 Ni12 C3 -90.0(4)
Ni9 Ni8 Ni12 C3 -48.6(3)
Ni10 Ni8 Ni12 C3 15.5(3)
Ni7 Ni8 Ni12 C3 62.0(3)
C4 Ni8 Ni12 Ni1 -155.9(3)
C5 Ni8 Ni12 Ni1 -46.6(3)
C3 Ni8 Ni12 Ni1 43.4(3)
Ni9 Ni8 Ni12 Ni1 -5.19(4)
Ni10 Ni8 Ni12 Ni1 58.93(5)
Ni7 Ni8 Ni12 Ni1 105.38(5)
C4 Ni8 Ni12 Ni7 98.7(3)
C5 Ni8 Ni12 Ni7 -152.0(3)
C3 Ni8 Ni12 Ni7 -62.0(3)
Ni9 Ni8 Ni12 Ni7 -110.56(4)
Ni10 Ni8 Ni12 Ni7 -46.45(4)
C4 Ni8 Ni12 Au2 82.0(3)
C5 Ni8 Ni12 Au2 -168.6(3)
C3 Ni8 Ni12 Au2 -78.7(3)
Ni9 Ni8 Ni12 Au2 -127.23(5)
Ni10 Ni8 Ni12 Au2 -63.12(5)
Ni7 Ni8 Ni12 Au2 -16.67(4)
C4 Ni8 Ni12 Ni2 137.9(3)
C5 Ni8 Ni12 Ni2 -112.7(3)
C3 Ni8 Ni12 Ni2 -22.8(3)
Ni9 Ni8 Ni12 Ni2 -71.33(4)
Ni10 Ni8 Ni12 Ni2 -7.21(5)
Ni7 Ni8 Ni12 Ni2 39.23(4)
C8 Ni7 Ni12 C9 13.0(4)
C1 Ni7 Ni12 C9 -142.6(4)
C3 Ni7 Ni12 C9 153.0(4)
Ni3 Ni7 Ni12 C9 -87.5(3)
Ni2 Ni7 Ni12 C9 -135.6(3)
Ni8 Ni7 Ni12 C9 93.3(3)
Ni10 Ni7 Ni12 C9 137.2(3)
Au2 Ni7 Ni12 C9 -69.8(3)
Au1 Ni7 Ni12 C9 175.0(3)
C8 Ni7 Ni12 C10 172.0(5)
C1 Ni7 Ni12 C10 16.5(5)
C3 Ni7 Ni12 C10 -48.0(5)
Ni3 Ni7 Ni12 C10 71.5(5)
Ni2 Ni7 Ni12 C10 23.4(5)
Ni8 Ni7 Ni12 C10 -107.7(5)
Ni10 Ni7 Ni12 C10 -63.7(5)
Au2 Ni7 Ni12 C10 89.2(5)
Au1 Ni7 Ni12 C10 -26.0(5)
C8 Ni7 Ni12 C3 -140.0(4)
C1 Ni7 Ni12 C3 64.5(4)
Ni3 Ni7 Ni12 C3 119.5(3)
Ni2 Ni7 Ni12 C3 71.4(3)
Ni8 Ni7 Ni12 C3 -59.7(3)
Ni10 Ni7 Ni12 C3 -15.7(3)
Au2 Ni7 Ni12 C3 137.2(3)
Au1 Ni7 Ni12 C3 22.0(3)
C8 Ni7 Ni12 Ni1 -163.3(3)
C1 Ni7 Ni12 Ni1 41.1(2)
C3 Ni7 Ni12 Ni1 -23.3(3)
Ni3 Ni7 Ni12 Ni1 96.20(6)
Ni2 Ni7 Ni12 Ni1 48.06(4)
Ni8 Ni7 Ni12 Ni1 -83.05(5)
Ni10 Ni7 Ni12 Ni1 -39.08(5)
Au2 Ni7 Ni12 Ni1 113.87(5)
Au1 Ni7 Ni12 Ni1 -1.32(11)
C8 Ni7 Ni12 Ni8 -80.3(3)
C1 Ni7 Ni12 Ni8 124.2(2)
C3 Ni7 Ni12 Ni8 59.7(3)
Ni3 Ni7 Ni12 Ni8 179.25(6)
Ni2 Ni7 Ni12 Ni8 131.12(5)
Ni10 Ni7 Ni12 Ni8 43.97(4)
Au2 Ni7 Ni12 Ni8 -163.07(4)
Au1 Ni7 Ni12 Ni8 81.73(9)
C8 Ni7 Ni12 Au2 82.8(3)
C1 Ni7 Ni12 Au2 -72.8(2)
C3 Ni7 Ni12 Au2 -137.2(3)
Ni3 Ni7 Ni12 Au2 -17.68(4)
Ni2 Ni7 Ni12 Au2 -65.81(3)
Ni8 Ni7 Ni12 Au2 163.07(4)
Ni10 Ni7 Ni12 Au2 -152.95(4)
Au1 Ni7 Ni12 Au2 -115.19(9)
C8 Ni7 Ni12 Ni2 148.6(3)
C1 Ni7 Ni12 Ni2 -6.9(2)
C3 Ni7 Ni12 Ni2 -71.4(3)
Ni3 Ni7 Ni12 Ni2 48.13(5)
Ni8 Ni7 Ni12 Ni2 -131.12(5)
Ni10 Ni7 Ni12 Ni2 -87.14(4)
Au2 Ni7 Ni12 Ni2 65.81(3)
Au1 Ni7 Ni12 Ni2 -49.38(9)
P3 Au2 Ni12 C9 -34.8(3)
Ni2 Au2 Ni12 C9 -177.7(3)
Ni7 Au2 Ni12 C9 115.6(3)
Ni3 Au2 Ni12 C9 130.3(3)
P3 Au2 Ni12 C10 63.4(3)
Ni2 Au2 Ni12 C10 -79.5(3)
Ni7 Au2 Ni12 C10 -146.2(3)
Ni3 Au2 Ni12 C10 -131.4(3)
P3 Au2 Ni12 C3 177.4(2)
Ni2 Au2 Ni12 C3 34.5(2)
Ni7 Au2 Ni12 C3 -32.2(2)
Ni3 Au2 Ni12 C3 -17.5(2)
P3 Au2 Ni12 Ni1 118.80(8)
Ni2 Au2 Ni12 Ni1 -24.10(4)
Ni7 Au2 Ni12 Ni1 -90.81(5)
Ni3 Au2 Ni12 Ni1 -76.08(5)
P3 Au2 Ni12 Ni8 -133.80(8)
Ni2 Au2 Ni12 Ni8 83.31(5)
Ni7 Au2 Ni12 Ni8 16.60(4)
Ni3 Au2 Ni12 Ni8 31.33(5)
P3 Au2 Ni12 Ni7 -150.40(7)
Ni2 Au2 Ni12 Ni7 66.70(3)
Ni3 Au2 Ni12 Ni7 14.73(4)
P3 Au2 Ni12 Ni2 142.90(7)
Ni7 Au2 Ni12 Ni2 -66.70(3)
Ni3 Au2 Ni12 Ni2 -51.98(4)
C11 Ni2 Ni12 C9 -71.5(5)
C1 Ni2 Ni12 C9 85.4(5)
C2 Ni2 Ni12 C9 159.3(4)
C3 Ni2 Ni12 C9 141.0(5)
Ni6 Ni2 Ni12 C9 136.5(4)
Ni7 Ni2 Ni12 C9 78.7(4)
Au2 Ni2 Ni12 C9 3.3(4)
Au3 Ni2 Ni12 C9 -137.3(4)
Ni5 Ni2 Ni12 C9 -165.4(4)
Ni1 Ni2 Ni12 C9 -153.4(4)
Ni3 Ni2 Ni12 C9 46.1(4)
C11 Ni2 Ni12 C10 41.5(3)
C1 Ni2 Ni12 C10 -161.7(3)
C2 Ni2 Ni12 C10 -87.7(3)
C3 Ni2 Ni12 C10 -106.1(3)
Ni6 Ni2 Ni12 C10 -110.6(2)
Ni7 Ni2 Ni12 C10 -168.4(2)
Au2 Ni2 Ni12 C10 116.3(2)
Au3 Ni2 Ni12 C10 -24.3(3)
Ni5 Ni2 Ni12 C10 -52.4(2)
Ni1 Ni2 Ni12 C10 -40.4(2)
Ni3 Ni2 Ni12 C10 159.1(2)
C11 Ni2 Ni12 C3 147.6(4)
C1 Ni2 Ni12 C3 -55.6(3)
C2 Ni2 Ni12 C3 18.4(3)
Ni6 Ni2 Ni12 C3 -4.5(3)
Ni7 Ni2 Ni12 C3 -62.3(3)
Au2 Ni2 Ni12 C3 -137.6(3)
Au3 Ni2 Ni12 C3 81.7(3)
Ni5 Ni2 Ni12 C3 53.7(3)
Ni1 Ni2 Ni12 C3 65.7(3)
Ni3 Ni2 Ni12 C3 -94.8(3)
C11 Ni2 Ni12 Ni1 81.9(3)
C1 Ni2 Ni12 Ni1 -121.3(2)
C2 Ni2 Ni12 Ni1 -47.32(18)
C3 Ni2 Ni12 Ni1 -65.7(3)
Ni6 Ni2 Ni12 Ni1 -70.18(5)
Ni7 Ni2 Ni12 Ni1 -127.95(5)
Au2 Ni2 Ni12 Ni1 156.68(4)
Au3 Ni2 Ni12 Ni1 16.06(11)
Ni5 Ni2 Ni12 Ni1 -12.00(4)
Ni3 Ni2 Ni12 Ni1 -160.50(4)
C11 Ni2 Ni12 Ni8 168.3(3)
C1 Ni2 Ni12 Ni8 -34.9(2)
C2 Ni2 Ni12 Ni8 39.05(18)
C3 Ni2 Ni12 Ni8 20.7(3)
Ni6 Ni2 Ni12 Ni8 16.20(6)
Ni7 Ni2 Ni12 Ni8 -41.58(4)
Au2 Ni2 Ni12 Ni8 -116.94(4)
Au3 Ni2 Ni12 Ni8 102.44(11)
Ni5 Ni2 Ni12 Ni8 74.38(5)
Ni1 Ni2 Ni12 Ni8 86.38(5)
Ni3 Ni2 Ni12 Ni8 -74.12(5)
C11 Ni2 Ni12 Ni7 -150.2(3)
C1 Ni2 Ni12 Ni7 6.7(2)
C2 Ni2 Ni12 Ni7 80.63(18)
C3 Ni2 Ni12 Ni7 62.3(3)
Ni6 Ni2 Ni12 Ni7 57.78(5)
Au2 Ni2 Ni12 Ni7 -75.37(3)
Au3 Ni2 Ni12 Ni7 144.02(12)
Ni5 Ni2 Ni12 Ni7 115.95(5)
Ni1 Ni2 Ni12 Ni7 127.95(5)
Ni3 Ni2 Ni12 Ni7 -32.54(4)
C11 Ni2 Ni12 Au2 -74.8(3)
C1 Ni2 Ni12 Au2 82.1(2)
C2 Ni2 Ni12 Au2 156.00(18)
C3 Ni2 Ni12 Au2 137.6(3)
Ni6 Ni2 Ni12 Au2 133.14(5)
Ni7 Ni2 Ni12 Au2 75.37(3)
Au3 Ni2 Ni12 Au2 -140.62(12)
Ni5 Ni2 Ni12 Au2 -168.68(4)
Ni1 Ni2 Ni12 Au2 -156.68(4)
Ni3 Ni2 Ni12 Au2 42.82(3)
C19 Ni3 C1 Ni2 101.6(11)
C13 Ni3 C1 Ni2 -99.7(3)
Ni4 Ni3 C1 Ni2 -103.1(3)
Ni7 Ni3 C1 Ni2 81.4(3)
Au2 Ni3 C1 Ni2 26.5(3)
Au1 Ni3 C1 Ni2 171.1(5)
C19 Ni3 C1 Ni6 -154.6(11)
C13 Ni3 C1 Ni6 4.1(12)
Ni4 Ni3 C1 Ni6 0.7(10)
Ni7 Ni3 C1 Ni6 -174.8(13)
Au2 Ni3 C1 Ni6 130.2(11)
Au1 Ni3 C1 Ni6 -85.1(11)
Ni2 Ni3 C1 Ni6 103.7(12)
C19 Ni3 C1 Ni4 -155.3(10)
C13 Ni3 C1 Ni4 3.4(3)
Ni7 Ni3 C1 Ni4 -175.5(4)
Au2 Ni3 C1 Ni4 129.53(18)
Au1 Ni3 C1 Ni4 -85.8(3)
Ni2 Ni3 C1 Ni4 103.1(3)
C19 Ni3 C1 Ni7 20.2(12)
C13 Ni3 C1 Ni7 178.9(3)
Ni4 Ni3 C1 Ni7 175.5(4)
Au2 Ni3 C1 Ni7 -54.96(18)
Au1 Ni3 C1 Ni7 89.7(3)
Ni2 Ni3 C1 Ni7 -81.4(3)
C19 Ni3 C1 Au1 -69.5(11)
C13 Ni3 C1 Au1 89.2(3)
Ni4 Ni3 C1 Au1 85.8(3)
Ni7 Ni3 C1 Au1 -89.7(3)
Au2 Ni3 C1 Au1 -144.7(2)
Ni2 Ni3 C1 Au1 -171.1(5)
C11 Ni2 C1 Ni3 40.2(8)
C2 Ni2 C1 Ni3 -156.5(4)
C3 Ni2 C1 Ni3 -121.8(3)
Ni6 Ni2 C1 Ni3 158.5(4)
Ni7 Ni2 C1 Ni3 -79.5(3)
Au2 Ni2 C1 Ni3 -27.8(3)
Au3 Ni2 C1 Ni3 107.5(3)
Ni5 Ni2 C1 Ni3 168.7(2)
Ni12 Ni2 C1 Ni3 -87.1(3)
Ni1 Ni2 C1 Ni3 -138.78(19)
C11 Ni2 C1 Ni6 -118.2(6)
C2 Ni2 C1 Ni6 45.1(2)
C3 Ni2 C1 Ni6 79.7(3)
Ni7 Ni2 C1 Ni6 122.0(3)
Au2 Ni2 C1 Ni6 173.73(18)
Au3 Ni2 C1 Ni6 -50.92(19)
Ni5 Ni2 C1 Ni6 10.3(2)
Ni12 Ni2 C1 Ni6 114.46(18)
Ni1 Ni2 C1 Ni6 62.8(3)
Ni3 Ni2 C1 Ni6 -158.5(4)
C11 Ni2 C1 Ni4 -40.5(8)
C2 Ni2 C1 Ni4 122.8(3)
C3 Ni2 C1 Ni4 157.5(4)
Ni6 Ni2 C1 Ni4 77.7(3)
Ni7 Ni2 C1 Ni4 -160.3(4)
Au2 Ni2 C1 Ni4 -108.5(3)
Au3 Ni2 C1 Ni4 26.8(3)
Ni5 Ni2 C1 Ni4 88.0(3)
Ni12 Ni2 C1 Ni4 -167.8(2)
Ni1 Ni2 C1 Ni4 140.49(19)
Ni3 Ni2 C1 Ni4 -80.7(3)
C11 Ni2 C1 Ni7 119.8(6)
C2 Ni2 C1 Ni7 -76.9(3)
C3 Ni2 C1 Ni7 -42.3(2)
Ni6 Ni2 C1 Ni7 -122.0(3)
Au2 Ni2 C1 Ni7 51.72(19)
Au3 Ni2 C1 Ni7 -172.93(18)
Ni5 Ni2 C1 Ni7 -111.76(18)
Ni12 Ni2 C1 Ni7 -7.6(2)
Ni1 Ni2 C1 Ni7 -59.3(3)
Ni3 Ni2 C1 Ni7 79.5(3)
C11 Ni2 C1 Au1 -170.8(11)
C2 Ni2 C1 Au1 -7.5(13)
C3 Ni2 C1 Au1 27.2(13)
Ni6 Ni2 C1 Au1 -52.6(12)
Ni7 Ni2 C1 Au1 69.4(13)
Au2 Ni2 C1 Au1 121.2(13)
Au3 Ni2 C1 Au1 -103.5(13)
Ni5 Ni2 C1 Au1 -42.3(14)
Ni12 Ni2 C1 Au1 61.9(14)
Ni1 Ni2 C1 Au1 10.2(15)
Ni3 Ni2 C1 Au1 149.0(16)
C16 Ni6 C1 Ni3 24.5(15)
C2 Ni6 C1 Ni3 -159.8(12)
Ni4 Ni6 C1 Ni3 -0.7(10)
Ni2 Ni6 C1 Ni3 -107.5(12)
Ni5 Ni6 C1 Ni3 -119.1(11)
Ni11 Ni6 C1 Ni3 171.4(10)
Au3 Ni6 C1 Ni3 -57.9(11)
Ni10 Ni6 C1 Ni3 148.4(12)
Au1 Ni6 C1 Ni3 86.3(11)
C16 Ni6 C1 Ni2 131.9(5)
C2 Ni6 C1 Ni2 -52.3(3)
Ni4 Ni6 C1 Ni2 106.8(3)
Ni5 Ni6 C1 Ni2 -11.6(3)
Ni11 Ni6 C1 Ni2 -81.1(3)
Au3 Ni6 C1 Ni2 49.58(19)
Ni10 Ni6 C1 Ni2 -104.1(2)
Au1 Ni6 C1 Ni2 -166.2(4)
C16 Ni6 C1 Ni4 25.1(6)
C2 Ni6 C1 Ni4 -159.1(3)
Ni2 Ni6 C1 Ni4 -106.8(3)
Ni5 Ni6 C1 Ni4 -118.42(17)
Ni11 Ni6 C1 Ni4 172.09(7)
Au3 Ni6 C1 Ni4 -57.21(18)
Ni10 Ni6 C1 Ni4 149.1(2)
Au1 Ni6 C1 Ni4 87.0(3)
C16 Ni6 C1 Ni7 -149.6(5)
C2 Ni6 C1 Ni7 26.1(4)
Ni4 Ni6 C1 Ni7 -174.7(6)
Ni2 Ni6 C1 Ni7 78.5(4)
Ni5 Ni6 C1 Ni7 66.8(4)
Ni11 Ni6 C1 Ni7 -2.7(5)
Au3 Ni6 C1 Ni7 128.1(4)
Ni10 Ni6 C1 Ni7 -25.6(3)
Au1 Ni6 C1 Ni7 -87.7(4)
C16 Ni6 C1 Au1 -61.9(6)
C2 Ni6 C1 Au1 113.9(3)
Ni4 Ni6 C1 Au1 -87.0(3)
Ni2 Ni6 C1 Au1 166.2(4)
Ni5 Ni6 C1 Au1 154.59(11)
Ni11 Ni6 C1 Au1 85.1(3)
Au3 Ni6 C1 Au1 -144.20(18)
Ni10 Ni6 C1 Au1 62.12(16)
C15 Ni4 C1 Ni3 160.4(7)
C13 Ni4 C1 Ni3 -3.4(3)
Ni6 Ni4 C1 Ni3 179.7(4)
Au3 Ni4 C1 Ni3 -125.60(19)
Au1 Ni4 C1 Ni3 93.0(3)
C15 Ni4 C1 Ni2 -99.4(8)
C13 Ni4 C1 Ni2 96.8(4)
Ni3 Ni4 C1 Ni2 100.2(4)
Ni6 Ni4 C1 Ni2 -80.1(3)
Au3 Ni4 C1 Ni2 -25.4(3)
Au1 Ni4 C1 Ni2 -166.8(4)
C15 Ni4 C1 Ni6 -19.4(9)
C13 Ni4 C1 Ni6 176.8(3)
Ni3 Ni4 C1 Ni6 -179.7(4)
Au3 Ni4 C1 Ni6 54.65(18)
Au1 Ni4 C1 Ni6 -86.7(2)
C15 Ni4 C1 Ni7 148.1(10)
C13 Ni4 C1 Ni7 -15.7(12)
Ni3 Ni4 C1 Ni7 -12.3(10)
Ni6 Ni4 C1 Ni7 167.5(13)
Au3 Ni4 C1 Ni7 -137.9(12)
Au1 Ni4 C1 Ni7 80.8(12)
C15 Ni4 C1 Au1 67.3(9)
C13 Ni4 C1 Au1 -96.5(3)
Ni3 Ni4 C1 Au1 -93.0(3)
Ni6 Ni4 C1 Au1 86.7(2)
Au3 Ni4 C1 Au1 141.35(19)
C8 Ni7 C1 Ni3 -33.8(5)
C3 Ni7 C1 Ni3 154.5(3)
Ni2 Ni7 C1 Ni3 104.1(3)
Ni8 Ni7 C1 Ni3 -178.39(7)
Ni12 Ni7 C1 Ni3 112.68(18)
Ni10 Ni7 C1 Ni3 -152.0(2)
Au2 Ni7 C1 Ni3 55.26(19)
Au1 Ni7 C1 Ni3 -92.2(3)
C8 Ni7 C1 Ni2 -137.9(4)
C3 Ni7 C1 Ni2 50.5(3)
Ni3 Ni7 C1 Ni2 -104.1(3)
Ni8 Ni7 C1 Ni2 77.6(3)
Ni12 Ni7 C1 Ni2 8.6(3)
Ni10 Ni7 C1 Ni2 103.9(2)
Au2 Ni7 C1 Ni2 -48.79(18)
Au1 Ni7 C1 Ni2 163.7(4)
C8 Ni7 C1 Ni6 143.9(4)
C3 Ni7 C1 Ni6 -27.7(4)
Ni3 Ni7 C1 Ni6 177.8(6)
Ni2 Ni7 C1 Ni6 -78.2(4)
Ni8 Ni7 C1 Ni6 -0.6(6)
Ni12 Ni7 C1 Ni6 -69.6(4)
Ni10 Ni7 C1 Ni6 25.7(3)
Au2 Ni7 C1 Ni6 -127.0(4)
Au1 Ni7 C1 Ni6 85.5(4)
C8 Ni7 C1 Ni4 -21.7(14)
C3 Ni7 C1 Ni4 166.7(12)
Ni3 Ni7 C1 Ni4 12.1(10)
Ni2 Ni7 C1 Ni4 116.2(13)
Ni8 Ni7 C1 Ni4 -166.2(10)
Ni12 Ni7 C1 Ni4 124.8(11)
Ni10 Ni7 C1 Ni4 -139.9(12)
Au2 Ni7 C1 Ni4 67.4(12)
Au1 Ni7 C1 Ni4 -80.1(12)
C8 Ni7 C1 Au1 58.4(5)
C3 Ni7 C1 Au1 -113.2(3)
Ni3 Ni7 C1 Au1 92.2(3)
Ni2 Ni7 C1 Au1 -163.7(4)
Ni8 Ni7 C1 Au1 -86.2(3)
Ni12 Ni7 C1 Au1 -155.09(12)
Ni10 Ni7 C1 Au1 -59.81(17)
Au2 Ni7 C1 Au1 147.49(19)
P1 Au1 C1 Ni3 -40.5(9)
Ni10 Au1 C1 Ni3 140.4(3)
Ni6 Au1 C1 Ni3 -158.0(4)
Ni4 Au1 C1 Ni3 -77.7(3)
Ni7 Au1 C1 Ni3 81.3(3)
P1 Au1 C1 Ni2 169.7(7)
Ni10 Au1 C1 Ni2 -9.4(13)
Ni6 Au1 C1 Ni2 52.2(12)
Ni4 Au1 C1 Ni2 132.5(15)
Ni7 Au1 C1 Ni2 -68.5(13)
Ni3 Au1 C1 Ni2 -149.8(15)
P1 Au1 C1 Ni6 117.5(7)
Ni10 Au1 C1 Ni6 -61.66(18)
Ni4 Au1 C1 Ni6 80.3(3)
Ni7 Au1 C1 Ni6 -120.7(3)
Ni3 Au1 C1 Ni6 158.0(4)
P1 Au1 C1 Ni4 37.2(9)
Ni10 Au1 C1 Ni4 -141.9(2)
Ni6 Au1 C1 Ni4 -80.3(3)
Ni7 Au1 C1 Ni4 159.0(4)
Ni3 Au1 C1 Ni4 77.7(3)
P1 Au1 C1 Ni7 -121.7(7)
Ni10 Au1 C1 Ni7 59.08(18)
Ni6 Au1 C1 Ni7 120.7(3)
Ni4 Au1 C1 Ni7 -159.0(4)
Ni3 Au1 C1 Ni7 -81.3(3)
C14 Ni5 C2 C3 173.7(8)
C12 Ni5 C2 C3 -28.0(8)
Ni1 Ni5 C2 C3 -29.9(7)
Ni6 Ni5 C2 C3 121.9(8)
Ni11 Ni5 C2 C3 -156.4(9)
Au3 Ni5 C2 C3 86.6(8)
Ni2 Ni5 C2 C3 51.9(7)
C14 Ni5 C2 Ni11 -29.9(8)
C12 Ni5 C2 Ni11 128.4(3)
Ni1 Ni5 C2 Ni11 126.6(3)
Ni6 Ni5 C2 Ni11 -81.7(2)
Au3 Ni5 C2 Ni11 -117.00(17)
Ni2 Ni5 C2 Ni11 -151.7(3)
C14 Ni5 C2 Ni6 51.8(8)
C12 Ni5 C2 Ni6 -149.9(3)
Ni1 Ni5 C2 Ni6 -151.8(3)
Ni11 Ni5 C2 Ni6 81.7(2)
Au3 Ni5 C2 Ni6 -35.32(19)
Ni2 Ni5 C2 Ni6 -69.97(17)
C14 Ni5 C2 Ni10 7.8(13)
C12 Ni5 C2 Ni10 166.1(7)
Ni1 Ni5 C2 Ni10 164.2(8)
Ni6 Ni5 C2 Ni10 -44.0(6)
Ni11 Ni5 C2 Ni10 37.6(6)
Au3 Ni5 C2 Ni10 -79.4(7)
Ni2 Ni5 C2 Ni10 -114.0(8)
C14 Ni5 C2 Ni1 -156.4(7)
C12 Ni5 C2 Ni1 1.9(3)
Ni6 Ni5 C2 Ni1 151.8(3)
Ni11 Ni5 C2 Ni1 -126.6(3)
Au3 Ni5 C2 Ni1 116.44(12)
Ni2 Ni5 C2 Ni1 81.79(17)
C14 Ni5 C2 Ni9 -99.7(8)
C12 Ni5 C2 Ni9 58.6(4)
Ni1 Ni5 C2 Ni9 56.7(3)
Ni6 Ni5 C2 Ni9 -151.5(4)
Ni11 Ni5 C2 Ni9 -69.8(3)
Au3 Ni5 C2 Ni9 173.2(2)
Ni2 Ni5 C2 Ni9 138.5(4)
C14 Ni5 C2 Ni2 121.8(7)
C12 Ni5 C2 Ni2 -79.9(3)
Ni1 Ni5 C2 Ni2 -81.79(17)
Ni6 Ni5 C2 Ni2 69.97(17)
Ni11 Ni5 C2 Ni2 151.7(3)
Au3 Ni5 C2 Ni2 34.66(17)
C17 Ni11 C2 C3 155.7(7)
C18 Ni11 C2 C3 -56.1(8)
C6 Ni11 C2 C3 48.3(8)
Ni10 Ni11 C2 C3 -41.8(7)
Ni9 Ni11 C2 C3 40.7(7)
Ni5 Ni11 C2 C3 157.6(9)
Ni6 Ni11 C2 C3 -121.7(8)
C17 Ni11 C2 Ni5 -1.9(6)
C18 Ni11 C2 Ni5 146.2(3)
C6 Ni11 C2 Ni5 -109.4(3)
Ni10 Ni11 C2 Ni5 160.6(3)
Ni9 Ni11 C2 Ni5 -117.0(3)
Ni6 Ni11 C2 Ni5 80.7(2)
C17 Ni11 C2 Ni6 -82.6(6)
C18 Ni11 C2 Ni6 65.6(3)
C6 Ni11 C2 Ni6 170.0(3)
Ni10 Ni11 C2 Ni6 79.90(19)
Ni9 Ni11 C2 Ni6 162.4(3)
Ni5 Ni11 C2 Ni6 -80.7(2)
C17 Ni11 C2 Ni10 -162.5(5)
C18 Ni11 C2 Ni10 -14.3(3)
C6 Ni11 C2 Ni10 90.1(3)
Ni9 Ni11 C2 Ni10 82.45(18)
Ni5 Ni11 C2 Ni10 -160.6(3)
Ni6 Ni11 C2 Ni10 -79.90(19)
C17 Ni11 C2 Ni1 62.8(7)
C18 Ni11 C2 Ni1 -149.0(4)
C6 Ni11 C2 Ni1 -44.6(4)
Ni10 Ni11 C2 Ni1 -134.7(5)
Ni9 Ni11 C2 Ni1 -52.2(3)
Ni5 Ni11 C2 Ni1 64.8(3)
Ni6 Ni11 C2 Ni1 145.4(5)
C17 Ni11 C2 Ni9 115.0(5)
C18 Ni11 C2 Ni9 -96.8(3)
C6 Ni11 C2 Ni9 7.6(3)
Ni10 Ni11 C2 Ni9 -82.45(18)
Ni5 Ni11 C2 Ni9 117.0(3)
Ni6 Ni11 C2 Ni9 -162.4(3)
C17 Ni11 C2 Ni2 -63.2(9)
C18 Ni11 C2 Ni2 84.9(7)
C6 Ni11 C2 Ni2 -170.7(6)
Ni10 Ni11 C2 Ni2 99.3(7)
Ni9 Ni11 C2 Ni2 -178.3(8)
Ni5 Ni11 C2 Ni2 -61.3(6)
Ni6 Ni11 C2 Ni2 19.4(5)
C16 Ni6 C2 C3 163.9(5)
C1 Ni6 C2 C3 -12.7(6)
Ni4 Ni6 C2 C3 -34.8(7)
Ni2 Ni6 C2 C3 -55.2(5)
Ni5 Ni6 C2 C3 -138.5(6)
Ni11 Ni6 C2 C3 135.7(6)
Au3 Ni6 C2 C3 -100.8(5)
Ni10 Ni6 C2 C3 63.0(5)
Au1 Ni6 C2 C3 34.3(6)
C16 Ni6 C2 Ni5 -57.6(4)
C1 Ni6 C2 Ni5 125.8(3)
Ni4 Ni6 C2 Ni5 103.8(2)
Ni2 Ni6 C2 Ni5 83.27(19)
Ni11 Ni6 C2 Ni5 -85.8(2)
Au3 Ni6 C2 Ni5 37.7(2)
Ni10 Ni6 C2 Ni5 -158.4(3)
Au1 Ni6 C2 Ni5 172.84(12)
C16 Ni6 C2 Ni11 28.2(5)
C1 Ni6 C2 Ni11 -148.4(3)
Ni4 Ni6 C2 Ni11 -170.45(7)
Ni2 Ni6 C2 Ni11 169.1(3)
Ni5 Ni6 C2 Ni11 85.8(2)
Au3 Ni6 C2 Ni11 123.46(16)
Ni10 Ni6 C2 Ni11 -72.65(19)
Au1 Ni6 C2 Ni11 -101.36(18)
C16 Ni6 C2 Ni10 100.9(4)
C1 Ni6 C2 Ni10 -75.8(3)
Ni4 Ni6 C2 Ni10 -97.8(2)
Ni2 Ni6 C2 Ni10 -118.3(2)
Ni5 Ni6 C2 Ni10 158.4(3)
Ni11 Ni6 C2 Ni10 72.65(19)
Au3 Ni6 C2 Ni10 -163.89(12)
Au1 Ni6 C2 Ni10 -28.7(2)
C16 Ni6 C2 Ni1 -102.7(6)
C1 Ni6 C2 Ni1 80.6(6)
Ni4 Ni6 C2 Ni1 58.6(7)
Ni2 Ni6 C2 Ni1 38.1(5)
Ni5 Ni6 C2 Ni1 -45.2(4)
Ni11 Ni6 C2 Ni1 -131.0(7)
Au3 Ni6 C2 Ni1 -7.5(6)
Ni10 Ni6 C2 Ni1 156.4(7)
Au1 Ni6 C2 Ni1 127.7(5)
C16 Ni6 C2 Ni9 63.3(9)
C1 Ni6 C2 Ni9 -113.3(7)
Ni4 Ni6 C2 Ni9 -135.4(6)
Ni2 Ni6 C2 Ni9 -155.8(8)
Ni5 Ni6 C2 Ni9 120.9(8)
Ni11 Ni6 C2 Ni9 35.1(6)
Au3 Ni6 C2 Ni9 158.6(7)
Ni10 Ni6 C2 Ni9 -37.6(6)
Au1 Ni6 C2 Ni9 -66.3(7)
C16 Ni6 C2 Ni2 -140.9(3)
C1 Ni6 C2 Ni2 42.5(2)
Ni4 Ni6 C2 Ni2 20.5(3)
Ni5 Ni6 C2 Ni2 -83.27(19)
Ni11 Ni6 C2 Ni2 -169.1(3)
Au3 Ni6 C2 Ni2 -45.61(14)
Ni10 Ni6 C2 Ni2 118.3(2)
Au1 Ni6 C2 Ni2 89.57(12)
C7 Ni10 C2 C3 6.7(8)
C18 Ni10 C2 C3 164.4(4)
Ni11 Ni10 C2 C3 150.0(5)
Ni8 Ni10 C2 C3 21.6(4)
Ni7 Ni10 C2 C3 -39.0(4)
Ni6 Ni10 C2 C3 -125.5(5)
Ni9 Ni10 C2 C3 72.9(4)
Au1 Ni10 C2 C3 -96.5(4)
C7 Ni10 C2 Ni5 176.8(6)
C18 Ni10 C2 Ni5 -25.5(8)
C3 Ni10 C2 Ni5 170.0(10)
Ni11 Ni10 C2 Ni5 -39.9(6)
Ni8 Ni10 C2 Ni5 -168.4(7)
Ni7 Ni10 C2 Ni5 131.0(7)
Ni6 Ni10 C2 Ni5 44.5(6)
Ni9 Ni10 C2 Ni5 -117.1(8)
Au1 Ni10 C2 Ni5 73.5(7)
C7 Ni10 C2 Ni11 -143.3(6)
C18 Ni10 C2 Ni11 14.4(3)
C3 Ni10 C2 Ni11 -150.0(5)
Ni8 Ni10 C2 Ni11 -128.45(17)
Ni7 Ni10 C2 Ni11 170.9(2)
Ni6 Ni10 C2 Ni11 84.4(2)
Ni9 Ni10 C2 Ni11 -77.15(18)
Au1 Ni10 C2 Ni11 113.43(14)
C7 Ni10 C2 Ni6 132.3(6)
C18 Ni10 C2 Ni6 -70.0(3)
C3 Ni10 C2 Ni6 125.5(5)
Ni11 Ni10 C2 Ni6 -84.4(2)
Ni8 Ni10 C2 Ni6 147.12(18)
Ni7 Ni10 C2 Ni6 86.51(16)
Ni9 Ni10 C2 Ni6 -161.6(3)
Au1 Ni10 C2 Ni6 29.0(2)
C7 Ni10 C2 Ni1 -25.7(10)
C18 Ni10 C2 Ni1 132.0(5)
C3 Ni10 C2 Ni1 -32.4(4)
Ni11 Ni10 C2 Ni1 117.6(5)
Ni8 Ni10 C2 Ni1 -10.9(4)
Ni7 Ni10 C2 Ni1 -71.5(5)
Ni6 Ni10 C2 Ni1 -158.0(6)
Ni9 Ni10 C2 Ni1 40.4(4)
Au1 Ni10 C2 Ni1 -129.0(4)
C7 Ni10 C2 Ni9 -66.1(7)
C18 Ni10 C2 Ni9 91.5(3)
C3 Ni10 C2 Ni9 -72.9(4)
Ni11 Ni10 C2 Ni9 77.15(18)
Ni8 Ni10 C2 Ni9 -51.30(14)
Ni7 Ni10 C2 Ni9 -111.91(18)
Ni6 Ni10 C2 Ni9 161.6(3)
Au1 Ni10 C2 Ni9 -169.42(11)
C7 Ni10 C2 Ni2 70.9(7)
C18 Ni10 C2 Ni2 -131.4(3)
C3 Ni10 C2 Ni2 64.2(4)
Ni11 Ni10 C2 Ni2 -145.8(4)
Ni8 Ni10 C2 Ni2 85.8(3)
Ni7 Ni10 C2 Ni2 25.2(2)
Ni6 Ni10 C2 Ni2 -61.3(2)
Ni9 Ni10 C2 Ni2 137.1(4)
Au1 Ni10 C2 Ni2 -32.3(3)
C12 Ni1 C2 C3 156.9(4)
C10 Ni1 C2 C3 24.6(6)
C20 Ni1 C2 C3 -97.6(5)
Ni12 Ni1 C2 C3 15.9(4)
Ni5 Ni1 C2 C3 158.8(5)
Ni9 Ni1 C2 C3 -75.9(4)
Ni2 Ni1 C2 C3 75.8(4)
C12 Ni1 C2 Ni5 -1.9(3)
C10 Ni1 C2 Ni5 -134.2(4)
C20 Ni1 C2 Ni5 103.6(3)
C3 Ni1 C2 Ni5 -158.8(5)
Ni12 Ni1 C2 Ni5 -142.87(17)
Ni9 Ni1 C2 Ni5 125.3(3)
Ni2 Ni1 C2 Ni5 -83.00(19)
C12 Ni1 C2 Ni11 -72.9(5)
C10 Ni1 C2 Ni11 154.8(4)
C20 Ni1 C2 Ni11 32.6(5)
C3 Ni1 C2 Ni11 130.2(6)
Ni12 Ni1 C2 Ni11 146.2(4)
Ni5 Ni1 C2 Ni11 -71.0(4)
Ni9 Ni1 C2 Ni11 54.4(3)
Ni2 Ni1 C2 Ni11 -154.0(5)
C12 Ni1 C2 Ni6 45.2(6)
C10 Ni1 C2 Ni6 -87.0(7)
C20 Ni1 C2 Ni6 150.7(6)
C3 Ni1 C2 Ni6 -111.6(7)
Ni12 Ni1 C2 Ni6 -95.7(5)
Ni5 Ni1 C2 Ni6 47.2(5)
Ni9 Ni1 C2 Ni6 172.5(7)
Ni2 Ni1 C2 Ni6 -35.8(4)
C12 Ni1 C2 Ni10 -170.0(5)
C10 Ni1 C2 Ni10 57.8(7)
C20 Ni1 C2 Ni10 -64.5(6)
C3 Ni1 C2 Ni10 33.2(4)
Ni12 Ni1 C2 Ni10 49.1(5)
Ni5 Ni1 C2 Ni10 -168.0(6)
Ni9 Ni1 C2 Ni10 -42.7(4)
Ni2 Ni1 C2 Ni10 109.0(5)
C12 Ni1 C2 Ni9 -127.3(3)
C10 Ni1 C2 Ni9 100.5(4)
C20 Ni1 C2 Ni9 -21.8(3)
C3 Ni1 C2 Ni9 75.9(4)
Ni12 Ni1 C2 Ni9 91.80(14)
Ni5 Ni1 C2 Ni9 -125.3(3)
Ni2 Ni1 C2 Ni9 151.7(3)
C12 Ni1 C2 Ni2 81.1(3)
C10 Ni1 C2 Ni2 -51.2(5)
C20 Ni1 C2 Ni2 -173.4(3)
C3 Ni1 C2 Ni2 -75.8(4)
Ni12 Ni1 C2 Ni2 -59.87(14)
Ni5 Ni1 C2 Ni2 83.00(19)
Ni9 Ni1 C2 Ni2 -151.7(3)
C6 Ni9 C2 C3 -159.8(5)
C5 Ni9 C2 C3 -28.5(6)
C20 Ni9 C2 C3 96.9(5)
Ni8 Ni9 C2 C3 -22.0(4)
Ni1 Ni9 C2 C3 75.4(4)
Ni11 Ni9 C2 C3 -150.2(5)
Ni10 Ni9 C2 C3 -76.6(4)
C6 Ni9 C2 Ni5 66.6(4)
C5 Ni9 C2 Ni5 -162.1(4)
C20 Ni9 C2 Ni5 -36.7(4)
C3 Ni9 C2 Ni5 -133.6(6)
Ni8 Ni9 C2 Ni5 -155.6(3)
Ni1 Ni9 C2 Ni5 -58.3(3)
Ni11 Ni9 C2 Ni5 76.2(3)
Ni10 Ni9 C2 Ni5 149.8(4)
C6 Ni9 C2 Ni11 -9.6(3)
C5 Ni9 C2 Ni11 121.7(4)
C20 Ni9 C2 Ni11 -112.9(3)
C3 Ni9 C2 Ni11 150.2(5)
Ni8 Ni9 C2 Ni11 128.20(17)
Ni1 Ni9 C2 Ni11 -134.4(3)
Ni10 Ni9 C2 Ni11 73.63(18)
C6 Ni9 C2 Ni6 -45.7(8)
C5 Ni9 C2 Ni6 85.5(8)
C20 Ni9 C2 Ni6 -149.0(7)
C3 Ni9 C2 Ni6 114.0(9)
Ni8 Ni9 C2 Ni6 92.0(7)
Ni1 Ni9 C2 Ni6 -170.6(8)
Ni11 Ni9 C2 Ni6 -36.2(6)
Ni10 Ni9 C2 Ni6 37.5(6)
C6 Ni9 C2 Ni10 -83.2(3)
C5 Ni9 C2 Ni10 48.1(5)
C20 Ni9 C2 Ni10 173.5(3)
C3 Ni9 C2 Ni10 76.6(4)
Ni8 Ni9 C2 Ni10 54.57(15)
Ni1 Ni9 C2 Ni10 151.9(3)
Ni11 Ni9 C2 Ni10 -73.63(18)
C6 Ni9 C2 Ni1 124.8(3)
C5 Ni9 C2 Ni1 -103.9(4)
C20 Ni9 C2 Ni1 21.6(3)
C3 Ni9 C2 Ni1 -75.4(4)
Ni8 Ni9 C2 Ni1 -97.37(14)
Ni11 Ni9 C2 Ni1 134.4(3)
Ni10 Ni9 C2 Ni1 -151.9(3)
C6 Ni9 C2 Ni2 169.1(5)
C5 Ni9 C2 Ni2 -59.7(7)
C20 Ni9 C2 Ni2 65.8(5)
C3 Ni9 C2 Ni2 -31.2(4)
Ni8 Ni9 C2 Ni2 -53.2(4)
Ni1 Ni9 C2 Ni2 44.2(4)
Ni11 Ni9 C2 Ni2 178.6(6)
Ni10 Ni9 C2 Ni2 -107.7(5)
C11 Ni2 C2 C3 -102.7(5)
C1 Ni2 C2 C3 87.7(5)
Ni6 Ni2 C2 C3 131.3(5)
Ni7 Ni2 C2 C3 38.1(4)
Au2 Ni2 C2 C3 4.2(5)
Au3 Ni2 C2 C3 177.1(4)
Ni5 Ni2 C2 C3 -145.8(5)
Ni12 Ni2 C2 C3 -22.5(4)
Ni1 Ni2 C2 C3 -72.2(4)
Ni3 Ni2 C2 C3 71.7(4)
C11 Ni2 C2 Ni5 43.1(4)
C1 Ni2 C2 Ni5 -126.5(3)
C3 Ni2 C2 Ni5 145.8(5)
Ni6 Ni2 C2 Ni5 -82.9(2)
Ni7 Ni2 C2 Ni5 -176.1(2)
Au2 Ni2 C2 Ni5 150.03(11)
Au3 Ni2 C2 Ni5 -37.1(2)
Ni12 Ni2 C2 Ni5 123.3(2)
Ni1 Ni2 C2 Ni5 73.6(2)
Ni3 Ni2 C2 Ni5 -142.45(13)
C11 Ni2 C2 Ni11 105.4(7)
C1 Ni2 C2 Ni11 -64.2(7)
C3 Ni2 C2 Ni11 -151.8(9)
Ni6 Ni2 C2 Ni11 -20.6(5)
Ni7 Ni2 C2 Ni11 -113.8(7)
Au2 Ni2 C2 Ni11 -147.6(5)
Au3 Ni2 C2 Ni11 25.3(7)
Ni5 Ni2 C2 Ni11 62.4(6)
Ni12 Ni2 C2 Ni11 -174.3(7)
Ni1 Ni2 C2 Ni11 135.9(8)
Ni3 Ni2 C2 Ni11 -80.1(7)
C11 Ni2 C2 Ni6 126.0(3)
C1 Ni2 C2 Ni6 -43.6(2)
C3 Ni2 C2 Ni6 -131.3(5)
Ni7 Ni2 C2 Ni6 -93.23(15)
Au2 Ni2 C2 Ni6 -127.06(14)
Au3 Ni2 C2 Ni6 45.82(16)
Ni5 Ni2 C2 Ni6 82.9(2)
Ni12 Ni2 C2 Ni6 -153.74(19)
Ni1 Ni2 C2 Ni6 156.5(3)
Ni3 Ni2 C2 Ni6 -59.5(2)
C11 Ni2 C2 Ni10 -167.2(3)
C1 Ni2 C2 Ni10 23.2(3)
C3 Ni2 C2 Ni10 -64.5(4)
Ni6 Ni2 C2 Ni10 66.8(2)
Ni7 Ni2 C2 Ni10 -26.4(2)
Au2 Ni2 C2 Ni10 -60.2(4)
Au3 Ni2 C2 Ni10 112.6(3)
Ni5 Ni2 C2 Ni10 149.7(4)
Ni12 Ni2 C2 Ni10 -86.9(3)
Ni1 Ni2 C2 Ni10 -136.7(4)
Ni3 Ni2 C2 Ni10 7.3(4)
C11 Ni2 C2 Ni1 -30.5(4)
C1 Ni2 C2 Ni1 159.9(3)
C3 Ni2 C2 Ni1 72.2(4)
Ni6 Ni2 C2 Ni1 -156.5(3)
Ni7 Ni2 C2 Ni1 110.30(19)
Au2 Ni2 C2 Ni1 76.5(2)
Au3 Ni2 C2 Ni1 -110.66(16)
Ni5 Ni2 C2 Ni1 -73.6(2)
Ni12 Ni2 C2 Ni1 49.78(14)
Ni3 Ni2 C2 Ni1 143.99(11)
C11 Ni2 C2 Ni9 -72.1(6)
C1 Ni2 C2 Ni9 118.3(5)
C3 Ni2 C2 Ni9 30.6(4)
Ni6 Ni2 C2 Ni9 161.9(6)
Ni7 Ni2 C2 Ni9 68.7(4)
Au2 Ni2 C2 Ni9 34.8(6)
Au3 Ni2 C2 Ni9 -152.3(4)
Ni5 Ni2 C2 Ni9 -115.2(6)
Ni12 Ni2 C2 Ni9 8.2(4)
Ni1 Ni2 C2 Ni9 -41.6(4)
Ni3 Ni2 C2 Ni9 102.4(4)
Ni5 C2 C3 Ni12 -0.5(13)
Ni11 C2 C3 Ni12 -146.8(5)
Ni6 C2 C3 Ni12 106.8(8)
Ni10 C2 C3 Ni12 172.0(8)
Ni1 C2 C3 Ni12 -30.7(7)
Ni9 C2 C3 Ni12 -105.1(8)
Ni2 C2 C3 Ni12 53.7(7)
Ni5 C2 C3 Ni8 145.5(5)
Ni11 C2 C3 Ni8 -0.9(12)
Ni6 C2 C3 Ni8 -107.2(7)
Ni10 C2 C3 Ni8 -42.1(6)
Ni1 C2 C3 Ni8 115.2(7)
Ni9 C2 C3 Ni8 40.8(6)
Ni2 C2 C3 Ni8 -160.4(7)
Ni5 C2 C3 Ni7 -110.2(7)
Ni11 C2 C3 Ni7 103.5(7)
Ni6 C2 C3 Ni7 -2.9(7)
Ni10 C2 C3 Ni7 62.3(4)
Ni1 C2 C3 Ni7 -140.4(5)
Ni9 C2 C3 Ni7 145.2(5)
Ni2 C2 C3 Ni7 -56.0(4)
Ni5 C2 C3 Ni1 30.3(7)
Ni11 C2 C3 Ni1 -116.1(7)
Ni6 C2 C3 Ni1 137.6(4)
Ni10 C2 C3 Ni1 -157.2(3)
Ni9 C2 C3 Ni1 -74.38(17)
Ni2 C2 C3 Ni1 84.43(18)
Ni5 C2 C3 Ni9 104.7(7)
Ni11 C2 C3 Ni9 -41.7(6)
Ni6 C2 C3 Ni9 -148.0(4)
Ni10 C2 C3 Ni9 -82.85(18)
Ni1 C2 C3 Ni9 74.38(17)
Ni2 C2 C3 Ni9 158.8(3)
Ni5 C2 C3 Ni10 -172.5(7)
Ni11 C2 C3 Ni10 41.2(6)
Ni6 C2 C3 Ni10 -65.2(4)
Ni1 C2 C3 Ni10 157.2(3)
Ni9 C2 C3 Ni10 82.85(18)
Ni2 C2 C3 Ni10 -118.3(2)
Ni5 C2 C3 Ni2 -54.2(7)
Ni11 C2 C3 Ni2 159.5(7)
Ni6 C2 C3 Ni2 53.2(4)
Ni10 C2 C3 Ni2 118.3(2)
Ni1 C2 C3 Ni2 -84.43(18)
Ni9 C2 C3 Ni2 -158.8(3)
C9 Ni12 C3 C2 -177.0(8)
C10 Ni12 C3 C2 34.8(9)
Ni1 Ni12 C3 C2 30.8(7)
Ni8 Ni12 C3 C2 156.2(10)
Ni7 Ni12 C3 C2 -122.1(9)
Au2 Ni12 C3 C2 -85.2(8)
Ni2 Ni12 C3 C2 -51.1(7)
C9 Ni12 C3 Ni8 26.7(7)
C10 Ni12 C3 Ni8 -121.4(3)
Ni1 Ni12 C3 Ni8 -125.5(3)
Ni7 Ni12 C3 Ni8 81.7(2)
Au2 Ni12 C3 Ni8 118.51(17)
Ni2 Ni12 C3 Ni8 152.6(3)
C9 Ni12 C3 Ni7 -54.9(7)
C10 Ni12 C3 Ni7 156.9(3)
Ni1 Ni12 C3 Ni7 152.9(3)
Ni8 Ni12 C3 Ni7 -81.7(2)
Au2 Ni12 C3 Ni7 36.9(2)
Ni2 Ni12 C3 Ni7 70.98(19)
C9 Ni12 C3 Ni1 152.2(6)
C10 Ni12 C3 Ni1 4.1(3)
Ni8 Ni12 C3 Ni1 125.5(3)
Ni7 Ni12 C3 Ni1 -152.9(3)
Au2 Ni12 C3 Ni1 -116.00(13)
Ni2 Ni12 C3 Ni1 -81.88(19)
C9 Ni12 C3 Ni9 93.9(7)
C10 Ni12 C3 Ni9 -54.2(4)
Ni1 Ni12 C3 Ni9 -58.2(3)
Ni8 Ni12 C3 Ni9 67.2(3)
Ni7 Ni12 C3 Ni9 148.9(5)
Au2 Ni12 C3 Ni9 -174.2(3)
Ni2 Ni12 C3 Ni9 -140.1(4)
C9 Ni12 C3 Ni10 -12.8(12)
C10 Ni12 C3 Ni10 -160.9(7)
Ni1 Ni12 C3 Ni10 -165.0(9)
Ni8 Ni12 C3 Ni10 -39.5(6)
Ni7 Ni12 C3 Ni10 42.2(7)
Au2 Ni12 C3 Ni10 79.0(8)
Ni2 Ni12 C3 Ni10 113.2(8)
C9 Ni12 C3 Ni2 -125.9(6)
C10 Ni12 C3 Ni2 86.0(3)
Ni1 Ni12 C3 Ni2 81.88(19)
Ni8 Ni12 C3 Ni2 -152.6(3)
Ni7 Ni12 C3 Ni2 -70.98(19)
Au2 Ni12 C3 Ni2 -34.12(18)
C4 Ni8 C3 C2 159.2(8)
C5 Ni8 C3 C2 -49.5(8)
Ni9 Ni8 C3 C2 -40.7(7)
Ni10 Ni8 C3 C2 40.2(7)
Ni12 Ni8 C3 C2 -158.1(9)
Ni7 Ni8 C3 C2 119.0(8)
C4 Ni8 C3 Ni12 -42.8(9)
C5 Ni8 C3 Ni12 108.5(3)
Ni9 Ni8 C3 Ni12 117.4(3)
Ni10 Ni8 C3 Ni12 -161.7(3)
Ni7 Ni8 C3 Ni12 -82.9(2)
C4 Ni8 C3 Ni7 40.2(9)
C5 Ni8 C3 Ni7 -168.6(3)
Ni9 Ni8 C3 Ni7 -159.7(3)
Ni10 Ni8 C3 Ni7 -78.8(2)
Ni12 Ni8 C3 Ni7 82.9(2)
C4 Ni8 C3 Ni1 -106.4(8)
C5 Ni8 C3 Ni1 44.8(5)
Ni9 Ni8 C3 Ni1 53.7(3)
Ni10 Ni8 C3 Ni1 134.6(4)
Ni12 Ni8 C3 Ni1 -63.7(3)
Ni7 Ni8 C3 Ni1 -146.6(5)
C4 Ni8 C3 Ni9 -160.2(7)
C5 Ni8 C3 Ni9 -8.9(3)
Ni10 Ni8 C3 Ni9 80.85(18)
Ni12 Ni8 C3 Ni9 -117.4(3)
Ni7 Ni8 C3 Ni9 159.7(3)
C4 Ni8 C3 Ni10 119.0(8)
C5 Ni8 C3 Ni10 -89.7(3)
Ni9 Ni8 C3 Ni10 -80.85(18)
Ni12 Ni8 C3 Ni10 161.7(3)
Ni7 Ni8 C3 Ni10 78.8(2)
C4 Ni8 C3 Ni2 16.5(13)
C5 Ni8 C3 Ni2 167.8(7)
Ni9 Ni8 C3 Ni2 176.6(8)
Ni10 Ni8 C3 Ni2 -102.5(7)
Ni12 Ni8 C3 Ni2 59.2(6)
Ni7 Ni8 C3 Ni2 -23.7(5)
C8 Ni7 C3 C2 -154.6(6)
C1 Ni7 C3 C2 16.7(6)
Ni3 Ni7 C3 C2 42.4(6)
Ni2 Ni7 C3 C2 57.4(5)
Ni8 Ni7 C3 C2 -135.7(6)
Ni12 Ni7 C3 C2 141.1(6)
Ni10 Ni7 C3 C2 -58.1(5)
Au2 Ni7 C3 C2 103.8(5)
Au1 Ni7 C3 C2 -28.5(6)
C8 Ni7 C3 Ni12 64.3(5)
C1 Ni7 C3 Ni12 -124.4(3)
Ni3 Ni7 C3 Ni12 -98.7(3)
Ni2 Ni7 C3 Ni12 -83.7(2)
Ni8 Ni7 C3 Ni12 83.2(3)
Ni10 Ni7 C3 Ni12 160.8(3)
Au2 Ni7 C3 Ni12 -37.3(2)
Au1 Ni7 C3 Ni12 -169.59(13)
C8 Ni7 C3 Ni8 -18.9(6)
C1 Ni7 C3 Ni8 152.3(3)
Ni3 Ni7 C3 Ni8 178.08(7)
Ni2 Ni7 C3 Ni8 -167.0(3)
Ni12 Ni7 C3 Ni8 -83.2(3)
Ni10 Ni7 C3 Ni8 77.5(2)
Au2 Ni7 C3 Ni8 -120.57(17)
Au1 Ni7 C3 Ni8 107.18(18)
C8 Ni7 C3 Ni1 109.8(7)
C1 Ni7 C3 Ni1 -79.0(6)
Ni3 Ni7 C3 Ni1 -53.3(7)
Ni2 Ni7 C3 Ni1 -38.3(5)
Ni8 Ni7 C3 Ni1 128.7(7)
Ni12 Ni7 C3 Ni1 45.4(5)
Ni10 Ni7 C3 Ni1 -153.8(7)
Au2 Ni7 C3 Ni1 8.1(6)
Au1 Ni7 C3 Ni1 -124.2(6)
C8 Ni7 C3 Ni9 -55.9(9)
C1 Ni7 C3 Ni9 115.3(7)
Ni3 Ni7 C3 Ni9 141.0(5)
Ni2 Ni7 C3 Ni9 156.0(8)
Ni8 Ni7 C3 Ni9 -37.1(5)
Ni12 Ni7 C3 Ni9 -120.3(8)
Ni10 Ni7 C3 Ni9 40.5(6)
Au2 Ni7 C3 Ni9 -157.6(6)
Au1 Ni7 C3 Ni9 70.1(7)
C8 Ni7 C3 Ni10 -96.4(5)
C1 Ni7 C3 Ni10 74.8(3)
Ni3 Ni7 C3 Ni10 100.5(2)
Ni2 Ni7 C3 Ni10 115.5(2)
Ni8 Ni7 C3 Ni10 -77.5(2)
Ni12 Ni7 C3 Ni10 -160.8(3)
Au2 Ni7 C3 Ni10 161.89(12)
Au1 Ni7 C3 Ni10 29.6(2)
C8 Ni7 C3 Ni2 148.1(4)
C1 Ni7 C3 Ni2 -40.7(2)
Ni3 Ni7 C3 Ni2 -15.0(3)
Ni8 Ni7 C3 Ni2 167.0(3)
Ni12 Ni7 C3 Ni2 83.7(2)
Ni10 Ni7 C3 Ni2 -115.5(2)
Au2 Ni7 C3 Ni2 46.38(14)
Au1 Ni7 C3 Ni2 -85.87(13)
C12 Ni1 C3 C2 -33.2(6)
C10 Ni1 C3 C2 -163.3(4)
C20 Ni1 C3 C2 91.5(5)
Ni12 Ni1 C3 C2 -159.2(5)
Ni5 Ni1 C3 C2 -16.1(4)
Ni9 Ni1 C3 C2 76.9(4)
Ni2 Ni1 C3 C2 -75.0(4)
C12 Ni1 C3 Ni12 126.0(4)
C10 Ni1 C3 Ni12 -4.1(3)
C20 Ni1 C3 Ni12 -109.3(3)
C2 Ni1 C3 Ni12 159.2(5)
Ni5 Ni1 C3 Ni12 143.16(17)
Ni9 Ni1 C3 Ni12 -123.9(3)
Ni2 Ni1 C3 Ni12 84.2(2)
C12 Ni1 C3 Ni8 -165.0(4)
C10 Ni1 C3 Ni8 64.9(4)
C20 Ni1 C3 Ni8 -40.3(5)
C2 Ni1 C3 Ni8 -131.8(6)
Ni12 Ni1 C3 Ni8 69.0(3)
Ni5 Ni1 C3 Ni8 -147.8(4)
Ni9 Ni1 C3 Ni8 -54.8(3)
Ni2 Ni1 C3 Ni8 153.2(5)
C12 Ni1 C3 Ni7 78.1(8)
C10 Ni1 C3 Ni7 -52.0(7)
C20 Ni1 C3 Ni7 -157.2(6)
C2 Ni1 C3 Ni7 111.4(8)
Ni12 Ni1 C3 Ni7 -47.9(5)
Ni5 Ni1 C3 Ni7 95.3(6)
Ni9 Ni1 C3 Ni7 -171.7(7)
Ni2 Ni1 C3 Ni7 36.3(5)
C12 Ni1 C3 Ni9 -110.2(4)
C10 Ni1 C3 Ni9 119.7(3)
C20 Ni1 C3 Ni9 14.6(3)
C2 Ni1 C3 Ni9 -76.9(4)
Ni12 Ni1 C3 Ni9 123.9(3)
Ni5 Ni1 C3 Ni9 -92.98(15)
Ni2 Ni1 C3 Ni9 -152.0(3)
C12 Ni1 C3 Ni10 -64.2(7)
C10 Ni1 C3 Ni10 165.7(5)
C20 Ni1 C3 Ni10 60.5(6)
C2 Ni1 C3 Ni10 -30.9(4)
Ni12 Ni1 C3 Ni10 169.8(6)
Ni5 Ni1 C3 Ni10 -47.0(5)
Ni9 Ni1 C3 Ni10 46.0(4)
Ni2 Ni1 C3 Ni10 -106.0(5)
C12 Ni1 C3 Ni2 41.8(5)
C10 Ni1 C3 Ni2 -88.3(3)
C20 Ni1 C3 Ni2 166.5(3)
C2 Ni1 C3 Ni2 75.0(4)
Ni12 Ni1 C3 Ni2 -84.2(2)
Ni5 Ni1 C3 Ni2 58.99(14)
Ni9 Ni1 C3 Ni2 152.0(3)
C6 Ni9 C3 C2 31.6(7)
C5 Ni9 C3 C2 159.9(4)
C20 Ni9 C3 C2 -91.3(5)
Ni8 Ni9 C3 C2 150.8(5)
Ni1 Ni9 C3 C2 -76.9(4)
Ni11 Ni9 C3 C2 22.2(4)
Ni10 Ni9 C3 C2 71.9(4)
C6 Ni9 C3 Ni12 167.7(4)
C5 Ni9 C3 Ni12 -64.0(4)
C20 Ni9 C3 Ni12 44.8(5)
C2 Ni9 C3 Ni12 136.1(6)
Ni8 Ni9 C3 Ni12 -73.1(3)
Ni1 Ni9 C3 Ni12 59.2(3)
Ni11 Ni9 C3 Ni12 158.3(3)
Ni10 Ni9 C3 Ni12 -152.0(5)
C6 Ni9 C3 Ni8 -119.3(5)
C5 Ni9 C3 Ni8 9.0(3)
C20 Ni9 C3 Ni8 117.9(3)
C2 Ni9 C3 Ni8 -150.8(5)
Ni1 Ni9 C3 Ni8 132.3(3)
Ni11 Ni9 C3 Ni8 -128.64(18)
Ni10 Ni9 C3 Ni8 -79.0(2)
C6 Ni9 C3 Ni7 -80.8(9)
C5 Ni9 C3 Ni7 47.5(8)
C20 Ni9 C3 Ni7 156.4(7)
C2 Ni9 C3 Ni7 -112.3(9)
Ni8 Ni9 C3 Ni7 38.5(6)
Ni1 Ni9 C3 Ni7 170.8(8)
Ni11 Ni9 C3 Ni7 -90.1(7)
Ni10 Ni9 C3 Ni7 -40.4(6)
C6 Ni9 C3 Ni1 108.4(5)
C5 Ni9 C3 Ni1 -123.3(3)
C20 Ni9 C3 Ni1 -14.4(3)
C2 Ni9 C3 Ni1 76.9(4)
Ni8 Ni9 C3 Ni1 -132.3(3)
Ni11 Ni9 C3 Ni1 99.07(15)
Ni10 Ni9 C3 Ni1 148.8(3)
C6 Ni9 C3 Ni10 -40.3(6)
C5 Ni9 C3 Ni10 88.0(3)
C20 Ni9 C3 Ni10 -163.2(3)
C2 Ni9 C3 Ni10 -71.9(4)
Ni8 Ni9 C3 Ni10 79.0(2)
Ni1 Ni9 C3 Ni10 -148.8(3)
Ni11 Ni9 C3 Ni10 -49.69(14)
C6 Ni9 C3 Ni2 63.4(8)
C5 Ni9 C3 Ni2 -168.3(5)
C20 Ni9 C3 Ni2 -59.4(6)
C2 Ni9 C3 Ni2 31.9(4)
Ni8 Ni9 C3 Ni2 -177.3(7)
Ni1 Ni9 C3 Ni2 -45.0(4)
Ni11 Ni9 C3 Ni2 54.1(5)
Ni10 Ni9 C3 Ni2 103.8(6)
C7 Ni10 C3 C2 -176.6(4)
C18 Ni10 C3 C2 -22.6(6)
Ni11 Ni10 C3 C2 -22.9(4)
Ni8 Ni10 C3 C2 -150.6(5)
Ni7 Ni10 C3 C2 126.0(5)
Ni6 Ni10 C3 C2 40.1(4)
Ni9 Ni10 C3 C2 -75.5(4)
Au1 Ni10 C3 C2 94.6(4)
C7 Ni10 C3 Ni12 14.5(9)
C18 Ni10 C3 Ni12 168.4(7)
C2 Ni10 C3 Ni12 -169.0(11)
Ni11 Ni10 C3 Ni12 168.1(8)
Ni8 Ni10 C3 Ni12 40.5(7)
Ni7 Ni10 C3 Ni12 -43.0(7)
Ni6 Ni10 C3 Ni12 -128.9(8)
Ni9 Ni10 C3 Ni12 115.5(9)
Au1 Ni10 C3 Ni12 -74.4(8)
C7 Ni10 C3 Ni8 -26.0(4)
C18 Ni10 C3 Ni8 128.0(4)
C2 Ni10 C3 Ni8 150.6(5)
Ni11 Ni10 C3 Ni8 127.64(18)
Ni7 Ni10 C3 Ni8 -83.5(2)
Ni6 Ni10 C3 Ni8 -169.4(2)
Ni9 Ni10 C3 Ni8 75.0(2)
Au1 Ni10 C3 Ni8 -114.84(16)
C7 Ni10 C3 Ni7 57.5(4)
C18 Ni10 C3 Ni7 -148.6(4)
C2 Ni10 C3 Ni7 -126.0(5)
Ni11 Ni10 C3 Ni7 -148.88(19)
Ni8 Ni10 C3 Ni7 83.5(2)
Ni6 Ni10 C3 Ni7 -85.87(17)
Ni9 Ni10 C3 Ni7 158.5(3)
Au1 Ni10 C3 Ni7 -31.4(2)
C7 Ni10 C3 Ni1 -145.0(5)
C18 Ni10 C3 Ni1 9.0(7)
C2 Ni10 C3 Ni1 31.6(4)
Ni11 Ni10 C3 Ni1 8.7(4)
Ni8 Ni10 C3 Ni1 -119.0(6)
Ni7 Ni10 C3 Ni1 157.5(6)
Ni6 Ni10 C3 Ni1 71.7(5)
Ni9 Ni10 C3 Ni1 -43.9(4)
Au1 Ni10 C3 Ni1 126.2(4)
C7 Ni10 C3 Ni9 -101.1(3)
C18 Ni10 C3 Ni9 52.9(5)
C2 Ni10 C3 Ni9 75.5(4)
Ni11 Ni10 C3 Ni9 52.59(15)
Ni8 Ni10 C3 Ni9 -75.0(2)
Ni7 Ni10 C3 Ni9 -158.5(3)
Ni6 Ni10 C3 Ni9 115.60(19)
Au1 Ni10 C3 Ni9 170.11(11)
C7 Ni10 C3 Ni2 121.0(4)
C18 Ni10 C3 Ni2 -85.0(5)
C2 Ni10 C3 Ni2 -62.4(4)
Ni11 Ni10 C3 Ni2 -85.4(3)
Ni8 Ni10 C3 Ni2 147.0(4)
Ni7 Ni10 C3 Ni2 63.5(2)
Ni6 Ni10 C3 Ni2 -22.3(2)
Ni9 Ni10 C3 Ni2 -137.9(4)
Au1 Ni10 C3 Ni2 32.2(3)
C11 Ni2 C3 C2 104.9(5)
C1 Ni2 C3 C2 -86.2(4)
Ni6 Ni2 C3 C2 -36.6(4)
Ni7 Ni2 C3 C2 -128.2(5)
Au2 Ni2 C3 C2 -176.7(4)
Au3 Ni2 C3 C2 -3.8(5)
Ni5 Ni2 C3 C2 23.7(4)
Ni12 Ni2 C3 C2 147.4(5)
Ni1 Ni2 C3 C2 74.3(4)
Ni3 Ni2 C3 C2 -118.8(4)
C11 Ni2 C3 Ni12 -42.5(4)
C1 Ni2 C3 Ni12 126.4(3)
C2 Ni2 C3 Ni12 -147.4(5)
Ni6 Ni2 C3 Ni12 175.9(2)
Ni7 Ni2 C3 Ni12 84.3(2)
Au2 Ni2 C3 Ni12 35.9(2)
Au3 Ni2 C3 Ni12 -151.21(11)
Ni5 Ni2 C3 Ni12 -123.8(2)
Ni1 Ni2 C3 Ni12 -73.1(2)
Ni3 Ni2 C3 Ni12 93.79(19)
C11 Ni2 C3 Ni8 -101.9(7)
C1 Ni2 C3 Ni8 67.0(7)
C2 Ni2 C3 Ni8 153.2(10)
Ni6 Ni2 C3 Ni8 116.5(7)
Ni7 Ni2 C3 Ni8 24.9(6)
Au2 Ni2 C3 Ni8 -23.5(7)
Au3 Ni2 C3 Ni8 149.4(6)
Ni5 Ni2 C3 Ni8 176.8(7)
Ni12 Ni2 C3 Ni8 -59.4(6)
Ni1 Ni2 C3 Ni8 -132.5(8)
Ni3 Ni2 C3 Ni8 34.4(7)
C11 Ni2 C3 Ni7 -126.8(3)
C1 Ni2 C3 Ni7 42.1(3)
C2 Ni2 C3 Ni7 128.2(5)
Ni6 Ni2 C3 Ni7 91.61(17)
Au2 Ni2 C3 Ni7 -48.44(17)
Au3 Ni2 C3 Ni7 124.46(15)
Ni5 Ni2 C3 Ni7 151.9(2)
Ni12 Ni2 C3 Ni7 -84.3(2)
Ni1 Ni2 C3 Ni7 -157.4(3)
Ni3 Ni2 C3 Ni7 9.47(19)
C11 Ni2 C3 Ni1 30.6(4)
C1 Ni2 C3 Ni1 -160.5(3)
C2 Ni2 C3 Ni1 -74.3(4)
Ni6 Ni2 C3 Ni1 -110.94(19)
Ni7 Ni2 C3 Ni1 157.4(3)
Au2 Ni2 C3 Ni1 109.01(17)
Au3 Ni2 C3 Ni1 -78.1(2)
Ni5 Ni2 C3 Ni1 -50.67(15)
Ni12 Ni2 C3 Ni1 73.1(2)
Ni3 Ni2 C3 Ni1 166.91(14)
C11 Ni2 C3 Ni9 73.2(6)
C1 Ni2 C3 Ni9 -117.9(6)
C2 Ni2 C3 Ni9 -31.8(4)
Ni6 Ni2 C3 Ni9 -68.4(5)
Ni7 Ni2 C3 Ni9 -160.0(6)
Au2 Ni2 C3 Ni9 151.6(5)
Au3 Ni2 C3 Ni9 -35.5(6)
Ni5 Ni2 C3 Ni9 -8.1(4)
Ni12 Ni2 C3 Ni9 115.7(6)
Ni1 Ni2 C3 Ni9 42.6(4)
Ni3 Ni2 C3 Ni9 -150.5(5)
C11 Ni2 C3 Ni10 165.1(3)
C1 Ni2 C3 Ni10 -26.0(3)
C2 Ni2 C3 Ni10 60.2(4)
Ni6 Ni2 C3 Ni10 23.5(2)
Ni7 Ni2 C3 Ni10 -68.1(3)
Au2 Ni2 C3 Ni10 -116.5(3)
Au3 Ni2 C3 Ni10 56.4(4)
Ni5 Ni2 C3 Ni10 83.8(3)
Ni12 Ni2 C3 Ni10 -152.4(4)
Ni1 Ni2 C3 Ni10 134.5(4)
Ni3 Ni2 C3 Ni10 -58.6(3)
C5 Ni8 C4 O4 -66(45)
C3 Ni8 C4 O4 86(45)
Ni9 Ni8 C4 O4 -61(45)
Ni10 Ni8 C4 O4 -175(100)
Ni12 Ni8 C4 O4 54(45)
Ni7 Ni8 C4 O4 118(45)
C6 Ni9 C5 O5 -38.1(13)
C20 Ni9 C5 O5 65.9(13)
C3 Ni9 C5 O5 172.6(12)
C2 Ni9 C5 O5 -170.2(10)
Ni8 Ni9 C5 O5 -178.5(14)
Ni1 Ni9 C5 O5 118.5(12)
Ni11 Ni9 C5 O5 -96.4(12)
Ni10 Ni9 C5 O5 -135.1(12)
C6 Ni9 C5 Ni8 140.4(3)
C20 Ni9 C5 Ni8 -115.5(3)
C3 Ni9 C5 Ni8 -8.8(3)
C2 Ni9 C5 Ni8 8.3(5)
Ni1 Ni9 C5 Ni8 -63.0(3)
Ni11 Ni9 C5 Ni8 82.2(4)
Ni10 Ni9 C5 Ni8 43.4(2)
C4 Ni8 C5 O5 -4.2(11)
C3 Ni8 C5 O5 -171.3(9)
Ni9 Ni8 C5 O5 178.8(12)
Ni10 Ni8 C5 O5 131.5(10)
Ni12 Ni8 C5 O5 -119.9(9)
Ni7 Ni8 C5 O5 167.8(6)
C4 Ni8 C5 Ni9 177.0(4)
C3 Ni8 C5 Ni9 10.0(4)
Ni10 Ni8 C5 Ni9 -47.3(2)
Ni12 Ni8 C5 Ni9 61.4(3)
Ni7 Ni8 C5 Ni9 -11.0(7)
C5 Ni9 C6 O6 38.4(19)
C20 Ni9 C6 O6 -70.4(18)
C3 Ni9 C6 O6 165.7(15)
C2 Ni9 C6 O6 -174.9(17)
Ni8 Ni9 C6 O6 85.7(18)
Ni1 Ni9 C6 O6 -116.6(17)
Ni11 Ni9 C6 O6 176.6(19)
Ni10 Ni9 C6 O6 134.8(18)
C5 Ni9 C6 Ni11 -138.2(3)
C20 Ni9 C6 Ni11 113.0(3)
C3 Ni9 C6 Ni11 -10.9(6)
C2 Ni9 C6 Ni11 8.5(3)
Ni8 Ni9 C6 Ni11 -90.9(3)
Ni1 Ni9 C6 Ni11 66.8(3)
Ni10 Ni9 C6 Ni11 -41.77(18)
C17 Ni11 C6 O6 29.4(8)
C18 Ni11 C6 O6 -78.5(8)
C2 Ni11 C6 O6 172.6(8)
Ni10 Ni11 C6 O6 -129.1(8)
Ni9 Ni11 C6 O6 -178.3(10)
Ni5 Ni11 C6 O6 124.3(7)
Ni6 Ni11 C6 O6 -171.3(5)
C17 Ni11 C6 Ni9 -152.3(3)
C18 Ni11 C6 Ni9 99.8(3)
C2 Ni11 C6 Ni9 -9.2(3)
Ni10 Ni11 C6 Ni9 49.2(2)
Ni5 Ni11 C6 Ni9 -57.4(3)
Ni6 Ni11 C6 Ni9 7.0(6)
C18 Ni10 C7 O7 28(7)
C2 Ni10 C7 O7 -175(100)
C3 Ni10 C7 O7 -170(7)
Ni11 Ni10 C7 O7 66(7)
Ni8 Ni10 C7 O7 170(7)
Ni7 Ni10 C7 O7 -131(7)
Ni6 Ni10 C7 O7 -69(7)
Ni9 Ni10 C7 O7 133(7)
Au1 Ni10 C7 O7 -66(7)
C1 Ni7 C8 O8 11(39)
C3 Ni7 C8 O8 179(100)
Ni3 Ni7 C8 O8 -14(39)
Ni2 Ni7 C8 O8 -67(39)
Ni8 Ni7 C8 O8 165(100)
Ni12 Ni7 C8 O8 -138(39)
Ni10 Ni7 C8 O8 111(39)
Au2 Ni7 C8 O8 -77(39)
Au1 Ni7 C8 O8 51(39)
C10 Ni12 C9 O9 101(9)
C3 Ni12 C9 O9 -49(9)
Ni1 Ni12 C9 O9 83(9)
Ni8 Ni12 C9 O9 -28(9)
Ni7 Ni12 C9 O9 -90(9)
Au2 Ni12 C9 O9 -145(9)
Ni2 Ni12 C9 O9 -148(9)
C12 Ni1 C10 O10 39.3(12)
C20 Ni1 C10 O10 -67.6(11)
C3 Ni1 C10 O10 -174.9(11)
C2 Ni1 C10 O10 170.0(9)
Ni12 Ni1 C10 O10 -179.0(12)
Ni5 Ni1 C10 O10 84.4(12)
Ni9 Ni1 C10 O10 -118.3(10)
Ni2 Ni1 C10 O10 130.9(11)
C12 Ni1 C10 Ni12 -141.8(3)
C20 Ni1 C10 Ni12 111.4(3)
C3 Ni1 C10 Ni12 4.1(3)
C2 Ni1 C10 Ni12 -11.1(5)
Ni5 Ni1 C10 Ni12 -96.6(4)
Ni9 Ni1 C10 Ni12 60.7(3)
Ni2 Ni1 C10 Ni12 -50.1(2)
C9 Ni12 C10 O10 11.1(9)
C3 Ni12 C10 O10 174.6(8)
Ni1 Ni12 C10 O10 179.1(10)
Ni8 Ni12 C10 O10 123.2(8)
Ni7 Ni12 C10 O10 -148.6(6)
Au2 Ni12 C10 O10 -75.3(9)
Ni2 Ni12 C10 O10 -129.3(8)
C9 Ni12 C10 Ni1 -168.0(3)
C3 Ni12 C10 Ni1 -4.5(3)
Ni8 Ni12 C10 Ni1 -55.9(3)
Ni7 Ni12 C10 Ni1 32.3(6)
Au2 Ni12 C10 Ni1 105.6(2)
Ni2 Ni12 C10 Ni1 51.5(2)
C1 Ni2 C11 O11 -54(100)
C2 Ni2 C11 O11 147(100)
C3 Ni2 C11 O11 104(100)
Ni6 Ni2 C11 O11 -142(100)
Ni7 Ni2 C11 O11 36(100)
Au2 Ni2 C11 O11 18(100)
Au3 Ni2 C11 O11 -124(100)
Ni5 Ni2 C11 O11 175(100)
Ni12 Ni2 C11 O11 76(100)
Ni1 Ni2 C11 O11 125(100)
Ni3 Ni2 C11 O11 -27(100)
C10 Ni1 C12 O12 -20.0(15)
C20 Ni1 C12 O12 86.1(14)
C3 Ni1 C12 O12 -148.6(13)
C2 Ni1 C12 O12 -168.7(14)
Ni12 Ni1 C12 O12 -69.8(16)
Ni5 Ni1 C12 O12 -170.5(16)
Ni9 Ni1 C12 O12 135.7(12)
Ni2 Ni1 C12 O12 -116.0(14)
C10 Ni1 C12 Ni5 150.5(3)
C20 Ni1 C12 Ni5 -103.4(3)
C3 Ni1 C12 Ni5 21.9(5)
C2 Ni1 C12 Ni5 1.9(3)
Ni12 Ni1 C12 Ni5 100.8(3)
Ni9 Ni1 C12 Ni5 -53.7(4)
Ni2 Ni1 C12 Ni5 54.5(2)
C14 Ni5 C12 O12 -18.7(10)
C2 Ni5 C12 O12 170.9(9)
Ni1 Ni5 C12 O12 173.0(11)
Ni6 Ni5 C12 O12 125.1(8)
Ni11 Ni5 C12 O12 -140.1(8)
Au3 Ni5 C12 O12 62.2(9)
Ni2 Ni5 C12 O12 115.5(9)
C14 Ni5 C12 Ni1 168.3(3)
C2 Ni5 C12 Ni1 -2.1(4)
Ni6 Ni5 C12 Ni1 -47.8(6)
Ni11 Ni5 C12 Ni1 46.9(4)
Au3 Ni5 C12 Ni1 -110.8(2)
Ni2 Ni5 C12 Ni1 -57.5(2)
C15 Ni4 C13 O13 12.3(11)
C1 Ni4 C13 O13 -174.3(10)
Ni3 Ni4 C13 O13 -177.7(12)
Ni6 Ni4 C13 O13 -169.3(7)
Au3 Ni4 C13 O13 -81.7(10)
Au1 Ni4 C13 O13 134.6(10)
C15 Ni4 C13 Ni3 -170.0(3)
C1 Ni4 C13 Ni3 3.4(3)
Ni6 Ni4 C13 Ni3 8.4(6)
Au3 Ni4 C13 Ni3 96.0(2)
Au1 Ni4 C13 Ni3 -47.7(2)
C19 Ni3 C13 O13 -12.7(10)
C1 Ni3 C13 O13 174.4(9)
Ni4 Ni3 C13 O13 177.8(11)
Ni7 Ni3 C13 O13 176.2(6)
Au2 Ni3 C13 O13 78.8(10)
Au1 Ni3 C13 O13 -138.0(9)
Ni2 Ni3 C13 O13 134.7(9)
C19 Ni3 C13 Ni4 169.4(3)
C1 Ni3 C13 Ni4 -3.5(3)
Ni7 Ni3 C13 Ni4 -1.7(6)
Au2 Ni3 C13 Ni4 -99.0(2)
Au1 Ni3 C13 Ni4 44.1(2)
Ni2 Ni3 C13 Ni4 -43.1(2)
C2 Ni5 C14 O14 35(18)
C12 Ni5 C14 O14 -124(18)
Ni1 Ni5 C14 O14 -109(18)
Ni6 Ni5 C14 O14 76(18)
Ni11 Ni5 C14 O14 12(18)
Au3 Ni5 C14 O14 127(18)
Ni2 Ni5 C14 O14 137(18)
C13 Ni4 C15 O15 127(10)
C1 Ni4 C15 O15 -37(11)
Ni3 Ni4 C15 O15 111(10)
Ni6 Ni4 C15 O15 -52(10)
Au3 Ni4 C15 O15 -110(10)
Au1 Ni4 C15 O15 17(11)
C1 Ni6 C16 O16 -5(13)
C2 Ni6 C16 O16 -179(100)
Ni4 Ni6 C16 O16 14(12)
Ni2 Ni6 C16 O16 84(12)
Ni5 Ni6 C16 O16 142(12)
Ni11 Ni6 C16 O16 -159(12)
Au3 Ni6 C16 O16 78(12)
Ni10 Ni6 C16 O16 -115(12)
Au1 Ni6 C16 O16 -50(12)
C18 Ni11 C17 O17 170(14)
C2 Ni11 C17 O17 -42(14)
C6 Ni11 C17 O17 68(14)
Ni10 Ni11 C17 O17 179(100)
Ni9 Ni11 C17 O17 43(14)
Ni5 Ni11 C17 O17 -44(14)
Ni6 Ni11 C17 O17 -101(14)
C7 Ni10 C18 O18 -23.2(12)
C2 Ni10 C18 O18 167.2(11)
C3 Ni10 C18 O18 -179.1(10)
Ni11 Ni10 C18 O18 -178.7(13)
Ni8 Ni10 C18 O18 -101.6(11)
Ni7 Ni10 C18 O18 88.7(13)
Ni6 Ni10 C18 O18 120.4(12)
Ni9 Ni10 C18 O18 -140.5(11)
Au1 Ni10 C18 O18 59.9(12)
C7 Ni10 C18 Ni11 155.4(3)
C2 Ni10 C18 Ni11 -14.1(3)
C3 Ni10 C18 Ni11 -0.4(5)
Ni8 Ni10 C18 Ni11 77.1(4)
Ni7 Ni10 C18 Ni11 -92.6(6)
Ni6 Ni10 C18 Ni11 -60.96(18)
Ni9 Ni10 C18 Ni11 38.1(2)
Au1 Ni10 C18 Ni11 -121.40(18)
C17 Ni11 C18 O18 -5.6(11)
C2 Ni11 C18 O18 -165.3(9)
C6 Ni11 C18 O18 90.4(10)
Ni10 Ni11 C18 O18 178.9(11)
Ni9 Ni11 C18 O18 135.6(9)
Ni5 Ni11 C18 O18 -124.8(9)
Ni6 Ni11 C18 O18 -119.2(10)
C17 Ni11 C18 Ni10 175.5(3)
C2 Ni11 C18 Ni10 15.8(3)
C6 Ni11 C18 Ni10 -88.5(3)
Ni9 Ni11 C18 Ni10 -43.3(2)
Ni5 Ni11 C18 Ni10 56.4(4)
Ni6 Ni11 C18 Ni10 61.90(18)
C1 Ni3 C19 O19 60(13)
C13 Ni3 C19 O19 -99(13)
Ni4 Ni3 C19 O19 -85(13)
Ni7 Ni3 C19 O19 76(13)
Au2 Ni3 C19 O19 135(13)
Au1 Ni3 C19 O19 4(13)
Ni2 Ni3 C19 O19 136(12)
C12 Ni1 C20 O20 -45.6(13)
C10 Ni1 C20 O20 64.9(13)
C3 Ni1 C20 O20 170.6(12)
C2 Ni1 C20 O20 -150.6(12)
Ni12 Ni1 C20 O20 117.9(12)
Ni5 Ni1 C20 O20 -99.4(12)
Ni9 Ni1 C20 O20 -173.9(14)
Ni2 Ni1 C20 O20 -163.1(8)
C12 Ni1 C20 Ni9 128.3(3)
C10 Ni1 C20 Ni9 -121.2(3)
C3 Ni1 C20 Ni9 -15.5(4)
C2 Ni1 C20 Ni9 23.3(3)
Ni12 Ni1 C20 Ni9 -68.2(3)
Ni5 Ni1 C20 Ni9 74.5(3)
Ni2 Ni1 C20 Ni9 10.8(8)
C6 Ni9 C20 O20 41.5(14)
C5 Ni9 C20 O20 -66.2(13)
C3 Ni9 C20 O20 -171.1(13)
C2 Ni9 C20 O20 150.7(13)
Ni8 Ni9 C20 O20 -120.1(12)
Ni1 Ni9 C20 O20 173.7(15)
Ni11 Ni9 C20 O20 100.9(13)
Ni10 Ni9 C20 O20 161.0(9)
C6 Ni9 C20 Ni1 -132.2(3)
C5 Ni9 C20 Ni1 120.1(3)
C3 Ni9 C20 Ni1 15.2(4)
C2 Ni9 C20 Ni1 -23.0(3)
Ni8 Ni9 C20 Ni1 66.2(3)
Ni11 Ni9 C20 Ni1 -72.8(3)
Ni10 Ni9 C20 Ni1 -12.7(7)
C1 Au1 P1 C107 158.5(8)
Ni10 Au1 P1 C107 -22.4(2)
Ni6 Au1 P1 C107 -100.3(2)
Ni4 Au1 P1 C107 -171.28(19)
Ni7 Au1 P1 C107 53.8(2)
Ni3 Au1 P1 C107 126.4(2)
C1 Au1 P1 C101 -78.2(8)
Ni10 Au1 P1 C101 100.84(17)
Ni6 Au1 P1 C101 23.0(2)
Ni4 Au1 P1 C101 -48.01(18)
Ni7 Au1 P1 C101 177.07(15)
Ni3 Au1 P1 C101 -110.32(17)
C1 Au1 P1 C113 36.7(8)
Ni10 Au1 P1 C113 -144.2(2)
Ni6 Au1 P1 C113 138.0(2)
Ni4 Au1 P1 C113 66.9(2)
Ni7 Au1 P1 C113 -68.0(2)
Ni3 Au1 P1 C113 4.6(2)
C107 P1 C101 C102 141.0(3)
C113 P1 C101 C102 -105.8(3)
Au1 P1 C101 C102 11.5(3)
C107 P1 C101 C106 -32.8(4)
C113 P1 C101 C106 80.4(3)
Au1 P1 C101 C106 -162.3(2)
C106 C101 C102 C103 0.0
P1 C101 C102 C103 -173.7(3)
C101 C102 C103 C104 0.0
C102 C103 C104 C105 0.0
C103 C104 C105 C106 0.0
C104 C105 C106 C101 0.0
C102 C101 C106 C105 0.0
P1 C101 C106 C105 173.8(3)
C101 P1 C107 C108 -60.2(4)
C113 P1 C107 C108 -171.9(3)
Au1 P1 C107 C108 65.4(4)
C101 P1 C107 C112 123.5(4)
C113 P1 C107 C112 11.8(4)
Au1 P1 C107 C112 -110.9(3)
C112 C107 C108 C109 0.0
P1 C107 C108 C109 -176.4(4)
C107 C108 C109 C110 0.0
C108 C109 C110 C111 0.0
C109 C110 C111 C112 0.0
C110 C111 C112 C107 0.0
C108 C107 C112 C111 0.0
P1 C107 C112 C111 176.2(5)
C107 P1 C113 C114 75.2(4)
C101 P1 C113 C114 -37.7(4)
Au1 P1 C113 C114 -156.7(3)
C107 P1 C113 C118 -110.0(4)
C101 P1 C113 C118 137.1(4)
Au1 P1 C113 C118 18.1(4)
C118 C113 C114 C115 0.0
P1 C113 C114 C115 174.7(5)
C113 C114 C115 C116 0.0
C114 C115 C116 C117 0.0
C115 C116 C117 C118 0.0
C116 C117 C118 C113 0.0
C114 C113 C118 C117 0.0
P1 C113 C118 C117 -175.0(4)
Ni2 Au3 P2 C213 -39.1(3)
Ni6 Au3 P2 C213 158.47(19)
Ni4 Au3 P2 C213 -135.9(2)
Ni5 Au3 P2 C213 66.7(2)
Ni2 Au3 P2 C207 80.7(2)
Ni6 Au3 P2 C207 -81.7(2)
Ni4 Au3 P2 C207 -16.0(2)
Ni5 Au3 P2 C207 -173.4(2)
Ni2 Au3 P2 C201 -159.93(19)
Ni6 Au3 P2 C201 37.7(3)
Ni4 Au3 P2 C201 103.3(2)
Ni5 Au3 P2 C201 -54.1(2)
C213 P2 C201 C202 -178.2(3)
C207 P2 C201 C202 70.8(4)
Au3 P2 C201 C202 -52.8(3)
C213 P2 C201 C206 -2.4(4)
C207 P2 C201 C206 -113.5(3)
Au3 P2 C201 C206 122.9(3)
C206 C201 C202 C203 0.0
P2 C201 C202 C203 175.8(4)
C201 C202 C203 C204 0.0
C202 C203 C204 C205 0.0
C203 C204 C205 C206 0.0
C204 C205 C206 C201 0.0
C202 C201 C206 C205 0.0
P2 C201 C206 C205 -175.6(4)
C213 P2 C207 C208 -91.6(4)
C201 P2 C207 C208 19.3(4)
Au3 P2 C207 C208 143.9(3)
C213 P2 C207 C212 90.8(4)
C201 P2 C207 C212 -158.3(3)
Au3 P2 C207 C212 -33.7(4)
C212 C207 C208 C209 0.0
P2 C207 C208 C209 -177.6(4)
C207 C208 C209 C210 0.0
C208 C209 C210 C211 0.0
C209 C210 C211 C212 0.0
C210 C211 C212 C207 0.0
C208 C207 C212 C211 0.0
P2 C207 C212 C211 177.7(4)
C207 P2 C213 C214 24.9(4)
C201 P2 C213 C214 -85.7(4)
Au3 P2 C213 C214 148.7(2)
C207 P2 C213 C218 -155.8(3)
C201 P2 C213 C218 93.6(3)
Au3 P2 C213 C218 -32.0(3)
C218 C213 C214 C215 0.0
P2 C213 C214 C215 179.4(4)
C213 C214 C215 C216 0.0
C214 C215 C216 C217 0.0
C215 C216 C217 C218 0.0
C216 C217 C218 C213 0.0
C214 C213 C218 C217 0.0
P2 C213 C218 C217 -179.4(4)
Ni2 Au2 P3 C301 55.4(3)
Ni7 Au2 P3 C301 -138.4(2)
Ni3 Au2 P3 C301 151.0(2)
Ni12 Au2 P3 C301 -45.0(2)
Ni2 Au2 P3 C313 -175.5(4)
Ni7 Au2 P3 C313 -9.3(4)
Ni3 Au2 P3 C313 -79.9(4)
Ni12 Au2 P3 C313 84.1(4)
Ni2 Au2 P3 C307 -65.7(3)
Ni7 Au2 P3 C307 100.5(3)
Ni3 Au2 P3 C307 29.9(3)
Ni12 Au2 P3 C307 -166.1(3)
Ni2 Au2 P3 C323 166.8(4)
Ni7 Au2 P3 C323 -26.9(5)
Ni3 Au2 P3 C323 -97.5(4)
Ni12 Au2 P3 C323 66.4(4)
C313 P3 C301 C302 -117.1(5)
C307 P3 C301 C302 141.3(4)
C323 P3 C301 C302 -98.9(5)
Au2 P3 C301 C302 17.0(4)
C313 P3 C301 C306 61.6(5)
C307 P3 C301 C306 -40.1(4)
C323 P3 C301 C306 79.8(5)
Au2 P3 C301 C306 -164.3(3)
C306 C301 C302 C303 0.0
P3 C301 C302 C303 178.7(5)
C301 C302 C303 C304 0.0
C302 C303 C304 C305 0.0
C303 C304 C305 C306 0.0
C304 C305 C306 C301 0.0
C302 C301 C306 C305 0.0
P3 C301 C306 C305 -178.6(5)
C301 P3 C307 C308 -97.5(5)
C313 P3 C307 C308 152.3(5)
C323 P3 C307 C308 152.5(5)
Au2 P3 C307 C308 28.7(5)
C301 P3 C307 C312 83.1(5)
C313 P3 C307 C312 -27.1(6)
C323 P3 C307 C312 -26.9(6)
Au2 P3 C307 C312 -150.7(4)
C312 C307 C308 C309 0.0
P3 C307 C308 C309 -179.4(6)
C307 C308 C309 C310 0.0
C308 C309 C310 C311 0.0
C309 C310 C311 C312 0.0
C310 C311 C312 C307 0.0
C308 C307 C312 C311 0.0
P3 C307 C312 C311 179.4(6)
C301 P3 C313 C314 -152.2(5)
C307 P3 C313 C314 -43.4(6)
C323 P3 C313 C314 137.3(18)
Au2 P3 C313 C314 75.3(6)
C301 P3 C313 C318 33.6(6)
C307 P3 C313 C318 142.4(6)
C323 P3 C313 C318 -36.8(14)
Au2 P3 C313 C318 -98.9(6)
C318 C313 C314 C315 0.0
P3 C313 C314 C315 -174.2(8)
C313 C314 C315 C316 0.0
C314 C315 C316 C317 0.0
C315 C316 C317 C318 0.0
C316 C317 C318 C313 0.0
C314 C313 C318 C317 0.0
P3 C313 C318 C317 174.2(8)
C301 P3 C323 C324 -38.0(8)
C313 P3 C323 C324 76.1(16)
C307 P3 C323 C324 75.3(8)
Au2 P3 C323 C324 -159.0(6)
C301 P3 C323 C328 148.1(6)
C313 P3 C323 C328 -97.9(18)
C307 P3 C323 C328 -98.7(7)
Au2 P3 C323 C328 27.1(7)
C328 C323 C324 C325 0.0
P3 C323 C324 C325 -173.7(10)
C323 C324 C325 C326 0.0
C324 C325 C326 C327 0.0
C325 C326 C327 C328 0.0
C326 C327 C328 C323 0.0
C324 C323 C328 C327 0.0
P3 C323 C328 C327 174.1(9)
C407 N1 C401 C402 -173.6(12)
C403 N1 C401 C402 59.9(15)
C405 N1 C401 C402 -57.0(15)
C407 N1 C403 C404 -57.0(17)
C405 N1 C403 C404 -174.2(12)
C401 N1 C403 C404 65.0(15)
C407 N1 C405 C406 -50.2(15)
C403 N1 C405 C406 73.0(16)
C401 N1 C405 C406 -167.9(12)
C403 N1 C407 C408 -165.5(12)
C405 N1 C407 C408 -48.6(14)
C401 N1 C407 C408 71.7(14)
C504 O501 C501 C502 -30(5)
O501 C501 C502 C503 28(3)
C501 C502 C503 C504 -27(4)
C501 O501 C504 C503 14(5)
C502 C503 C504 O501 10(4)
